data_1571163
loop_
_publ_author_name
'Ghosh, Atanu'
'Sagadevan, Arunachalam'
'Murugesan, Kathiravan'
'Nastase, Stefan Adrian F.'
'Maity, Bholanath'
'Bodiuzzaman, Mohammad'
'Shkurenko, Aleksander'
'Hedhili, Mohamed Nejib'
'Yin, Jun'
'Mohammed, Omar F.'
'Eddaoudi, Mohamed'
'Cavallo, Luigi'
'Rueping, Magnus'
'Bakr, Osman M.'

_publ_section_title
;
 Multiple neighboring active sites of an atomically precise copper
 nanocluster catalyst for efficient bond-forming reactions.
;
_journal_issue 10
_journal_name_full 'Materials horizons'
_journal_page_first 2494
_journal_page_last 2505
_journal_paper_doi 10.1039/d4mh00098f
_journal_volume 11
_journal_year 2024
_chemical_formula_moiety '(Cu29 Cl4.69 (C4 H9 S)13.31 (C18 H15 P)4 1+), (C4 H9 O3 S 1-)'
_chemical_formula_sum 'C129.23 H188.77 Cl4.69 Cu29 O3 P4 S14.31'
_chemical_formula_weight 4381.90
_space_group_crystal_system triclinic
_space_group_IT_number 2
_space_group_name_Hall '-P 1'
_space_group_name_H-M_alt 'P -1'
_atom_sites_solution_hydrogens geom
_atom_sites_solution_primary direct
_atom_sites_solution_secondary difmap
_audit_creation_method SHELXL-2018/3
_audit_update_record
;
2023-08-31 deposited with the CCDC.	2024-03-06 downloaded from the CCDC.
;
_cell_angle_alpha 94.177(2)
_cell_angle_beta 107.105(2)
_cell_angle_gamma 103.932(2)
_cell_formula_units_Z 2
_cell_length_a 20.0520(8)
_cell_length_b 20.1859(8)
_cell_length_c 24.6290(9)
_cell_measurement_reflns_used 9405
_cell_measurement_temperature 100.0(1)
_cell_measurement_theta_max 66.52
_cell_measurement_theta_min 2.40
_cell_volume 9136.2(6)
_computing_cell_refinement 'SAINT V8.38A (Bruker, 2018)'
_computing_data_collection 'APEX3 v2018.7-2 (Bruker AXS Inc., 2018)'
_computing_data_reduction 'SAINT V8.38A (Bruker, 2018)'
_computing_molecular_graphics 'DIAMOND (Crystal Impact GbR, 2009'
_computing_publication_material 'PublCIF. Westrip, S. P. (2010). J. Appl. Cryst. 43, 920-925.'
_computing_structure_refinement 'SHELXL-2018/3 (Sheldrick, 2018)'
_computing_structure_solution 'SHELXS  (Sheldrick, 2008)'
_diffrn_ambient_temperature 100.0(1)
_diffrn_detector_area_resol_mean 8.3
_diffrn_measured_fraction_theta_full 0.983
_diffrn_measured_fraction_theta_max 0.983
_diffrn_measurement_device_type 'Bruker X8 PROSPECTOR APEX2 CCD'
_diffrn_measurement_method '\f and \w scans'
_diffrn_radiation_monochromator mirrors
_diffrn_radiation_type CuK\a
_diffrn_radiation_wavelength 1.54178
_diffrn_reflns_av_R_equivalents 0.0683
_diffrn_reflns_av_unetI/netI 0.0461
_diffrn_reflns_Laue_measured_fraction_full 0.983
_diffrn_reflns_Laue_measured_fraction_max 0.983
_diffrn_reflns_limit_h_max 23
_diffrn_reflns_limit_h_min -23
_diffrn_reflns_limit_k_max 23
_diffrn_reflns_limit_k_min -23
_diffrn_reflns_limit_l_max 29
_diffrn_reflns_limit_l_min -29
_diffrn_reflns_number 237138
_diffrn_reflns_point_group_measured_fraction_full 0.983
_diffrn_reflns_point_group_measured_fraction_max 0.983
_diffrn_reflns_theta_full 66.931
_diffrn_reflns_theta_max 66.931
_diffrn_reflns_theta_min 2.398
_diffrn_source 'Incoatec I\ms'
_exptl_absorpt_coefficient_mu 6.287
_exptl_absorpt_correction_T_max 0.2709
_exptl_absorpt_correction_T_min 0.1432
_exptl_absorpt_correction_type multi-scan
_exptl_absorpt_process_details
;
SADABS-2016/2 (Bruker,2016/2) was used for absorption correction.
wR2(int) was 0.1149 before and 0.0887 after correction.
The Ratio of minimum to maximum transmission is 0.5286.
The \l/2 correction factor is Not present.
;
_exptl_crystal_colour red
_exptl_crystal_density_diffrn 1.593
_exptl_crystal_description prism
_exptl_crystal_F_000 4396
_exptl_crystal_size_max 0.220
_exptl_crystal_size_mid 0.220
_exptl_crystal_size_min 0.200
_refine_diff_density_max 0.957
_refine_diff_density_min -0.704
_refine_diff_density_rms 0.122
_refine_ls_extinction_method none
_refine_ls_goodness_of_fit_ref 1.049
_refine_ls_hydrogen_treatment constr
_refine_ls_matrix_type full
_refine_ls_number_parameters 2214
_refine_ls_number_reflns 31975
_refine_ls_number_restraints 1493
_refine_ls_restrained_S_all 1.047
_refine_ls_R_factor_all 0.0640
_refine_ls_R_factor_gt 0.0551
_refine_ls_shift/su_max 0.001
_refine_ls_shift/su_mean 0.000
_refine_ls_structure_factor_coef Fsqd
_refine_ls_weighting_details 'w=1/[\s^2^(Fo^2^)+(0.1019P)^2^+10.1178P] where P=(Fo^2^+2Fc^2^)/3'
_refine_ls_weighting_scheme calc
_refine_ls_wR_factor_gt 0.1582
_refine_ls_wR_factor_ref 0.1700
_reflns_Friedel_coverage 0.000
_reflns_number_gt 26252
_reflns_number_total 31975
_reflns_threshold_expression 'I > 2\s(I)'
_cod_data_source_file d4mh00098f2.cif
_cod_data_source_block Cu29
_cod_depositor_comments 'Adding full bibliography for 1571163.cif.'
_cod_database_code 1571163
_shelx_shelxl_version_number 2018/3
_shelx_space_group_comment
;
The symmetry employed for this shelxl refinement is uniquely defined
by the following loop, which should always be used as a source of
symmetry information in preference to the above space-group names.
They are only intended as comments.
;
_shelx_estimated_absorpt_t_min 0.338
_shelx_estimated_absorpt_t_max 0.366

loop_
_space_group_symop_operation_xyz
'x, y, z'
'-x, -y, -z'

loop_
_atom_site_label
_atom_site_type_symbol
_atom_site_fract_x
_atom_site_fract_y
_atom_site_fract_z
_atom_site_U_iso_or_equiv
_atom_site_adp_type
_atom_site_occupancy
_atom_site_site_symmetry_order
_atom_site_calc_flag
_atom_site_refinement_flags_posn
_atom_site_refinement_flags_adp
_atom_site_refinement_flags_occupancy
_atom_site_disorder_assembly
_atom_site_disorder_group
Cu1 Cu 0.43312(4) 0.19773(4) 0.25399(3) 0.04899(16) Uani 1 1 d . . . . .
Cu2 Cu 0.37568(4) 0.07966(4) 0.28177(3) 0.05056(16) Uani 1 1 d . . . . .
Cu3 Cu 0.47456(4) 0.08648(4) 0.23746(3) 0.05087(16) Uani 1 1 d . . . . .
Cu4 Cu 0.50407(4) 0.14433(3) 0.33857(3) 0.04786(15) Uani 1 1 d . . . . .
Cu6 Cu 0.40582(4) 0.14287(4) 0.14702(3) 0.05272(16) Uani 1 1 d . . . . .
Cu7 Cu 0.53677(4) 0.21284(4) 0.20877(3) 0.05212(16) Uani 1 1 d . . . . .
Cu12 Cu 0.44036(4) 0.27046(4) 0.17003(3) 0.05653(17) Uani 1 1 d . . . . .
Cu8 Cu 0.56385(4) 0.27202(4) 0.31391(3) 0.04891(15) Uani 1 1 d . . . . .
Cu9 Cu 0.45774(4) 0.26210(3) 0.35543(3) 0.04822(15) Uani 1 1 d . . . . .
Cu13 Cu 0.46888(4) 0.33306(4) 0.27832(3) 0.05157(16) Uani 1 1 d . . . . .
Cu10 Cu 0.32601(4) 0.19470(4) 0.29555(3) 0.05088(16) Uani 1 1 d . . . . .
Cu5 Cu 0.30136(4) 0.13793(4) 0.19117(3) 0.05318(17) Uani 1 1 d . . . . .
Cu11 Cu 0.33302(4) 0.26482(4) 0.21720(3) 0.05681(17) Uani 1 1 d . . . . .
Cu19 Cu 0.31535(4) 0.09763(4) 0.35846(3) 0.05495(17) Uani 1 1 d . . . . .
Cu14 Cu 0.27153(4) 0.00487(4) 0.19353(3) 0.05999(18) Uani 1 1 d . . . . .
Cu15 Cu 0.39967(4) 0.01197(4) 0.13920(3) 0.06160(19) Uani 1 1 d . . . . .
Cu16 Cu 0.60613(4) 0.12022(4) 0.23470(4) 0.06224(19) Uani 1 1 d . . . . .
Cu17 Cu 0.64285(4) 0.19701(4) 0.36747(3) 0.05486(17) Uani 1 1 d . . . . .
Cu18 Cu 0.47504(4) 0.17751(4) 0.43136(3) 0.05208(16) Uani 1 1 d . . . . .
Cu20 Cu 0.27428(5) 0.13833(5) 0.07869(4) 0.0714(2) Uani 1 1 d . . . . .
Cu23 Cu 0.31749(5) 0.28595(5) 0.11154(4) 0.0774(2) Uani 1 1 d . . . . .
Cu21 Cu 0.64243(5) 0.32960(4) 0.25076(4) 0.0651(2) Uani 1 1 d . . . . .
Cu24 Cu 0.52973(5) 0.39240(5) 0.20779(4) 0.0679(2) Uani 1 1 d . . . . .
Cu22 Cu 0.34475(5) 0.30528(4) 0.37322(4) 0.0683(2) Uani 1 1 d . . . . .
Cu25 Cu 0.35839(5) 0.38613(5) 0.27771(4) 0.0679(2) Uani 1 1 d . . . . .
Cu26 Cu 0.23988(4) -0.02299(4) 0.06405(3) 0.0646(2) Uani 1 1 d . . . . .
Cu27 Cu 0.74537(4) 0.23253(4) 0.29987(3) 0.06144(19) Uani 1 1 d . . . . .
Cu28 Cu 0.34772(4) 0.20539(4) 0.46587(3) 0.05484(17) Uani 1 1 d . . . . .
Cu29 Cu 0.38270(7) 0.45119(7) 0.17047(7) 0.0752(3) Uani 0.912(3) 1 d . . P A 1
Cu30 Cu 0.3614(8) 0.4261(8) 0.1491(7) 0.0752(3) Uani 0.088(3) 1 d D . P A 2
Cl1 Cl 0.31742(7) -0.07724(7) 0.15837(5) 0.0611(3) Uani 1 1 d . . . . .
Cl2 Cl 0.68102(6) 0.11228(7) 0.32491(5) 0.0572(3) Uani 1 1 d . . . . .
Cl3 Cl 0.38875(6) 0.08823(6) 0.44787(5) 0.0489(2) Uani 1 1 d . . . . .
Cl4A Cl 0.3230(9) 0.4030(6) 0.3486(6) 0.0561(5) Uani 0.133(5) 1 d . . P B 2
Cl4B Cl 0.64492(17) 0.42634(17) 0.21034(16) 0.0671(6) Uani 0.804(9) 1 d . . P C 1
Cl4C Cl 0.2369(3) 0.2213(2) 0.0334(2) 0.0698(8) Uani 0.755(10) 1 d . . P A 1
S1 S 0.26809(6) 0.01020(6) 0.28407(5) 0.0492(2) Uani 1 1 d . . . . .
C1 C 0.2727(3) -0.0742(3) 0.3105(2) 0.0533(10) Uani 1 1 d . . . . .
C2 C 0.2185(3) -0.1304(3) 0.2625(2) 0.0663(13) Uani 1 1 d . . . . .
H2A H 0.170160 -0.122876 0.253876 0.099 Uiso 1 1 calc R U . . .
H2B H 0.217010 -0.175694 0.274709 0.099 Uiso 1 1 calc R U . . .
H2C H 0.233330 -0.128725 0.227989 0.099 Uiso 1 1 calc R U . . .
C3 C 0.3487(3) -0.0822(3) 0.3243(2) 0.0613(12) Uani 1 1 d . . . . .
H3A H 0.361624 -0.084884 0.289000 0.092 Uiso 1 1 calc R U . . .
H3B H 0.350765 -0.124504 0.341064 0.092 Uiso 1 1 calc R U . . .
H3C H 0.382927 -0.042275 0.351889 0.092 Uiso 1 1 calc R U . . .
C4 C 0.2481(3) -0.0745(3) 0.3630(2) 0.0605(12) Uani 1 1 d . . . . .
H4A H 0.281440 -0.036541 0.393040 0.091 Uiso 1 1 calc R U . . .
H4B H 0.247837 -0.118562 0.377320 0.091 Uiso 1 1 calc R U . . .
H4C H 0.199042 -0.068528 0.352703 0.091 Uiso 1 1 calc R U . . .
S2 S 0.52004(7) 0.02831(7) 0.17901(5) 0.0550(3) Uani 1 1 d . . . . .
C5 C 0.5419(3) -0.0515(3) 0.2054(3) 0.0642(13) Uani 1 1 d . . . . .
C6 C 0.4913(4) -0.1133(3) 0.1605(3) 0.0878(19) Uani 1 1 d . . . . .
H6A H 0.440994 -0.117566 0.158959 0.132 Uiso 1 1 calc R U . . .
H6B H 0.504190 -0.155541 0.171112 0.132 Uiso 1 1 calc R U . . .
H6C H 0.496247 -0.106419 0.122796 0.132 Uiso 1 1 calc R U . . .
C7 C 0.6204(4) -0.0445(4) 0.2090(3) 0.0803(17) Uani 1 1 d . . . . .
H7A H 0.626863 -0.034686 0.172219 0.120 Uiso 1 1 calc R U . . .
H7B H 0.632493 -0.087616 0.217595 0.120 Uiso 1 1 calc R U . . .
H7C H 0.652446 -0.006523 0.239591 0.120 Uiso 1 1 calc R U . . .
C8 C 0.5332(4) -0.0576(3) 0.2629(3) 0.0728(15) Uani 1 1 d . . . . .
H8A H 0.565900 -0.016992 0.290506 0.109 Uiso 1 1 calc R U . . .
H8B H 0.545110 -0.099383 0.275708 0.109 Uiso 1 1 calc R U . . .
H8C H 0.482921 -0.060275 0.260451 0.109 Uiso 1 1 calc R U . . .
S3 S 0.58391(6) 0.16816(6) 0.43057(4) 0.0467(2) Uani 1 1 d . . . . .
C9 C 0.6017(3) 0.0898(3) 0.4614(2) 0.0508(10) Uani 1 1 d . . . . .
C10 C 0.6816(3) 0.0955(3) 0.4745(3) 0.0645(13) Uani 1 1 d . . . . .
H10A H 0.692742 0.091397 0.438407 0.097 Uiso 1 1 calc R U . . .
H10B H 0.693667 0.058515 0.495729 0.097 Uiso 1 1 calc R U . . .
H10C H 0.710268 0.140441 0.497778 0.097 Uiso 1 1 calc R U . . .
C11 C 0.5818(3) 0.0907(3) 0.5164(2) 0.0567(11) Uani 1 1 d . . . . .
H11A H 0.611644 0.133174 0.542973 0.085 Uiso 1 1 calc R U . . .
H11B H 0.590644 0.050562 0.534417 0.085 Uiso 1 1 calc R U . . .
H11C H 0.530440 0.089095 0.507349 0.085 Uiso 1 1 calc R U . . .
C12 C 0.5559(3) 0.0242(3) 0.4203(2) 0.0634(13) Uani 1 1 d . . . . .
H12A H 0.504545 0.022839 0.410429 0.095 Uiso 1 1 calc R U . . .
H12B H 0.564055 -0.015992 0.438535 0.095 Uiso 1 1 calc R U . . .
H12C H 0.569614 0.023257 0.385197 0.095 Uiso 1 1 calc R U . . .
S4 S 0.21198(6) 0.05520(7) 0.12115(5) 0.0551(3) Uani 1 1 d D . . . .
C13 C 0.1170(4) 0.0537(6) 0.1172(5) 0.0697(17) Uani 0.553(9) 1 d D U P D 1
C14 C 0.0707(7) 0.0240(7) 0.0555(5) 0.080(4) Uani 0.553(9) 1 d D U P D 1
H14A H 0.085631 0.054891 0.029741 0.120 Uiso 0.553(9) 1 calc R U P D 1
H14B H 0.076889 -0.021562 0.045537 0.120 Uiso 0.553(9) 1 calc R U P D 1
H14C H 0.019567 0.019401 0.051276 0.120 Uiso 0.553(9) 1 calc R U P D 1
C15 C 0.1125(5) 0.1267(5) 0.1320(4) 0.066(3) Uani 0.553(9) 1 d D U P D 1
H15A H 0.142615 0.145297 0.171948 0.098 Uiso 0.553(9) 1 calc R U P D 1
H15B H 0.129914 0.156078 0.106314 0.098 Uiso 0.553(9) 1 calc R U P D 1
H15C H 0.061972 0.125651 0.127366 0.098 Uiso 0.553(9) 1 calc R U P D 1
C16 C 0.0962(7) 0.0077(10) 0.1592(7) 0.096(5) Uani 0.553(9) 1 d D U P D 1
H16A H 0.127167 0.028413 0.198482 0.144 Uiso 0.553(9) 1 calc R U P D 1
H16B H 0.045292 0.002936 0.155925 0.144 Uiso 0.553(9) 1 calc R U P D 1
H16C H 0.102614 -0.038027 0.150186 0.144 Uiso 0.553(9) 1 calc R U P D 1
C17 C 0.1146(5) 0.0428(8) 0.1153(6) 0.0697(17) Uani 0.447(9) 1 d D U P D 2
C18 C 0.1142(9) 0.0699(14) 0.1743(7) 0.110(7) Uani 0.447(9) 1 d D U P D 2
H18A H 0.137357 0.043980 0.202799 0.166 Uiso 0.447(9) 1 calc R U P D 2
H18B H 0.140894 0.118990 0.184719 0.166 Uiso 0.447(9) 1 calc R U P D 2
H18C H 0.063973 0.064280 0.173609 0.166 Uiso 0.447(9) 1 calc R U P D 2
C19 C 0.0822(12) 0.0735(17) 0.0626(11) 0.140(9) Uani 0.447(9) 1 d D U P D 2
H19A H 0.087427 0.049583 0.028716 0.209 Uiso 0.447(9) 1 calc R U P D 2
H19B H 0.030558 0.068011 0.057065 0.209 Uiso 0.447(9) 1 calc R U P D 2
H19C H 0.107480 0.122722 0.068175 0.209 Uiso 0.447(9) 1 calc R U P D 2
C20 C 0.0752(11) -0.0338(9) 0.1039(13) 0.131(8) Uani 0.447(9) 1 d D U P D 2
H20A H 0.095037 -0.055202 0.137230 0.196 Uiso 0.447(9) 1 calc R U P D 2
H20B H 0.023354 -0.039674 0.097325 0.196 Uiso 0.447(9) 1 calc R U P D 2
H20C H 0.081836 -0.055936 0.069841 0.196 Uiso 0.447(9) 1 calc R U P D 2
S5 S 0.34173(7) 0.06128(7) 0.06460(5) 0.0559(3) Uani 1 1 d D . . . .
C21 C 0.3785(6) 0.0587(6) 0.0029(4) 0.0650(14) Uani 0.570(7) 1 d D U P E 1
C22 C 0.3131(7) 0.0249(9) -0.0507(5) 0.101(5) Uani 0.570(7) 1 d D U P E 1
H22A H 0.291632 -0.022763 -0.046757 0.152 Uiso 0.570(7) 1 calc R U P E 1
H22B H 0.276944 0.050941 -0.054981 0.152 Uiso 0.570(7) 1 calc R U P E 1
H22C H 0.329023 0.024950 -0.084741 0.152 Uiso 0.570(7) 1 calc R U P E 1
C23 C 0.4335(7) 0.0158(8) 0.0108(6) 0.099(4) Uani 0.570(7) 1 d D U P E 1
H23A H 0.409987 -0.031668 0.013952 0.148 Uiso 0.570(7) 1 calc R U P E 1
H23B H 0.451017 0.015480 -0.022340 0.148 Uiso 0.570(7) 1 calc R U P E 1
H23C H 0.474491 0.036216 0.045931 0.148 Uiso 0.570(7) 1 calc R U P E 1
C24 C 0.4130(8) 0.1331(6) -0.0022(5) 0.087(4) Uani 0.570(7) 1 d D U P E 1
H24A H 0.454658 0.153887 0.032448 0.131 Uiso 0.570(7) 1 calc R U P E 1
H24B H 0.429339 0.133595 -0.035970 0.131 Uiso 0.570(7) 1 calc R U P E 1
H24C H 0.377261 0.159586 -0.006210 0.131 Uiso 0.570(7) 1 calc R U P E 1
C25 C 0.3731(7) 0.0628(6) 0.0003(4) 0.0650(14) Uani 0.430(7) 1 d D U P E 2
C26 C 0.3230(8) 0.0913(8) -0.0455(5) 0.067(3) Uani 0.430(7) 1 d D U P E 2
H26A H 0.273421 0.060965 -0.056608 0.101 Uiso 0.430(7) 1 calc R U P E 2
H26B H 0.323901 0.137734 -0.030075 0.101 Uiso 0.430(7) 1 calc R U P E 2
H26C H 0.339457 0.093403 -0.079207 0.101 Uiso 0.430(7) 1 calc R U P E 2
C27 C 0.3688(7) -0.0118(6) -0.0206(6) 0.063(3) Uani 0.430(7) 1 d D U P E 2
H27A H 0.401438 -0.028895 0.009531 0.095 Uiso 0.430(7) 1 calc R U P E 2
H27B H 0.318895 -0.040646 -0.029475 0.095 Uiso 0.430(7) 1 calc R U P E 2
H27C H 0.383239 -0.013525 -0.055276 0.095 Uiso 0.430(7) 1 calc R U P E 2
C28 C 0.4519(7) 0.1062(7) 0.0208(5) 0.061(3) Uani 0.430(7) 1 d D U P E 2
H28A H 0.480909 0.084918 0.050054 0.092 Uiso 0.430(7) 1 calc R U P E 2
H28B H 0.470550 0.108555 -0.011828 0.092 Uiso 0.430(7) 1 calc R U P E 2
H28C H 0.454993 0.152886 0.037304 0.092 Uiso 0.430(7) 1 calc R U P E 2
S6 S 0.65655(6) 0.22421(7) 0.21258(5) 0.0544(3) Uani 1 1 d D . . . .
C29 C 0.6786(6) 0.2122(6) 0.1444(4) 0.066(2) Uani 0.570(7) 1 d D U P E 1
C30 C 0.6077(5) 0.1797(6) 0.0954(4) 0.073(3) Uani 0.570(7) 1 d D U P E 1
H30A H 0.585272 0.133553 0.101927 0.109 Uiso 0.570(7) 1 calc R U P E 1
H30B H 0.574589 0.208691 0.093867 0.109 Uiso 0.570(7) 1 calc R U P E 1
H30C H 0.617873 0.176127 0.058861 0.109 Uiso 0.570(7) 1 calc R U P E 1
C31 C 0.7292(7) 0.1657(8) 0.1489(6) 0.099(5) Uani 0.570(7) 1 d D U P E 1
H31A H 0.705045 0.119827 0.154915 0.148 Uiso 0.570(7) 1 calc R U P E 1
H31B H 0.741341 0.161533 0.113258 0.148 Uiso 0.570(7) 1 calc R U P E 1
H31C H 0.773797 0.185839 0.181350 0.148 Uiso 0.570(7) 1 calc R U P E 1
C32 C 0.7145(10) 0.2842(8) 0.1350(7) 0.099(5) Uani 0.570(7) 1 d D U P E 1
H32A H 0.681031 0.313072 0.132310 0.148 Uiso 0.570(7) 1 calc R U P E 1
H32B H 0.758959 0.305116 0.167398 0.148 Uiso 0.570(7) 1 calc R U P E 1
H32C H 0.726503 0.280810 0.099306 0.148 Uiso 0.570(7) 1 calc R U P E 1
C33 C 0.6710(8) 0.2246(8) 0.1410(4) 0.066(2) Uani 0.430(7) 1 d D U P E 2
C34 C 0.6665(11) 0.1501(8) 0.1203(8) 0.088(5) Uani 0.430(7) 1 d D U P E 2
H34A H 0.616690 0.121209 0.111788 0.132 Uiso 0.430(7) 1 calc R U P E 2
H34B H 0.680524 0.148055 0.085400 0.132 Uiso 0.430(7) 1 calc R U P E 2
H34C H 0.699450 0.133074 0.150324 0.132 Uiso 0.430(7) 1 calc R U P E 2
C35 C 0.7486(9) 0.2695(13) 0.1542(10) 0.091(6) Uani 0.430(7) 1 d D U P E 2
H35A H 0.751563 0.317388 0.167452 0.136 Uiso 0.430(7) 1 calc R U P E 2
H35B H 0.781518 0.252455 0.184197 0.136 Uiso 0.430(7) 1 calc R U P E 2
H35C H 0.762592 0.267436 0.119273 0.136 Uiso 0.430(7) 1 calc R U P E 2
C36 C 0.6147(9) 0.2538(8) 0.1011(6) 0.077(4) Uani 0.430(7) 1 d D U P E 2
H36A H 0.566025 0.223093 0.094072 0.115 Uiso 0.430(7) 1 calc R U P E 2
H36B H 0.617613 0.299783 0.119080 0.115 Uiso 0.430(7) 1 calc R U P E 2
H36C H 0.624344 0.257209 0.064454 0.115 Uiso 0.430(7) 1 calc R U P E 2
S7 S 0.68980(6) 0.30113(6) 0.34187(5) 0.0513(2) Uani 1 1 d . . . . .
C37 C 0.7486(3) 0.3717(3) 0.4034(3) 0.0681(14) Uani 1 1 d . . . . .
C38 C 0.7079(3) 0.4266(3) 0.4036(3) 0.0727(15) Uani 1 1 d . . . . .
H38A H 0.700616 0.445134 0.367280 0.109 Uiso 1 1 calc R U . . .
H38B H 0.736268 0.464020 0.435679 0.109 Uiso 1 1 calc R U . . .
H38C H 0.660643 0.405841 0.408017 0.109 Uiso 1 1 calc R U . . .
C39 C 0.8181(3) 0.4021(4) 0.3884(4) 0.098(3) Uani 1 1 d . . . . .
H39A H 0.843078 0.366290 0.386182 0.148 Uiso 1 1 calc R U . . .
H39B H 0.850142 0.440775 0.418183 0.148 Uiso 1 1 calc R U . . .
H39C H 0.805126 0.418410 0.351177 0.148 Uiso 1 1 calc R U . . .
C40 C 0.7618(4) 0.3411(4) 0.4581(3) 0.088(2) Uani 1 1 d . . . . .
H40A H 0.715542 0.323017 0.464947 0.132 Uiso 1 1 calc R U . . .
H40B H 0.794305 0.376908 0.490256 0.132 Uiso 1 1 calc R U . . .
H40C H 0.784174 0.303550 0.454741 0.132 Uiso 1 1 calc R U . . .
S8 S 0.44220(6) 0.27703(6) 0.44400(5) 0.0474(2) Uani 1 1 d . . . . .
C41 C 0.5175(3) 0.3416(2) 0.5017(2) 0.0526(10) Uani 1 1 d . . . . .
C42 C 0.5353(3) 0.3072(3) 0.5553(2) 0.0679(14) Uani 1 1 d . . . . .
H42A H 0.491393 0.291071 0.566025 0.102 Uiso 1 1 calc R U . . .
H42B H 0.572568 0.340548 0.587062 0.102 Uiso 1 1 calc R U . . .
H42C H 0.553321 0.267722 0.547372 0.102 Uiso 1 1 calc R U . . .
C43 C 0.4904(3) 0.4037(3) 0.5121(3) 0.0691(14) Uani 1 1 d . . . . .
H43A H 0.470847 0.419130 0.475373 0.104 Uiso 1 1 calc R U . . .
H43B H 0.530680 0.441105 0.537828 0.104 Uiso 1 1 calc R U . . .
H43C H 0.452213 0.390893 0.529749 0.104 Uiso 1 1 calc R U . . .
C44 C 0.5832(3) 0.3607(3) 0.4819(2) 0.0659(13) Uani 1 1 d . . . . .
H44A H 0.599232 0.319424 0.475565 0.099 Uiso 1 1 calc R U . . .
H44B H 0.622480 0.395375 0.511323 0.099 Uiso 1 1 calc R U . . .
H44C H 0.570584 0.379650 0.445883 0.099 Uiso 1 1 calc R U . . .
S9 S 0.27554(6) 0.19451(6) 0.36970(5) 0.0513(2) Uani 1 1 d . . . . .
C45 C 0.1739(3) 0.1746(3) 0.3482(2) 0.0636(13) Uani 1 1 d . . . . .
C46 C 0.1409(3) 0.0955(4) 0.3358(3) 0.0836(18) Uani 1 1 d . . . . .
H46A H 0.159746 0.075211 0.308205 0.125 Uiso 1 1 calc R U . . .
H46B H 0.087906 0.084810 0.319755 0.125 Uiso 1 1 calc R U . . .
H46C H 0.153892 0.076295 0.371662 0.125 Uiso 1 1 calc R U . . .
C47 C 0.1487(3) 0.2056(4) 0.2952(3) 0.0793(18) Uani 1 1 d . . . . .
H47A H 0.175478 0.254566 0.301910 0.119 Uiso 1 1 calc R U . . .
H47B H 0.096669 0.201336 0.285858 0.119 Uiso 1 1 calc R U . . .
H47C H 0.157349 0.181327 0.263136 0.119 Uiso 1 1 calc R U . . .
C48 C 0.1560(3) 0.2062(4) 0.3981(3) 0.0722(15) Uani 1 1 d . . . . .
H48A H 0.172501 0.184190 0.431836 0.108 Uiso 1 1 calc R U . . .
H48B H 0.103401 0.199142 0.387547 0.108 Uiso 1 1 calc R U . . .
H48C H 0.180475 0.255870 0.407194 0.108 Uiso 1 1 calc R U . . .
S10 S 0.29220(7) 0.35668(7) 0.18058(6) 0.0608(3) Uani 1 1 d . . . . .
C49 C 0.1943(4) 0.3576(4) 0.1601(3) 0.0808(17) Uani 1 1 d . U . . .
C50 C 0.1663(5) 0.3511(6) 0.0957(4) 0.114(3) Uani 1 1 d . U . . .
H50A H 0.201960 0.382061 0.082386 0.171 Uiso 1 1 calc R U . . .
H50B H 0.120449 0.363785 0.084072 0.171 Uiso 1 1 calc R U . . .
H50C H 0.158188 0.303348 0.078502 0.171 Uiso 1 1 calc R U . . .
C51 C 0.1936(5) 0.4303(5) 0.1850(4) 0.104(2) Uani 1 1 d . U . . .
H51A H 0.216172 0.438237 0.226848 0.156 Uiso 1 1 calc R U . . .
H51B H 0.143362 0.432869 0.175483 0.156 Uiso 1 1 calc R U . . .
H51C H 0.220769 0.465528 0.168295 0.156 Uiso 1 1 calc R U . . .
C52 C 0.1548(6) 0.3025(6) 0.1835(7) 0.154(5) Uani 1 1 d . U . . .
H52A H 0.152530 0.257616 0.163845 0.230 Uiso 1 1 calc R U . . .
H52B H 0.105522 0.306501 0.177487 0.230 Uiso 1 1 calc R U . . .
H52C H 0.179986 0.306482 0.224713 0.230 Uiso 1 1 calc R U . . .
S11 S 0.429999 0.364570 0.122231 0.0622(3) Uani 1 1 d D . . . .
C53 C 0.4638(7) 0.3730(7) 0.0587(4) 0.085(4) Uani 0.570(7) 1 d D U P A 1
C54 C 0.5084(8) 0.3226(6) 0.0543(5) 0.084(4) Uani 0.570(7) 1 d D U P A 1
H54A H 0.550903 0.332509 0.088957 0.126 Uiso 0.570(7) 1 calc R U P E 1
H54B H 0.478566 0.275183 0.050639 0.126 Uiso 0.570(7) 1 calc R U P E 1
H54C H 0.524309 0.327587 0.020461 0.126 Uiso 0.570(7) 1 calc R U P E 1
C55 C 0.5088(9) 0.4479(7) 0.0668(7) 0.089(4) Uani 0.570(7) 1 d D U P A 1
H55A H 0.551930 0.456946 0.100895 0.133 Uiso 0.570(7) 1 calc R U P E 1
H55B H 0.523879 0.455881 0.032833 0.133 Uiso 0.570(7) 1 calc R U P E 1
H55C H 0.479610 0.479001 0.071780 0.133 Uiso 0.570(7) 1 calc R U P E 1
C56 C 0.3972(9) 0.3595(14) 0.0059(6) 0.121(7) Uani 0.570(7) 1 d D U P A 1
H56A H 0.369675 0.392539 0.009909 0.182 Uiso 0.570(7) 1 calc R U P E 1
H56B H 0.412322 0.364753 -0.028338 0.182 Uiso 0.570(7) 1 calc R U P E 1
H56C H 0.366580 0.312348 0.001840 0.182 Uiso 0.570(7) 1 calc R U P E 1
C57 C 0.4364(11) 0.3623(9) 0.0480(5) 0.085(4) Uani 0.430(7) 1 d D U P A 2
C58 C 0.4357(13) 0.2893(8) 0.0275(7) 0.093(5) Uani 0.430(7) 1 d D U P A 2
H58A H 0.390395 0.256959 0.027187 0.139 Uiso 0.430(7) 1 calc R U P E 2
H58B H 0.439230 0.286318 -0.011364 0.139 Uiso 0.430(7) 1 calc R U P E 2
H58C H 0.477010 0.277444 0.053614 0.139 Uiso 0.430(7) 1 calc R U P E 2
C59 C 0.5048(16) 0.4162(15) 0.0500(11) 0.144(11) Uani 0.430(7) 1 d D U P A 2
H59A H 0.502013 0.462097 0.063427 0.216 Uiso 0.430(7) 1 calc R U P E 2
H59B H 0.547120 0.406310 0.076381 0.216 Uiso 0.430(7) 1 calc R U P E 2
H59C H 0.509339 0.415184 0.011403 0.216 Uiso 0.430(7) 1 calc R U P E 2
C60 C 0.3699(12) 0.3776(10) 0.0077(6) 0.083(5) Uani 0.430(7) 1 d D U P A 2
H60A H 0.326101 0.342523 0.006739 0.124 Uiso 0.430(7) 1 calc R U P E 2
H60B H 0.367145 0.423324 0.021625 0.124 Uiso 0.430(7) 1 calc R U P E 2
H60C H 0.373765 0.376966 -0.031057 0.124 Uiso 0.430(7) 1 calc R U P E 2
S12 S 0.47078(7) 0.44399(6) 0.26089(5) 0.0550(3) Uani 1 1 d . . . . .
C61 C 0.5301(3) 0.5173(3) 0.3199(2) 0.0604(12) Uani 1 1 d . . . . .
C62 C 0.5990(4) 0.5499(3) 0.3063(3) 0.0775(16) Uani 1 1 d . . . . .
H62A H 0.622621 0.514198 0.299920 0.116 Uiso 1 1 calc R U . . .
H62B H 0.632110 0.585171 0.338640 0.116 Uiso 1 1 calc R U . . .
H62C H 0.586625 0.571356 0.271590 0.116 Uiso 1 1 calc R U . . .
C63 C 0.5484(3) 0.4883(3) 0.3763(2) 0.0652(13) Uani 1 1 d . . . . .
H63A H 0.503736 0.468953 0.385033 0.098 Uiso 1 1 calc R U . . .
H63B H 0.581066 0.525387 0.407335 0.098 Uiso 1 1 calc R U . . .
H63C H 0.572301 0.451957 0.372604 0.098 Uiso 1 1 calc R U . . .
C64 C 0.4866(4) 0.5689(3) 0.3234(3) 0.0694(14) Uani 1 1 d . . . . .
H64A H 0.474371 0.587000 0.286900 0.104 Uiso 1 1 calc R U . . .
H64B H 0.515653 0.607140 0.354645 0.104 Uiso 1 1 calc R U . . .
H64C H 0.441929 0.545933 0.330754 0.104 Uiso 1 1 calc R U . . .
S13A S 0.35606(15) 0.41597(10) 0.36634(10) 0.0561(5) Uani 0.785(6) 1 d D . P B 1
C65A C 0.2846(4) 0.4498(3) 0.3813(3) 0.0696(18) Uani 0.785(6) 1 d D . P B 1
C66A C 0.2099(4) 0.4018(4) 0.3501(4) 0.085(2) Uani 0.785(6) 1 d D . P B 1
H66A H 0.206122 0.356828 0.363303 0.128 Uiso 0.785(6) 1 calc R U P B 1
H66B H 0.173092 0.421683 0.358090 0.128 Uiso 0.785(6) 1 calc R U P B 1
H66C H 0.201950 0.395807 0.308600 0.128 Uiso 0.785(6) 1 calc R U P B 1
C67A C 0.2919(4) 0.5202(3) 0.3615(4) 0.074(2) Uani 0.785(6) 1 d D . P B 1
H67A H 0.340580 0.550547 0.382105 0.111 Uiso 0.785(6) 1 calc R U P B 1
H67B H 0.284378 0.514730 0.320068 0.111 Uiso 0.785(6) 1 calc R U P B 1
H67C H 0.255519 0.540607 0.369558 0.111 Uiso 0.785(6) 1 calc R U P B 1
C68A C 0.2999(5) 0.4572(4) 0.4463(3) 0.079(2) Uani 0.785(6) 1 d D . P B 1
H68A H 0.348454 0.488366 0.465828 0.118 Uiso 0.785(6) 1 calc R U P B 1
H68B H 0.263680 0.476175 0.456324 0.118 Uiso 0.785(6) 1 calc R U P B 1
H68C H 0.297373 0.411771 0.458566 0.118 Uiso 0.785(6) 1 calc R U P B 1
S13B S 0.6489(9) 0.4097(7) 0.2023(8) 0.0671(6) Uani 0.196(9) 1 d D U P C 2
C65B C 0.7290(10) 0.4874(9) 0.2239(9) 0.085(5) Uani 0.196(9) 1 d D U P C 2
C66B C 0.7571(19) 0.5080(17) 0.2891(9) 0.109(10) Uani 0.196(9) 1 d D U P C 2
H66D H 0.771993 0.469950 0.307176 0.164 Uiso 0.196(9) 1 calc R U P C 2
H66E H 0.798805 0.549102 0.299795 0.164 Uiso 0.196(9) 1 calc R U P C 2
H66F H 0.718566 0.518330 0.302300 0.164 Uiso 0.196(9) 1 calc R U P C 2
C67B C 0.7895(13) 0.4711(16) 0.2041(16) 0.100(9) Uani 0.196(9) 1 d D U P C 2
H67D H 0.804417 0.433306 0.222676 0.150 Uiso 0.196(9) 1 calc R U P C 2
H67E H 0.771865 0.457258 0.162234 0.150 Uiso 0.196(9) 1 calc R U P C 2
H67F H 0.831160 0.512197 0.214589 0.150 Uiso 0.196(9) 1 calc R U P C 2
C68B C 0.7055(17) 0.5462(11) 0.1950(15) 0.092(8) Uani 0.196(9) 1 d D U P C 2
H68D H 0.687581 0.532447 0.153186 0.138 Uiso 0.196(9) 1 calc R U P C 2
H68E H 0.666838 0.556626 0.207932 0.138 Uiso 0.196(9) 1 calc R U P C 2
H68F H 0.747076 0.587399 0.205428 0.138 Uiso 0.196(9) 1 calc R U P C 2
S13C S 0.2290(13) 0.2043(8) 0.0270(7) 0.0698(8) Uani 0.245(10) 1 d D U P A 3
C65C C 0.2085(11) 0.2146(10) -0.0503(8) 0.106(8) Uani 0.245(10) 1 d D U P A 3
C66C C 0.1993(17) 0.2870(12) -0.0577(13) 0.105(10) Uani 0.245(10) 1 d D U P A 3
H66G H 0.243328 0.321827 -0.033399 0.157 Uiso 0.245(10) 1 calc R U P A 3
H66H H 0.190925 0.293142 -0.098014 0.157 Uiso 0.245(10) 1 calc R U P A 3
H66I H 0.157725 0.292345 -0.046316 0.157 Uiso 0.245(10) 1 calc R U P A 3
C67C C 0.1412(18) 0.1582(16) -0.0873(13) 0.18(2) Uani 0.245(10) 1 d D U P A 3
H67G H 0.099307 0.161973 -0.075784 0.273 Uiso 0.245(10) 1 calc R U P A 3
H67H H 0.131896 0.163684 -0.127849 0.273 Uiso 0.245(10) 1 calc R U P A 3
H67I H 0.149277 0.112782 -0.082023 0.273 Uiso 0.245(10) 1 calc R U P A 3
C68C C 0.2715(18) 0.206(2) -0.0706(15) 0.149(15) Uani 0.245(10) 1 d D U P A 3
H68G H 0.316106 0.240907 -0.047962 0.224 Uiso 0.245(10) 1 calc R U P A 3
H68H H 0.278050 0.159624 -0.065534 0.224 Uiso 0.245(10) 1 calc R U P A 3
H68I H 0.260670 0.210526 -0.111361 0.224 Uiso 0.245(10) 1 calc R U P A 3
S13D S 0.2735(9) 0.3714(8) 0.3302(7) 0.0561(5) Uani 0.082(3) 1 d D . P B 6
C65D C 0.277(2) 0.4521(14) 0.3745(15) 0.0696(18) Uani 0.082(3) 1 d D . P B 6
C66D C 0.217(3) 0.437(3) 0.402(3) 0.085(2) Uani 0.082(3) 1 d D . P B 6
H66J H 0.223555 0.401909 0.426696 0.128 Uiso 0.082(3) 1 calc R U P B 6
H66K H 0.218497 0.479693 0.425013 0.128 Uiso 0.082(3) 1 calc R U P B 6
H66L H 0.169449 0.420605 0.371705 0.128 Uiso 0.082(3) 1 calc R U P B 6
C67D C 0.266(4) 0.5073(17) 0.336(3) 0.074(2) Uani 0.082(3) 1 d D . P B 6
H67J H 0.219295 0.490672 0.305505 0.111 Uiso 0.082(3) 1 calc R U P B 6
H67K H 0.268290 0.549763 0.358824 0.111 Uiso 0.082(3) 1 calc R U P B 6
H67L H 0.305166 0.516717 0.318326 0.111 Uiso 0.082(3) 1 calc R U P B 6
C68D C 0.351(3) 0.478(3) 0.422(2) 0.079(2) Uani 0.082(3) 1 d D . P B 6
H68J H 0.357223 0.442383 0.446620 0.118 Uiso 0.082(3) 1 calc R U P B 6
H68K H 0.389409 0.487234 0.404510 0.118 Uiso 0.082(3) 1 calc R U P B 6
H68L H 0.352533 0.520280 0.445008 0.118 Uiso 0.082(3) 1 calc R U P B 6
P1A P 0.1778(5) -0.1271(5) 0.0137(5) 0.0679(9) Uani 0.553(9) 1 d D U P D 1
C69 C 0.1347(7) -0.1269(6) -0.0628(5) 0.069(2) Uani 0.553(9) 1 d DG U P D 1
C70 C 0.1109(8) -0.1870(5) -0.1025(5) 0.086(4) Uani 0.553(9) 1 d DG U P D 1
H70 H 0.117037 -0.229263 -0.090035 0.103 Uiso 0.553(9) 1 calc R U P D 1
C71 C 0.0781(8) -0.1853(5) -0.1603(5) 0.082(4) Uani 0.553(9) 1 d G U P D 1
H71 H 0.061848 -0.226463 -0.187483 0.098 Uiso 0.553(9) 1 calc R U P D 1
C72 C 0.0692(8) -0.1235(6) -0.1785(5) 0.068(3) Uani 0.553(9) 1 d G U P D 1
H72 H 0.046756 -0.122392 -0.218086 0.082 Uiso 0.553(9) 1 calc R U P D 1
C73 C 0.0930(10) -0.0634(5) -0.1388(5) 0.076(3) Uani 0.553(9) 1 d G U P D 1
H73 H 0.086852 -0.021119 -0.151241 0.091 Uiso 0.553(9) 1 calc R U P D 1
C74 C 0.1258(9) -0.0650(5) -0.0809(5) 0.073(3) Uani 0.553(9) 1 d DG U P D 1
H74 H 0.142041 -0.023916 -0.053792 0.088 Uiso 0.553(9) 1 calc R U P D 1
C75 C 0.1072(5) -0.1727(6) 0.0407(4) 0.078(2) Uani 0.553(9) 1 d DG U P D 1
C76 C 0.0340(6) -0.1884(7) 0.0092(4) 0.101(4) Uani 0.553(9) 1 d DG U P D 1
H76 H 0.019365 -0.176674 -0.028374 0.121 Uiso 0.553(9) 1 calc R U P D 1
C77 C -0.0180(5) -0.2213(8) 0.0325(5) 0.116(5) Uani 0.553(9) 1 d G U P D 1
H77 H -0.068079 -0.232070 0.010951 0.140 Uiso 0.553(9) 1 calc R U P D 1
C78 C 0.0034(5) -0.2385(7) 0.0874(5) 0.113(4) Uani 0.553(9) 1 d G U P D 1
H78 H -0.032141 -0.261039 0.103383 0.135 Uiso 0.553(9) 1 calc R U P D 1
C79 C 0.0767(6) -0.2229(7) 0.1190(4) 0.098(4) Uani 0.553(9) 1 d G U P D 1
H79 H 0.091240 -0.234612 0.156491 0.118 Uiso 0.553(9) 1 calc R U P D 1
C80 C 0.1286(5) -0.1899(6) 0.0956(4) 0.087(3) Uani 0.553(9) 1 d DG U P D 1
H80 H 0.178685 -0.179216 0.117167 0.104 Uiso 0.553(9) 1 calc R U P D 1
C81 C 0.2336(5) -0.1878(4) 0.0161(5) 0.075(2) Uani 0.553(9) 1 d DG U P D 1
C82 C 0.2012(6) -0.2586(4) 0.0030(5) 0.087(3) Uani 0.553(9) 1 d DG U P D 1
H82 H 0.150174 -0.276025 -0.006056 0.105 Uiso 0.553(9) 1 calc R U P D 1
C83 C 0.2436(7) -0.3039(4) 0.0032(5) 0.094(4) Uani 0.553(9) 1 d G U P D 1
H83 H 0.221508 -0.352349 -0.005698 0.112 Uiso 0.553(9) 1 calc R U P D 1
C84 C 0.3183(7) -0.2784(6) 0.0165(4) 0.089(3) Uani 0.553(9) 1 d G U P D 1
H84 H 0.347276 -0.309432 0.016636 0.107 Uiso 0.553(9) 1 calc R U P D 1
C85 C 0.3507(5) -0.2076(6) 0.0295(5) 0.083(3) Uani 0.553(9) 1 d G U P D 1
H85 H 0.401711 -0.190190 0.038612 0.099 Uiso 0.553(9) 1 calc R U P D 1
C86 C 0.3083(5) -0.1623(4) 0.0293(6) 0.076(3) Uani 0.553(9) 1 d DG U P D 1
H86 H 0.330378 -0.113865 0.038255 0.092 Uiso 0.553(9) 1 calc R U P D 1
P1B P 0.1678(6) -0.1203(6) 0.0127(6) 0.0679(9) Uani 0.447(9) 1 d D U P D 2
C87 C 0.1266(8) -0.1137(7) -0.0625(6) 0.069(2) Uani 0.447(9) 1 d DG U P D 2
C88 C 0.0968(9) -0.1712(7) -0.1053(7) 0.077(4) Uani 0.447(9) 1 d DG U P D 2
H88 H 0.097180 -0.215872 -0.095742 0.093 Uiso 0.447(9) 1 calc R U P D 2
C89 C 0.0664(9) -0.1632(8) -0.1621(6) 0.081(4) Uani 0.447(9) 1 d G U P D 2
H89 H 0.046054 -0.202495 -0.191360 0.097 Uiso 0.447(9) 1 calc R U P D 2
C90 C 0.0659(10) -0.0978(9) -0.1761(6) 0.080(4) Uani 0.447(9) 1 d G U P D 2
H90 H 0.045139 -0.092399 -0.214875 0.096 Uiso 0.447(9) 1 calc R U P D 2
C91 C 0.0957(13) -0.0404(8) -0.1332(7) 0.085(5) Uani 0.447(9) 1 d G U P D 2
H91 H 0.095351 0.004320 -0.142772 0.102 Uiso 0.447(9) 1 calc R U P D 2
C92 C 0.1261(12) -0.0483(7) -0.0764(6) 0.080(4) Uani 0.447(9) 1 d DG U P D 2
H92 H 0.146478 -0.009057 -0.047153 0.096 Uiso 0.447(9) 1 calc R U P D 2
C93 C 0.0927(6) -0.1548(7) 0.0388(5) 0.078(2) Uani 0.447(9) 1 d DG U P D 2
C94 C 0.0206(6) -0.1692(7) 0.0046(5) 0.079(4) Uani 0.447(9) 1 d DG U P D 2
H94 H 0.008924 -0.162373 -0.034480 0.094 Uiso 0.447(9) 1 calc R U P D 2
C95 C -0.0345(5) -0.1935(7) 0.0276(5) 0.086(4) Uani 0.447(9) 1 d G U P D 2
H95 H -0.083859 -0.203285 0.004294 0.103 Uiso 0.447(9) 1 calc R U P D 2
C96 C -0.0175(6) -0.2035(7) 0.0848(5) 0.091(4) Uani 0.447(9) 1 d G U P D 2
H96 H -0.055157 -0.220060 0.100562 0.109 Uiso 0.447(9) 1 calc R U P D 2
C97 C 0.0547(7) -0.1891(8) 0.1190(5) 0.097(4) Uani 0.447(9) 1 d G U P D 2
H97 H 0.066329 -0.195924 0.158056 0.116 Uiso 0.447(9) 1 calc R U P D 2
C98 C 0.1098(6) -0.1648(7) 0.0959(5) 0.087(4) Uani 0.447(9) 1 d DG U P D 2
H98 H 0.159113 -0.155013 0.119283 0.104 Uiso 0.447(9) 1 calc R U P D 2
C99 C 0.2099(6) -0.1910(5) 0.0122(6) 0.075(2) Uani 0.447(9) 1 d DG U P D 2
C104 C 0.1678(5) -0.2592(6) -0.0045(6) 0.090(4) Uani 0.447(9) 1 d DG U P D 2
H104 H 0.116389 -0.269547 -0.015364 0.108 Uiso 0.447(9) 1 calc R U P D 2
C103 C 0.2008(7) -0.3123(4) -0.0053(6) 0.090(4) Uani 0.447(9) 1 d G U P D 2
H103 H 0.171964 -0.358872 -0.016779 0.108 Uiso 0.447(9) 1 calc R U P D 2
C102 C 0.2759(7) -0.2971(5) 0.0105(5) 0.066(3) Uani 0.447(9) 1 d G U P D 2
H102 H 0.298503 -0.333368 0.009959 0.079 Uiso 0.447(9) 1 calc R U P D 2
C101 C 0.3181(5) -0.2289(6) 0.0273(6) 0.064(3) Uani 0.447(9) 1 d G U P D 2
H101 H 0.369467 -0.218540 0.038112 0.076 Uiso 0.447(9) 1 calc R U P D 2
C100 C 0.2851(6) -0.1758(4) 0.0281(6) 0.060(3) Uani 0.447(9) 1 d DG U P D 2
H100 H 0.313893 -0.129214 0.039527 0.072 Uiso 0.447(9) 1 calc R U P D 2
P2A P 0.8591(8) 0.2242(5) 0.3321(5) 0.0629(6) Uani 0.553(9) 1 d D U P D 1
C105 C 0.8950(7) 0.2409(6) 0.4111(5) 0.0692(17) Uani 0.553(9) 1 d DG U P D 1
C106 C 0.8559(7) 0.2000(7) 0.4404(5) 0.069(3) Uani 0.553(9) 1 d DG U P D 1
H106 H 0.812895 0.164770 0.419676 0.082 Uiso 0.553(9) 1 calc R U P D 1
C107 C 0.8796(7) 0.2106(7) 0.5002(5) 0.075(3) Uani 0.553(9) 1 d G U P D 1
H107 H 0.852844 0.182595 0.520292 0.090 Uiso 0.553(9) 1 calc R U P D 1
C108 C 0.9425(7) 0.2621(6) 0.5306(5) 0.079(3) Uani 0.553(9) 1 d G U P D 1
H108 H 0.958717 0.269341 0.571446 0.094 Uiso 0.553(9) 1 calc R U P D 1
C109 C 0.9817(7) 0.3030(7) 0.5012(5) 0.088(4) Uani 0.553(9) 1 d G U P D 1
H109 H 1.024642 0.338262 0.521984 0.105 Uiso 0.553(9) 1 calc R U P D 1
C110 C 0.9579(7) 0.2925(6) 0.4414(5) 0.080(3) Uani 0.553(9) 1 d DG U P D 1
H110 H 0.984694 0.320438 0.421368 0.096 Uiso 0.553(9) 1 calc R U P D 1
C111 C 0.9221(7) 0.2859(5) 0.3074(5) 0.0700(15) Uani 0.553(9) 1 d DG U P D 1
C112 C 0.9885(8) 0.2762(7) 0.3074(8) 0.076(4) Uani 0.553(9) 1 d DG U P D 1
H112 H 1.001575 0.236301 0.319963 0.092 Uiso 0.553(9) 1 calc R U P D 1
C113 C 1.0357(7) 0.3248(8) 0.2891(8) 0.083(4) Uani 0.553(9) 1 d G U P D 1
H113 H 1.080992 0.318221 0.289097 0.100 Uiso 0.553(9) 1 calc R U P D 1
C114 C 1.0165(6) 0.3832(7) 0.2707(6) 0.083(3) Uani 0.553(9) 1 d G U P D 1
H114 H 1.048741 0.416433 0.258192 0.100 Uiso 0.553(9) 1 calc R U P D 1
C115 C 0.9502(6) 0.3929(6) 0.2707(6) 0.088(3) Uani 0.553(9) 1 d G U P D 1
H115 H 0.937071 0.432726 0.258153 0.106 Uiso 0.553(9) 1 calc R U P D 1
C116 C 0.9030(5) 0.3442(5) 0.2890(5) 0.078(3) Uani 0.553(9) 1 d DG U P D 1
H116 H 0.857653 0.350806 0.289019 0.094 Uiso 0.553(9) 1 calc R U P D 1
C117 C 0.8751(6) 0.1395(5) 0.3206(5) 0.0632(16) Uani 0.553(9) 1 d DG U P D 1
C118 C 0.9341(6) 0.1228(6) 0.3570(5) 0.066(3) Uani 0.553(9) 1 d DG U P D 1
H118 H 0.967498 0.155789 0.388733 0.079 Uiso 0.553(9) 1 calc R U P D 1
C119 C 0.9444(6) 0.0579(7) 0.3470(6) 0.068(3) Uani 0.553(9) 1 d G U P D 1
H119 H 0.984788 0.046532 0.371904 0.082 Uiso 0.553(9) 1 calc R U P D 1
C120 C 0.8956(6) 0.0097(6) 0.3006(5) 0.068(3) Uani 0.553(9) 1 d G U P D 1
H120 H 0.902628 -0.034622 0.293795 0.082 Uiso 0.553(9) 1 calc R U P D 1
C121 C 0.8365(6) 0.0264(6) 0.2642(5) 0.061(3) Uani 0.553(9) 1 d G U P D 1
H121 H 0.803176 -0.006520 0.232514 0.074 Uiso 0.553(9) 1 calc R U P D 1
C122 C 0.8263(6) 0.0913(6) 0.2742(5) 0.060(3) Uani 0.553(9) 1 d DG U P D 1
H122 H 0.785884 0.102737 0.249342 0.072 Uiso 0.553(9) 1 calc R U P D 1
P2B P 0.8570(10) 0.2284(6) 0.3305(6) 0.0629(6) Uani 0.447(9) 1 d D U P D 2
C123 C 0.8995(9) 0.2524(8) 0.4085(6) 0.0692(17) Uani 0.447(9) 1 d DG U P D 2
C124 C 0.8681(9) 0.2140(8) 0.4436(7) 0.072(4) Uani 0.447(9) 1 d DG U P D 2
H124 H 0.826145 0.176010 0.427051 0.086 Uiso 0.447(9) 1 calc R U P D 2
C125 C 0.8980(11) 0.2311(9) 0.5031(6) 0.084(5) Uani 0.447(9) 1 d G U P D 2
H125 H 0.876494 0.204803 0.527112 0.100 Uiso 0.447(9) 1 calc R U P D 2
C126 C 0.9593(11) 0.2866(9) 0.5274(6) 0.100(6) Uani 0.447(9) 1 d G U P D 2
H126 H 0.979748 0.298264 0.567974 0.121 Uiso 0.447(9) 1 calc R U P D 2
C127 C 0.9907(11) 0.3250(9) 0.4922(8) 0.109(6) Uani 0.447(9) 1 d G U P D 2
H127 H 1.032654 0.362934 0.508775 0.131 Uiso 0.447(9) 1 calc R U P D 2
C128 C 0.9608(10) 0.3079(9) 0.4327(7) 0.092(5) Uani 0.447(9) 1 d DG U P D 2
H128 H 0.982306 0.334142 0.408714 0.111 Uiso 0.447(9) 1 calc R U P D 2
C129 C 0.9163(9) 0.2842(7) 0.2987(6) 0.0700(15) Uani 0.447(9) 1 d DG U P D 2
C130 C 0.8891(7) 0.3309(7) 0.2660(6) 0.082(4) Uani 0.447(9) 1 d DG U P D 2
H130 H 0.840954 0.333237 0.260939 0.098 Uiso 0.447(9) 1 calc R U P D 2
C131 C 0.9324(8) 0.3741(7) 0.2408(7) 0.089(4) Uani 0.447(9) 1 d G U P D 2
H131 H 0.913804 0.405970 0.218439 0.107 Uiso 0.447(9) 1 calc R U P D 2
C132 C 1.0028(8) 0.3706(9) 0.2482(8) 0.096(5) Uani 0.447(9) 1 d G U P D 2
H132 H 1.032410 0.400108 0.230921 0.116 Uiso 0.447(9) 1 calc R U P D 2
C133 C 1.0300(8) 0.3239(11) 0.2808(10) 0.086(5) Uani 0.447(9) 1 d G U P D 2
H133 H 1.078169 0.321515 0.285902 0.104 Uiso 0.447(9) 1 calc R U P D 2
C134 C 0.9867(9) 0.2807(10) 0.3061(9) 0.076(4) Uani 0.447(9) 1 d DG U P D 2
H134 H 1.005321 0.248781 0.328402 0.091 Uiso 0.447(9) 1 calc R U P D 2
C135 C 0.8646(8) 0.1418(7) 0.3118(6) 0.0632(16) Uani 0.447(9) 1 d DG U P D 2
C136 C 0.8132(8) 0.1000(8) 0.2627(6) 0.067(4) Uani 0.447(9) 1 d DG U P D 2
H136 H 0.775367 0.116659 0.239968 0.081 Uiso 0.447(9) 1 calc R U P D 2
C137 C 0.8172(8) 0.0339(8) 0.2470(6) 0.071(4) Uani 0.447(9) 1 d G U P D 2
H137 H 0.782065 0.005353 0.213462 0.085 Uiso 0.447(9) 1 calc R U P D 2
C138 C 0.8725(8) 0.0095(7) 0.2803(7) 0.068(4) Uani 0.447(9) 1 d G U P D 2
H138 H 0.875234 -0.035657 0.269515 0.081 Uiso 0.447(9) 1 calc R U P D 2
C139 C 0.9239(8) 0.0513(8) 0.3293(7) 0.067(4) Uani 0.447(9) 1 d G U P D 2
H139 H 0.961708 0.034638 0.352075 0.080 Uiso 0.447(9) 1 calc R U P D 2
C140 C 0.9199(8) 0.1174(8) 0.3451(6) 0.069(4) Uani 0.447(9) 1 d DG U P D 2
H140 H 0.955012 0.145944 0.378582 0.083 Uiso 0.447(9) 1 calc R U P D 2
P3A P 0.3204(4) 0.1917(3) 0.5459(3) 0.0525(12) Uani 0.745(17) 1 d D U P F 1
C141 C 0.2660(4) 0.1050(4) 0.5465(3) 0.0591(13) Uani 0.745(17) 1 d DG U P F 1
C142 C 0.2217(5) 0.0657(4) 0.4939(3) 0.062(2) Uani 0.745(17) 1 d DG U P F 1
H142 H 0.223268 0.082565 0.459146 0.075 Uiso 0.745(17) 1 calc R U P F 1
C143 C 0.1751(4) 0.0016(5) 0.4921(4) 0.073(3) Uani 0.745(17) 1 d G U P F 1
H143 H 0.144860 -0.025268 0.456140 0.087 Uiso 0.745(17) 1 calc R U P F 1
C144 C 0.1728(4) -0.0231(4) 0.5429(4) 0.068(2) Uani 0.745(17) 1 d G U P F 1
H144 H 0.140968 -0.066855 0.541713 0.082 Uiso 0.745(17) 1 calc R U P F 1
C145 C 0.2171(6) 0.0163(5) 0.5956(4) 0.073(3) Uani 0.745(17) 1 d G U P F 1
H145 H 0.215485 -0.000608 0.630292 0.087 Uiso 0.745(17) 1 calc R U P F 1
C146 C 0.2636(5) 0.0803(5) 0.5973(3) 0.070(2) Uani 0.745(17) 1 d DG U P F 1
H146 H 0.293894 0.107225 0.633298 0.084 Uiso 0.745(17) 1 calc R U P F 1
C147 C 0.2673(3) 0.2506(4) 0.5553(3) 0.0663(13) Uani 0.745(17) 1 d DG U P F 1
C148 C 0.2096(4) 0.2334(4) 0.5768(5) 0.089(3) Uani 0.745(17) 1 d DG U P F 1
H148 H 0.195541 0.188673 0.586629 0.106 Uiso 0.745(17) 1 calc R U P F 1
C149 C 0.1725(5) 0.2816(4) 0.5840(6) 0.102(3) Uani 0.745(17) 1 d G U P F 1
H149 H 0.133114 0.269855 0.598663 0.123 Uiso 0.745(17) 1 calc R U P F 1
C150 C 0.1931(5) 0.3471(4) 0.5696(5) 0.105(3) Uani 0.745(17) 1 d G U P F 1
H150 H 0.167785 0.380042 0.574515 0.126 Uiso 0.745(17) 1 calc R U P F 1
C151 C 0.2508(5) 0.3643(4) 0.5481(5) 0.092(3) Uani 0.745(17) 1 d G U P F 1
H151 H 0.264884 0.409049 0.538333 0.111 Uiso 0.745(17) 1 calc R U P F 1
C152 C 0.2879(4) 0.3161(4) 0.5410(4) 0.079(3) Uani 0.745(17) 1 d DG U P F 1
H152 H 0.327313 0.327868 0.526299 0.095 Uiso 0.745(17) 1 calc R U P F 1
C153 C 0.3969(4) 0.2080(4) 0.6125(4) 0.0608(12) Uani 0.745(17) 1 d DG U P F 1
C154 C 0.4011(6) 0.2505(7) 0.6611(5) 0.071(2) Uani 0.745(17) 1 d DG U P F 1
H154 H 0.362840 0.270835 0.660658 0.085 Uiso 0.745(17) 1 calc R U P F 1
C155 C 0.4612(7) 0.2634(7) 0.7103(4) 0.082(2) Uani 0.745(17) 1 d G U P F 1
H155 H 0.464006 0.292497 0.743473 0.098 Uiso 0.745(17) 1 calc R U P F 1
C156 C 0.5171(6) 0.2337(6) 0.7109(4) 0.092(4) Uani 0.745(17) 1 d G U P F 1
H156 H 0.558176 0.242525 0.744549 0.110 Uiso 0.745(17) 1 calc R U P F 1
C157 C 0.5129(5) 0.1912(5) 0.6624(5) 0.079(2) Uani 0.745(17) 1 d G U P F 1
H157 H 0.551179 0.170890 0.662810 0.095 Uiso 0.745(17) 1 calc R U P F 1
C158 C 0.4529(5) 0.1783(4) 0.6132(4) 0.068(2) Uani 0.745(17) 1 d DG U P F 1
H158 H 0.450013 0.149227 0.579994 0.082 Uiso 0.745(17) 1 calc R U P F 1
P3B P 0.3200(11) 0.1950(10) 0.5454(11) 0.058(4) Uani 0.255(17) 1 d D U P F 2
C159 C 0.2664(10) 0.1111(11) 0.5530(9) 0.0591(13) Uani 0.255(17) 1 d DG U P F 2
C160 C 0.2125(13) 0.0700(13) 0.5049(9) 0.065(5) Uani 0.255(17) 1 d DG U P F 2
H160 H 0.204481 0.085149 0.468459 0.078 Uiso 0.255(17) 1 calc R U P F 2
C161 C 0.1702(13) 0.0067(14) 0.5100(10) 0.067(5) Uani 0.255(17) 1 d G U P F 2
H161 H 0.133375 -0.021408 0.477161 0.081 Uiso 0.255(17) 1 calc R U P F 2
C162 C 0.1819(13) -0.0155(13) 0.5633(12) 0.062(5) Uani 0.255(17) 1 d G U P F 2
H162 H 0.153038 -0.058771 0.566834 0.075 Uiso 0.255(17) 1 calc R U P F 2
C163 C 0.2358(15) 0.0256(15) 0.6114(10) 0.063(5) Uani 0.255(17) 1 d G U P F 2
H163 H 0.243808 0.010423 0.647805 0.076 Uiso 0.255(17) 1 calc R U P F 2
C164 C 0.2781(13) 0.0889(14) 0.6062(9) 0.061(5) Uani 0.255(17) 1 d DG U P F 2
H164 H 0.314916 0.116980 0.639104 0.073 Uiso 0.255(17) 1 calc R U P F 2
C165 C 0.2722(9) 0.2548(9) 0.5649(8) 0.0663(13) Uani 0.255(17) 1 d DG U P F 2
C166 C 0.2372(13) 0.2429(9) 0.6058(10) 0.076(4) Uani 0.255(17) 1 d DG U P F 2
H166 H 0.237589 0.202960 0.623925 0.092 Uiso 0.255(17) 1 calc R U P F 2
C167 C 0.2018(14) 0.2894(10) 0.6201(11) 0.084(5) Uani 0.255(17) 1 d G U P F 2
H167 H 0.177850 0.281212 0.648035 0.100 Uiso 0.255(17) 1 calc R U P F 2
C168 C 0.2012(11) 0.3478(9) 0.5936(9) 0.072(5) Uani 0.255(17) 1 d G U P F 2
H168 H 0.176981 0.379545 0.603343 0.086 Uiso 0.255(17) 1 calc R U P F 2
C169 C 0.2362(15) 0.3597(10) 0.5527(9) 0.059(5) Uani 0.255(17) 1 d G U P F 2
H169 H 0.235851 0.399628 0.534542 0.070 Uiso 0.255(17) 1 calc R U P F 2
C170 C 0.2717(14) 0.3132(11) 0.5384(9) 0.057(4) Uani 0.255(17) 1 d DG U P F 2
H170 H 0.295591 0.321378 0.510431 0.069 Uiso 0.255(17) 1 calc R U P F 2
C171 C 0.3958(12) 0.2149(11) 0.6128(11) 0.0608(12) Uani 0.255(17) 1 d DG U P F 2
C172 C 0.3902(16) 0.250(2) 0.6614(13) 0.070(5) Uani 0.255(17) 1 d DG U P F 2
H172 H 0.347149 0.262418 0.659639 0.084 Uiso 0.255(17) 1 calc R U P F 2
C173 C 0.448(2) 0.265(2) 0.7127(13) 0.082(2) Uani 0.255(17) 1 d G U P F 2
H173 H 0.443885 0.289198 0.745947 0.098 Uiso 0.255(17) 1 calc R U P F 2
C174 C 0.5107(17) 0.2467(18) 0.7153(13) 0.073(4) Uani 0.255(17) 1 d G U P F 2
H174 H 0.550015 0.257584 0.750378 0.088 Uiso 0.255(17) 1 calc R U P F 2
C175 C 0.5163(14) 0.2120(15) 0.6667(15) 0.079(2) Uani 0.255(17) 1 d G U P F 2
H175 H 0.559410 0.199190 0.668501 0.095 Uiso 0.255(17) 1 calc R U P F 2
C176 C 0.4589(13) 0.1961(14) 0.6154(13) 0.068(4) Uani 0.255(17) 1 d DG U P F 2
H176 H 0.462675 0.172409 0.582191 0.082 Uiso 0.255(17) 1 calc R U P F 2
P4A P 0.37460(10) 0.55024(9) 0.13827(8) 0.0641(4) Uani 0.912(3) 1 d D U P A 1
C177 C 0.4621(2) 0.6064(2) 0.1410(2) 0.0704(14) Uani 0.912(3) 1 d DG U P A 1
C178 C 0.5215(3) 0.5796(3) 0.1573(3) 0.094(2) Uani 0.912(3) 1 d DG U P A 1
H178 H 0.515681 0.534590 0.167591 0.112 Uiso 0.912(3) 1 calc R U P A 1
C179 C 0.5895(2) 0.6186(4) 0.1586(3) 0.115(3) Uani 0.912(3) 1 d G U P A 1
H179 H 0.630062 0.600347 0.169796 0.138 Uiso 0.912(3) 1 calc R U P A 1
C180 C 0.5980(3) 0.6845(3) 0.1436(3) 0.116(3) Uani 0.912(3) 1 d G U P A 1
H180 H 0.644462 0.711178 0.144476 0.139 Uiso 0.912(3) 1 calc R U P A 1
C181 C 0.5386(4) 0.7113(2) 0.1272(3) 0.102(2) Uani 0.912(3) 1 d G U P A 1
H181 H 0.544481 0.756254 0.116952 0.123 Uiso 0.912(3) 1 calc R U P A 1
C182 C 0.4707(3) 0.6722(2) 0.1259(2) 0.091(2) Uani 0.912(3) 1 d DG U P A 1
H182 H 0.430099 0.690499 0.114747 0.109 Uiso 0.912(3) 1 calc R U P A 1
C183 C 0.3198(2) 0.5402(3) 0.06219(15) 0.0734(14) Uani 0.912(3) 1 d DG U P A 1
C184 C 0.3515(2) 0.5478(3) 0.01906(19) 0.0817(18) Uani 0.912(3) 1 d DG U P A 1
H184 H 0.402880 0.561716 0.028745 0.098 Uiso 0.912(3) 1 calc R U P A 1
C185 C 0.3082(3) 0.5352(3) -0.03825(17) 0.102(2) Uani 0.912(3) 1 d G U P A 1
H185 H 0.329854 0.540401 -0.067724 0.123 Uiso 0.912(3) 1 calc R U P A 1
C186 C 0.2330(3) 0.5149(3) -0.05242(16) 0.111(3) Uani 0.912(3) 1 d G U P A 1
H186 H 0.203369 0.506204 -0.091588 0.133 Uiso 0.912(3) 1 calc R U P A 1
C187 C 0.2013(2) 0.5072(3) -0.0093(2) 0.107(2) Uani 0.912(3) 1 d G U P A 1
H187 H 0.149909 0.493322 -0.018983 0.129 Uiso 0.912(3) 1 calc R U P A 1
C188 C 0.2446(3) 0.5199(3) 0.0480(2) 0.096(2) Uani 0.912(3) 1 d DG U P A 1
H188 H 0.222934 0.514637 0.077487 0.115 Uiso 0.912(3) 1 calc R U P A 1
C189 C 0.3358(3) 0.6066(2) 0.17529(18) 0.0731(14) Uani 0.912(3) 1 d DG U P A 1
C190 C 0.3151(3) 0.6618(3) 0.15135(17) 0.0809(17) Uani 0.912(3) 1 d DG U P A 1
H190 H 0.319029 0.669881 0.114752 0.097 Uiso 0.912(3) 1 calc R U P A 1
C191 C 0.2887(3) 0.7051(3) 0.1810(2) 0.092(2) Uani 0.912(3) 1 d G U P A 1
H191 H 0.274633 0.742765 0.164612 0.110 Uiso 0.912(3) 1 calc R U P A 1
C192 C 0.2830(3) 0.6932(3) 0.2345(2) 0.099(2) Uani 0.912(3) 1 d G U P A 1
H192 H 0.264988 0.722809 0.254769 0.119 Uiso 0.912(3) 1 calc R U P A 1
C193 C 0.3037(3) 0.6381(3) 0.25846(19) 0.092(2) Uani 0.912(3) 1 d G U P A 1
H193 H 0.299739 0.629969 0.295066 0.111 Uiso 0.912(3) 1 calc R U P A 1
C194 C 0.3300(3) 0.5948(2) 0.2288(2) 0.0816(17) Uani 0.912(3) 1 d DG U P A 1
H194 H 0.344135 0.557085 0.245206 0.098 Uiso 0.912(3) 1 calc R U P A 1
P4B P 0.3487(10) 0.5193(9) 0.1111(7) 0.0641(4) Uani 0.088(3) 1 d D U P A 2
C195 C 0.4411(12) 0.5762(12) 0.1259(11) 0.0704(14) Uani 0.088(3) 1 d DG U P A 2
C196 C 0.4984(12) 0.5473(17) 0.130(2) 0.077(6) Uani 0.088(3) 1 d DG U P A 2
H196 H 0.490004 0.498542 0.126510 0.092 Uiso 0.088(3) 1 calc R U P A 2
C197 C 0.5681(12) 0.590(2) 0.141(2) 0.079(7) Uani 0.088(3) 1 d G U P A 2
H197 H 0.607297 0.569926 0.143978 0.095 Uiso 0.088(3) 1 calc R U P A 2
C198 C 0.5804(16) 0.661(2) 0.147(2) 0.082(8) Uani 0.088(3) 1 d G U P A 2
H198 H 0.628057 0.689992 0.153742 0.099 Uiso 0.088(3) 1 calc R U P A 2
C199 C 0.523(2) 0.6899(16) 0.142(3) 0.082(8) Uani 0.088(3) 1 d G U P A 2
H199 H 0.531526 0.738676 0.146037 0.099 Uiso 0.088(3) 1 calc R U P A 2
C200 C 0.4534(18) 0.6475(12) 0.132(2) 0.079(6) Uani 0.088(3) 1 d DG U P A 2
H200 H 0.414233 0.667293 0.128569 0.094 Uiso 0.088(3) 1 calc R U P A 2
C201 C 0.3118(13) 0.4928(12) 0.0319(7) 0.0734(14) Uani 0.088(3) 1 d DG U P A 2
C202 C 0.330(2) 0.5369(17) -0.0053(9) 0.079(6) Uani 0.088(3) 1 d DG U P A 2
H202 H 0.361410 0.582218 0.009562 0.095 Uiso 0.088(3) 1 calc R U P A 2
C203 C 0.303(3) 0.515(2) -0.0644(9) 0.084(8) Uani 0.088(3) 1 d G U P A 2
H203 H 0.315353 0.545054 -0.089816 0.101 Uiso 0.088(3) 1 calc R U P A 2
C204 C 0.257(3) 0.449(2) -0.0861(7) 0.088(8) Uani 0.088(3) 1 d G U P A 2
H204 H 0.238430 0.433520 -0.126476 0.106 Uiso 0.088(3) 1 calc R U P A 2
C205 C 0.239(3) 0.4044(18) -0.0489(9) 0.088(7) Uani 0.088(3) 1 d G U P A 2
H205 H 0.207563 0.359151 -0.063758 0.106 Uiso 0.088(3) 1 calc R U P A 2
C206 C 0.266(2) 0.4265(14) 0.0102(9) 0.083(6) Uani 0.088(3) 1 d DG U P A 2
H206 H 0.253619 0.396314 0.035621 0.100 Uiso 0.088(3) 1 calc R U P A 2
C207 C 0.3096(14) 0.5739(13) 0.1492(10) 0.0731(14) Uani 0.088(3) 1 d DG U P A 2
C208 C 0.277(3) 0.621(2) 0.1212(15) 0.086(6) Uani 0.088(3) 1 d DG U P A 2
H208 H 0.274704 0.624928 0.082627 0.103 Uiso 0.088(3) 1 calc R U P A 2
C209 C 0.247(3) 0.662(3) 0.150(2) 0.093(8) Uani 0.088(3) 1 d G U P A 2
H209 H 0.224378 0.693689 0.130565 0.112 Uiso 0.088(3) 1 calc R U P A 2
C210 C 0.250(3) 0.656(2) 0.206(2) 0.094(8) Uani 0.088(3) 1 d G U P A 2
H210 H 0.229342 0.683547 0.225623 0.113 Uiso 0.088(3) 1 calc R U P A 2
C211 C 0.283(3) 0.609(3) 0.2342(16) 0.089(8) Uani 0.088(3) 1 d G U P A 2
H211 H 0.284632 0.604644 0.272744 0.107 Uiso 0.088(3) 1 calc R U P A 2
C212 C 0.313(3) 0.568(2) 0.2057(12) 0.082(6) Uani 0.088(3) 1 d DG U P A 2
H212 H 0.334959 0.535882 0.224807 0.098 Uiso 0.088(3) 1 calc R U P A 2
S14 S 0.9984(8) 0.5336(7) 0.1402(6) 0.157(4) Uiso 0.25 1 d D U P G 3
O1 O 1.0460(13) 0.5197(14) 0.1921(9) 0.143(9) Uiso 0.25 1 d D U P G 3
O2 O 0.9669(16) 0.4719(11) 0.0986(10) 0.168(11) Uiso 0.25 1 d D U P G 3
O3 O 0.9451(13) 0.5605(15) 0.1553(13) 0.169(11) Uiso 0.25 1 d D U P G 3
C213 C 1.0498(15) 0.5937(15) 0.1157(10) 0.154(8) Uiso 0.25 1 d D U P G 3
C214 C 1.006(2) 0.607(2) 0.0573(13) 0.159(14) Uiso 0.25 1 d D U P G 3
H21A H 0.965159 0.622474 0.060937 0.239 Uiso 0.25 1 calc R U P G 3
H21B H 1.037695 0.642394 0.043765 0.239 Uiso 0.25 1 calc R U P G 3
H21C H 0.988778 0.563965 0.029733 0.239 Uiso 0.25 1 calc R U P G 3
C215 C 1.1135(17) 0.569(2) 0.1081(18) 0.139(12) Uiso 0.25 1 d D U P G 3
H21D H 1.142423 0.560649 0.145083 0.209 Uiso 0.25 1 calc R U P G 3
H21E H 1.095027 0.526906 0.080136 0.209 Uiso 0.25 1 calc R U P G 3
H21F H 1.143944 0.605336 0.094169 0.209 Uiso 0.25 1 calc R U P G 3
C216 C 1.080(2) 0.6585(14) 0.1615(16) 0.161(14) Uiso 0.25 1 d D U P G 3
H21G H 1.107420 0.647247 0.198015 0.241 Uiso 0.25 1 calc R U P G 3
H21H H 1.112452 0.694510 0.149151 0.241 Uiso 0.25 1 calc R U P G 3
H21I H 1.040037 0.675233 0.166534 0.241 Uiso 0.25 1 calc R U P G 3
S15 S 0.9192(11) 0.6636(10) 0.2789(9) 0.214(7) Uiso 0.2629 1 d D U P H 4
O7 O 0.953(2) 0.6632(19) 0.2334(16) 0.214(17) Uiso 0.2629 1 d D U P H 4
O8 O 0.966(2) 0.656(2) 0.3313(14) 0.33(3) Uiso 0.2629 1 d D U P H 4
O9 O 0.891(2) 0.7200(14) 0.280(2) 0.233(19) Uiso 0.2629 1 d D U P H 4
C217 C 0.8466(13) 0.5872(12) 0.2560(12) 0.152(7) Uiso 0.2629 1 d D U P H 4
C218 C 0.867(3) 0.5326(17) 0.222(2) 0.21(2) Uiso 0.2629 1 d D U P H 4
H21J H 0.879222 0.551002 0.189317 0.317 Uiso 0.2629 1 calc R U P H 4
H21K H 0.909739 0.521325 0.247320 0.317 Uiso 0.2629 1 calc R U P H 4
H21L H 0.826602 0.490780 0.208207 0.317 Uiso 0.2629 1 calc R U P H 4
C219 C 0.7780(17) 0.600(3) 0.216(2) 0.25(3) Uiso 0.2629 1 d D U P H 4
H21M H 0.788814 0.619974 0.183346 0.376 Uiso 0.2629 1 calc R U P H 4
H21N H 0.739852 0.556408 0.201882 0.376 Uiso 0.2629 1 calc R U P H 4
H21O H 0.761561 0.632442 0.237143 0.376 Uiso 0.2629 1 calc R U P H 4
C220 C 0.829(3) 0.556(2) 0.3065(18) 0.177(19) Uiso 0.2629 1 d D U P H 4
H22D H 0.872208 0.547769 0.332497 0.266 Uiso 0.2629 1 calc R U P H 4
H22E H 0.812061 0.588745 0.327414 0.266 Uiso 0.2629 1 calc R U P H 4
H22F H 0.790352 0.512711 0.292153 0.266 Uiso 0.2629 1 calc R U P H 4
S16 S 0.9243(8) 0.6389(8) 0.3086(7) 0.170(5) Uiso 0.276 1 d D U P I 5
O4 O 0.9227(13) 0.7075(9) 0.3204(11) 0.133(8) Uiso 0.276 1 d D U P I 5
O5 O 0.9794(13) 0.6328(17) 0.2837(14) 0.214(16) Uiso 0.276 1 d D U P I 5
O6 O 0.9279(16) 0.6017(14) 0.3558(9) 0.174(12) Uiso 0.276 1 d D U P I 5
C221 C 0.8419(9) 0.5941(9) 0.2548(8) 0.152(7) Uiso 0.276 1 d D U P I 5
C222 C 0.7784(11) 0.5953(17) 0.2765(14) 0.127(11) Uiso 0.276 1 d D U P I 5
H22G H 0.777720 0.643212 0.285331 0.190 Uiso 0.276 1 calc R U P I 5
H22H H 0.732833 0.569717 0.246801 0.190 Uiso 0.276 1 calc R U P I 5
H22I H 0.783708 0.573681 0.311325 0.190 Uiso 0.276 1 calc R U P I 5
C223 C 0.8424(13) 0.5191(9) 0.2412(11) 0.088(7) Uiso 0.276 1 d D U P I 5
H22J H 0.883101 0.517967 0.227159 0.131 Uiso 0.276 1 calc R U P I 5
H22K H 0.847577 0.497678 0.276051 0.131 Uiso 0.276 1 calc R U P I 5
H22L H 0.796702 0.493714 0.211527 0.131 Uiso 0.276 1 calc R U P I 5
C224 C 0.837(2) 0.6288(17) 0.2010(10) 0.172(17) Uiso 0.276 1 d D U P I 5
H22M H 0.878162 0.627312 0.188083 0.257 Uiso 0.276 1 calc R U P I 5
H22N H 0.791520 0.604353 0.170478 0.257 Uiso 0.276 1 calc R U P I 5
H22O H 0.837093 0.677028 0.210108 0.257 Uiso 0.276 1 calc R U P I 5

loop_
_atom_site_aniso_label
_atom_site_aniso_U_11
_atom_site_aniso_U_22
_atom_site_aniso_U_33
_atom_site_aniso_U_23
_atom_site_aniso_U_13
_atom_site_aniso_U_12
Cu1 0.0522(4) 0.0536(4) 0.0434(3) 0.0064(3) 0.0159(3) 0.0184(3)
Cu2 0.0467(3) 0.0584(4) 0.0500(4) 0.0099(3) 0.0172(3) 0.0183(3)
Cu3 0.0576(4) 0.0582(4) 0.0431(3) 0.0057(3) 0.0211(3) 0.0219(3)
Cu4 0.0509(3) 0.0515(4) 0.0405(3) 0.0046(3) 0.0123(3) 0.0166(3)
Cu6 0.0556(4) 0.0566(4) 0.0457(4) 0.0046(3) 0.0138(3) 0.0190(3)
Cu7 0.0524(4) 0.0580(4) 0.0479(4) 0.0069(3) 0.0168(3) 0.0181(3)
Cu12 0.0713(4) 0.0570(4) 0.0501(4) 0.0140(3) 0.0228(3) 0.0279(3)
Cu8 0.0512(3) 0.0518(4) 0.0484(4) 0.0088(3) 0.0193(3) 0.0183(3)
Cu9 0.0563(4) 0.0505(4) 0.0435(3) 0.0095(3) 0.0206(3) 0.0189(3)
Cu13 0.0636(4) 0.0488(4) 0.0486(4) 0.0135(3) 0.0204(3) 0.0222(3)
Cu10 0.0554(4) 0.0576(4) 0.0446(3) 0.0088(3) 0.0173(3) 0.0228(3)
Cu5 0.0553(4) 0.0591(4) 0.0447(4) 0.0056(3) 0.0132(3) 0.0192(3)
Cu11 0.0618(4) 0.0572(4) 0.0548(4) 0.0148(3) 0.0166(3) 0.0234(3)
Cu19 0.0641(4) 0.0599(4) 0.0493(4) 0.0116(3) 0.0224(3) 0.0266(3)
Cu14 0.0709(4) 0.0611(4) 0.0466(4) 0.0096(3) 0.0140(3) 0.0215(3)
Cu15 0.0705(5) 0.0585(4) 0.0521(4) 0.0048(3) 0.0135(3) 0.0198(3)
Cu16 0.0588(4) 0.0611(4) 0.0727(5) 0.0132(4) 0.0250(4) 0.0218(3)
Cu17 0.0522(4) 0.0603(4) 0.0575(4) 0.0163(3) 0.0210(3) 0.0192(3)
Cu18 0.0630(4) 0.0512(4) 0.0526(4) 0.0131(3) 0.0264(3) 0.0240(3)
Cu20 0.0681(5) 0.0834(6) 0.0666(5) 0.0261(4) 0.0170(4) 0.0297(4)
Cu23 0.0772(5) 0.0885(6) 0.0654(5) 0.0113(4) 0.0131(4) 0.0329(5)
Cu21 0.0830(5) 0.0562(4) 0.0638(5) 0.0154(3) 0.0339(4) 0.0182(4)
Cu24 0.0827(5) 0.0701(5) 0.0649(5) 0.0151(4) 0.0389(4) 0.0264(4)
Cu22 0.0798(5) 0.0563(4) 0.0718(5) 0.0091(4) 0.0184(4) 0.0318(4)
Cu25 0.0762(5) 0.0714(5) 0.0583(4) 0.0073(4) 0.0226(4) 0.0241(4)
Cu26 0.0647(4) 0.0702(5) 0.0539(4) 0.0002(3) 0.0158(3) 0.0164(4)
Cu27 0.0485(4) 0.0722(5) 0.0641(4) 0.0016(4) 0.0194(3) 0.0188(3)
Cu28 0.0623(4) 0.0575(4) 0.0506(4) 0.0094(3) 0.0257(3) 0.0176(3)
Cu29 0.0811(7) 0.0638(7) 0.0869(8) 0.0317(6) 0.0234(6) 0.0296(6)
Cu30 0.0811(7) 0.0638(7) 0.0869(8) 0.0317(6) 0.0234(6) 0.0296(6)
Cl1 0.0697(7) 0.0623(7) 0.0506(6) 0.0044(5) 0.0198(5) 0.0175(6)
Cl2 0.0554(6) 0.0628(7) 0.0580(6) 0.0071(5) 0.0223(5) 0.0204(5)
Cl3 0.0547(6) 0.0507(6) 0.0471(5) 0.0112(4) 0.0191(4) 0.0203(4)
Cl4A 0.0569(14) 0.0537(9) 0.0617(11) 0.0069(8) 0.0242(11) 0.0165(9)
Cl4B 0.0773(9) 0.0570(15) 0.0809(15) 0.0205(12) 0.0390(8) 0.0239(10)
Cl4C 0.0862(18) 0.063(2) 0.0522(13) 0.0090(14) 0.0070(12) 0.025(2)
S1 0.0485(5) 0.0559(6) 0.0459(6) 0.0097(5) 0.0155(4) 0.0184(5)
C1 0.054(2) 0.059(3) 0.050(3) 0.013(2) 0.018(2) 0.017(2)
C2 0.077(3) 0.058(3) 0.062(3) 0.013(2) 0.022(3) 0.015(3)
C3 0.063(3) 0.066(3) 0.065(3) 0.019(2) 0.023(2) 0.029(2)
C4 0.069(3) 0.061(3) 0.054(3) 0.012(2) 0.025(2) 0.016(2)
S2 0.0654(7) 0.0585(7) 0.0499(6) 0.0058(5) 0.0257(5) 0.0249(5)
C5 0.078(3) 0.054(3) 0.072(3) 0.011(2) 0.031(3) 0.031(3)
C6 0.102(5) 0.063(4) 0.099(5) -0.005(3) 0.030(4) 0.032(3)
C7 0.083(4) 0.083(4) 0.097(5) 0.022(4) 0.042(4) 0.044(3)
C8 0.092(4) 0.065(3) 0.077(4) 0.019(3) 0.041(3) 0.031(3)
S3 0.0513(5) 0.0496(6) 0.0404(5) 0.0077(4) 0.0137(4) 0.0174(4)
C9 0.057(3) 0.057(3) 0.045(2) 0.013(2) 0.0167(19) 0.025(2)
C10 0.060(3) 0.082(4) 0.065(3) 0.030(3) 0.024(2) 0.035(3)
C11 0.066(3) 0.066(3) 0.047(2) 0.017(2) 0.021(2) 0.029(2)
C12 0.089(4) 0.052(3) 0.051(3) 0.012(2) 0.017(3) 0.029(3)
S4 0.0537(6) 0.0647(7) 0.0451(6) 0.0077(5) 0.0108(5) 0.0198(5)
C13 0.051(3) 0.082(5) 0.070(4) 0.013(3) 0.013(2) 0.015(3)
C14 0.053(6) 0.077(8) 0.087(8) 0.000(7) -0.009(5) 0.019(6)
C15 0.054(5) 0.082(7) 0.062(6) 0.004(5) 0.011(4) 0.033(5)
C16 0.069(7) 0.124(12) 0.111(11) 0.064(10) 0.037(7) 0.031(8)
C17 0.051(3) 0.082(5) 0.070(4) 0.013(3) 0.013(2) 0.015(3)
C18 0.060(8) 0.163(19) 0.097(12) -0.026(12) 0.021(8) 0.027(10)
C19 0.069(11) 0.19(2) 0.142(19) 0.050(19) 0.012(11) 0.016(15)
C20 0.089(12) 0.119(15) 0.17(2) -0.014(14) 0.066(13) -0.011(11)
S5 0.0616(7) 0.0641(7) 0.0419(6) 0.0050(5) 0.0151(5) 0.0199(5)
C21 0.075(3) 0.074(4) 0.049(3) 0.004(2) 0.024(3) 0.021(3)
C22 0.096(9) 0.130(12) 0.053(6) 0.002(7) 0.019(6) -0.004(8)
C23 0.099(9) 0.119(10) 0.088(8) -0.005(8) 0.049(7) 0.031(8)
C24 0.098(9) 0.102(9) 0.054(6) 0.011(6) 0.025(6) 0.013(7)
C25 0.075(3) 0.074(4) 0.049(3) 0.004(2) 0.024(3) 0.021(3)
C26 0.084(8) 0.087(10) 0.039(6) 0.009(6) 0.024(6) 0.033(7)
C27 0.062(7) 0.069(7) 0.056(7) -0.008(6) 0.020(6) 0.017(6)
C28 0.075(8) 0.070(8) 0.049(6) 0.005(6) 0.032(6) 0.027(6)
S6 0.0555(6) 0.0596(7) 0.0519(6) 0.0060(5) 0.0237(5) 0.0157(5)
C29 0.063(4) 0.090(6) 0.053(3) 0.010(3) 0.027(3) 0.022(3)
C30 0.060(5) 0.101(8) 0.055(5) -0.004(5) 0.022(4) 0.018(5)
C31 0.063(7) 0.147(12) 0.087(8) -0.030(8) 0.028(6) 0.039(7)
C32 0.108(12) 0.113(12) 0.065(9) 0.004(7) 0.051(9) -0.015(9)
C33 0.063(4) 0.090(6) 0.053(3) 0.010(3) 0.027(3) 0.022(3)
C34 0.112(13) 0.101(11) 0.084(10) 0.018(9) 0.064(10) 0.047(10)
C35 0.088(12) 0.115(14) 0.081(13) 0.027(10) 0.050(10) 0.019(11)
C36 0.106(11) 0.081(9) 0.055(7) 0.011(6) 0.040(7) 0.031(8)
S7 0.0505(6) 0.0505(6) 0.0535(6) 0.0064(5) 0.0185(5) 0.0131(5)
C37 0.058(3) 0.058(3) 0.076(4) -0.011(3) 0.011(3) 0.012(2)
C38 0.071(3) 0.059(3) 0.087(4) 0.000(3) 0.025(3) 0.020(3)
C39 0.056(3) 0.073(4) 0.152(7) -0.025(4) 0.033(4) 0.004(3)
C40 0.085(4) 0.094(5) 0.067(4) -0.013(3) -0.006(3) 0.037(4)
S8 0.0559(6) 0.0469(5) 0.0446(5) 0.0056(4) 0.0212(5) 0.0179(5)
C41 0.064(3) 0.050(2) 0.041(2) 0.0020(19) 0.018(2) 0.013(2)
C42 0.076(3) 0.070(3) 0.054(3) 0.014(3) 0.018(3) 0.016(3)
C43 0.075(3) 0.064(3) 0.065(3) -0.007(3) 0.021(3) 0.022(3)
C44 0.072(3) 0.066(3) 0.053(3) -0.001(2) 0.020(2) 0.010(3)
S9 0.0510(6) 0.0589(6) 0.0502(6) 0.0079(5) 0.0188(5) 0.0238(5)
C45 0.055(3) 0.086(4) 0.060(3) 0.007(3) 0.021(2) 0.033(3)
C46 0.060(3) 0.092(5) 0.092(5) -0.006(4) 0.021(3) 0.019(3)
C47 0.062(3) 0.115(5) 0.066(3) 0.001(3) 0.017(3) 0.041(3)
C48 0.058(3) 0.092(4) 0.072(4) 0.003(3) 0.024(3) 0.032(3)
S10 0.0675(7) 0.0687(8) 0.0562(7) 0.0197(6) 0.0216(6) 0.0319(6)
C49 0.068(3) 0.102(5) 0.085(4) 0.025(4) 0.029(3) 0.038(3)
C50 0.095(5) 0.158(8) 0.086(5) 0.000(5) 0.002(4) 0.069(6)
C51 0.095(5) 0.128(7) 0.102(6) 0.005(5) 0.032(4) 0.057(5)
C52 0.092(6) 0.141(9) 0.246(14) 0.090(9) 0.064(8) 0.038(6)
S11 0.0822(8) 0.0657(7) 0.0519(7) 0.0219(6) 0.0297(6) 0.0308(6)
C53 0.119(11) 0.117(7) 0.049(5) 0.033(5) 0.043(6) 0.061(7)
C54 0.131(11) 0.076(7) 0.073(7) 0.017(5) 0.066(7) 0.036(7)
C55 0.131(10) 0.111(11) 0.076(9) 0.046(8) 0.078(8) 0.064(9)
C56 0.122(13) 0.20(2) 0.074(10) 0.040(11) 0.047(9) 0.088(13)
C57 0.119(11) 0.117(7) 0.049(5) 0.033(5) 0.043(6) 0.061(7)
C58 0.151(16) 0.095(11) 0.075(9) 0.035(8) 0.073(11) 0.060(11)
C59 0.22(2) 0.14(2) 0.100(15) 0.004(14) 0.124(16) 0.029(19)
C60 0.140(16) 0.088(10) 0.043(7) 0.021(6) 0.041(9) 0.055(10)
S12 0.0732(7) 0.0494(6) 0.0532(6) 0.0137(5) 0.0271(5) 0.0263(5)
C61 0.073(3) 0.051(3) 0.066(3) 0.009(2) 0.032(3) 0.021(2)
C62 0.081(4) 0.070(4) 0.083(4) 0.004(3) 0.039(3) 0.009(3)
C63 0.080(3) 0.057(3) 0.061(3) 0.008(2) 0.024(3) 0.023(3)
C64 0.089(4) 0.054(3) 0.075(4) 0.009(3) 0.035(3) 0.027(3)
S13A 0.0569(14) 0.0537(9) 0.0617(11) 0.0069(8) 0.0242(11) 0.0165(9)
C65A 0.070(4) 0.067(4) 0.076(4) 0.011(3) 0.028(3) 0.021(3)
C66A 0.083(5) 0.080(5) 0.095(6) 0.011(4) 0.035(5) 0.020(4)
C67A 0.075(5) 0.066(4) 0.079(6) 0.002(4) 0.022(4) 0.023(4)
C68A 0.104(6) 0.069(5) 0.075(5) 0.011(4) 0.043(4) 0.028(4)
S13B 0.0773(9) 0.0570(15) 0.0809(15) 0.0205(12) 0.0390(8) 0.0239(10)
C65B 0.097(9) 0.072(8) 0.092(9) 0.012(8) 0.039(8) 0.024(8)
C66B 0.123(18) 0.097(17) 0.091(17) 0.006(15) 0.036(15) -0.002(16)
C67B 0.103(17) 0.093(17) 0.117(18) 0.025(15) 0.037(15) 0.046(14)
C68B 0.112(17) 0.061(14) 0.110(17) 0.014(13) 0.048(15) 0.023(13)
S13C 0.0862(18) 0.063(2) 0.0522(13) 0.0090(14) 0.0070(12) 0.025(2)
C65C 0.098(13) 0.098(13) 0.114(15) 0.028(12) 0.020(12) 0.028(12)
C66C 0.10(2) 0.10(2) 0.12(2) 0.034(17) 0.043(17) 0.015(16)
C67C 0.15(3) 0.10(2) 0.23(4) 0.03(3) -0.01(3) -0.01(2)
C68C 0.13(3) 0.13(3) 0.20(3) -0.02(3) 0.07(2) 0.04(2)
S13D 0.0569(14) 0.0537(9) 0.0617(11) 0.0069(8) 0.0242(11) 0.0165(9)
C65D 0.070(4) 0.067(4) 0.076(4) 0.011(3) 0.028(3) 0.021(3)
C66D 0.083(5) 0.080(5) 0.095(6) 0.011(4) 0.035(5) 0.020(4)
C67D 0.075(5) 0.066(4) 0.079(6) 0.002(4) 0.022(4) 0.023(4)
C68D 0.104(6) 0.069(5) 0.075(5) 0.011(4) 0.043(4) 0.028(4)
P1A 0.074(2) 0.0730(17) 0.0477(8) 0.0044(10) 0.0131(14) 0.0130(11)
C69 0.072(3) 0.077(4) 0.054(3) 0.007(3) 0.014(2) 0.019(3)
C70 0.099(7) 0.086(7) 0.059(5) 0.004(5) 0.011(5) 0.020(6)
C71 0.094(7) 0.087(7) 0.057(5) 0.005(5) 0.015(5) 0.023(6)
C72 0.073(6) 0.076(7) 0.056(5) 0.018(5) 0.019(4) 0.020(6)
C73 0.076(6) 0.075(7) 0.070(6) 0.013(5) 0.019(5) 0.015(6)
C74 0.077(6) 0.067(6) 0.065(5) 0.005(5) 0.016(5) 0.011(5)
C75 0.079(4) 0.083(5) 0.059(3) 0.007(3) 0.015(3) 0.008(4)
C76 0.094(7) 0.109(8) 0.070(6) 0.021(6) 0.006(6) -0.003(6)
C77 0.097(8) 0.125(9) 0.094(7) 0.025(7) 0.007(6) -0.004(7)
C78 0.096(7) 0.123(9) 0.090(7) 0.024(7) 0.015(6) -0.006(7)
C79 0.092(7) 0.112(8) 0.073(6) 0.017(6) 0.022(5) 0.001(6)
C80 0.089(6) 0.098(7) 0.059(5) 0.008(5) 0.021(5) 0.005(6)
C81 0.093(5) 0.074(3) 0.052(3) 0.011(2) 0.019(4) 0.017(4)
C82 0.109(8) 0.076(6) 0.071(6) 0.021(5) 0.018(6) 0.027(6)
C83 0.116(9) 0.088(7) 0.073(6) 0.035(5) 0.016(6) 0.031(6)
C84 0.119(8) 0.097(7) 0.059(5) 0.028(5) 0.027(6) 0.039(7)
C85 0.110(8) 0.097(7) 0.050(5) 0.016(5) 0.028(6) 0.041(6)
C86 0.098(7) 0.088(6) 0.050(5) 0.014(5) 0.025(5) 0.036(5)
P1B 0.074(2) 0.0730(17) 0.0477(8) 0.0044(10) 0.0131(14) 0.0130(11)
C87 0.072(3) 0.077(4) 0.054(3) 0.007(3) 0.014(2) 0.019(3)
C88 0.077(6) 0.092(8) 0.064(6) 0.006(6) 0.011(5) 0.042(6)
C89 0.080(7) 0.099(10) 0.063(7) 0.008(7) 0.013(5) 0.036(7)
C90 0.072(7) 0.104(10) 0.063(7) 0.020(7) 0.024(5) 0.020(8)
C91 0.072(7) 0.099(9) 0.075(7) 0.030(7) 0.013(6) 0.016(8)
C92 0.079(7) 0.088(8) 0.068(7) 0.021(6) 0.020(6) 0.014(7)
C93 0.079(4) 0.083(5) 0.059(3) 0.007(3) 0.015(3) 0.008(4)
C94 0.072(6) 0.086(7) 0.071(6) 0.010(6) 0.018(5) 0.017(6)
C95 0.078(7) 0.087(8) 0.088(7) 0.012(6) 0.029(6) 0.011(6)
C96 0.083(7) 0.098(8) 0.085(7) 0.011(7) 0.037(6) 0.000(6)
C97 0.090(7) 0.108(9) 0.079(7) 0.007(7) 0.032(6) 0.000(7)
C98 0.079(7) 0.100(8) 0.068(6) 0.005(6) 0.024(6) 0.003(6)
C99 0.093(5) 0.074(3) 0.052(3) 0.011(2) 0.019(4) 0.017(4)
C104 0.088(7) 0.079(6) 0.090(7) 0.014(6) 0.014(7) 0.015(6)
C103 0.086(8) 0.080(7) 0.093(7) 0.017(6) 0.017(7) 0.017(6)
C102 0.075(8) 0.066(6) 0.064(6) 0.016(5) 0.019(6) 0.036(5)
C101 0.084(7) 0.060(6) 0.046(5) 0.014(5) 0.015(6) 0.024(5)
C100 0.079(7) 0.063(6) 0.043(5) 0.009(5) 0.022(5) 0.021(5)
P2A 0.0483(9) 0.0654(12) 0.0763(10) 0.0033(8) 0.0207(7) 0.0195(9)
C105 0.059(3) 0.066(4) 0.080(3) 0.004(3) 0.014(2) 0.026(3)
C106 0.058(5) 0.067(6) 0.077(6) 0.006(5) 0.014(5) 0.023(5)
C107 0.067(6) 0.076(7) 0.074(6) 0.005(5) 0.013(5) 0.017(5)
C108 0.075(7) 0.072(7) 0.075(6) -0.006(5) 0.012(5) 0.014(6)
C109 0.084(6) 0.082(7) 0.074(6) 0.004(6) 0.013(5) 0.000(6)
C110 0.074(6) 0.077(7) 0.079(6) 0.010(5) 0.013(5) 0.014(5)
C111 0.052(3) 0.067(3) 0.092(4) 0.008(3) 0.024(3) 0.019(2)
C112 0.060(6) 0.069(6) 0.106(7) 0.009(6) 0.035(6) 0.020(5)
C113 0.068(7) 0.078(7) 0.115(7) 0.013(6) 0.043(6) 0.023(6)
C114 0.075(6) 0.075(6) 0.107(7) 0.021(6) 0.039(6) 0.019(5)
C115 0.071(6) 0.080(7) 0.115(8) 0.029(6) 0.026(6) 0.026(5)
C116 0.058(5) 0.079(6) 0.100(7) 0.022(5) 0.023(5) 0.023(5)
C117 0.050(3) 0.068(3) 0.078(4) 0.010(3) 0.029(3) 0.018(2)
C118 0.051(5) 0.068(6) 0.088(7) 0.015(5) 0.028(5) 0.024(4)
C119 0.052(6) 0.071(6) 0.090(7) 0.021(5) 0.029(5) 0.023(5)
C120 0.060(7) 0.069(5) 0.085(7) 0.010(5) 0.035(5) 0.021(5)
C121 0.055(7) 0.064(5) 0.075(6) 0.009(5) 0.030(5) 0.022(5)
C122 0.051(5) 0.067(5) 0.072(6) 0.005(5) 0.029(4) 0.024(4)
P2B 0.0483(9) 0.0654(12) 0.0763(10) 0.0033(8) 0.0207(7) 0.0195(9)
C123 0.059(3) 0.066(4) 0.080(3) 0.004(3) 0.014(2) 0.026(3)
C124 0.065(7) 0.068(7) 0.075(7) 0.003(6) 0.007(6) 0.025(6)
C125 0.078(9) 0.075(9) 0.080(7) 0.003(7) 0.004(7) 0.019(7)
C126 0.094(9) 0.084(10) 0.091(8) 0.002(7) -0.001(7) 0.009(8)
C127 0.099(9) 0.087(9) 0.101(9) 0.004(8) -0.005(7) 0.000(8)
C128 0.080(7) 0.080(8) 0.094(8) 0.006(7) 0.006(6) 0.010(7)
C129 0.052(3) 0.067(3) 0.092(4) 0.008(3) 0.024(3) 0.019(2)
C130 0.066(6) 0.075(7) 0.106(8) 0.009(6) 0.033(6) 0.016(5)
C131 0.072(7) 0.073(7) 0.121(9) 0.021(7) 0.032(7) 0.017(6)
C132 0.071(7) 0.080(8) 0.132(10) 0.027(8) 0.032(7) 0.009(6)
C133 0.057(7) 0.075(8) 0.131(9) 0.021(8) 0.032(7) 0.021(7)
C134 0.056(7) 0.064(7) 0.112(8) 0.018(7) 0.025(7) 0.025(6)
C135 0.050(3) 0.068(3) 0.078(4) 0.010(3) 0.029(3) 0.018(2)
C136 0.051(6) 0.072(6) 0.086(7) 0.011(6) 0.027(5) 0.021(5)
C137 0.053(7) 0.072(7) 0.095(9) 0.011(7) 0.028(6) 0.024(6)
C138 0.052(8) 0.069(6) 0.093(9) 0.014(6) 0.029(6) 0.027(6)
C139 0.048(7) 0.072(7) 0.086(8) 0.019(6) 0.024(6) 0.020(6)
C140 0.060(7) 0.065(6) 0.080(7) 0.011(6) 0.026(6) 0.010(6)
P3A 0.0610(19) 0.0524(18) 0.0547(18) 0.0116(16) 0.0292(17) 0.0208(16)
C141 0.065(2) 0.058(3) 0.069(3) 0.011(2) 0.036(2) 0.023(2)
C142 0.063(4) 0.060(4) 0.074(4) 0.010(3) 0.033(3) 0.019(3)
C143 0.068(4) 0.069(4) 0.084(6) 0.006(4) 0.033(4) 0.015(3)
C144 0.065(4) 0.065(4) 0.081(6) 0.017(4) 0.033(4) 0.015(3)
C145 0.073(5) 0.070(5) 0.078(6) 0.014(5) 0.037(4) 0.010(4)
C146 0.074(5) 0.066(5) 0.076(5) 0.012(4) 0.041(4) 0.010(4)
C147 0.074(3) 0.061(3) 0.073(3) 0.006(2) 0.031(2) 0.028(2)
C148 0.087(5) 0.090(5) 0.105(6) 0.018(5) 0.044(5) 0.038(4)
C149 0.092(5) 0.114(6) 0.121(7) 0.010(5) 0.051(5) 0.048(5)
C150 0.098(5) 0.103(6) 0.121(7) -0.003(6) 0.029(6) 0.052(5)
C151 0.086(6) 0.083(6) 0.109(6) 0.001(5) 0.026(5) 0.036(5)
C152 0.080(5) 0.063(4) 0.092(5) 0.004(4) 0.017(4) 0.032(4)
C153 0.072(3) 0.055(3) 0.063(3) 0.021(2) 0.029(2) 0.020(2)
C154 0.087(5) 0.059(4) 0.065(4) 0.012(3) 0.024(4) 0.015(4)
C155 0.103(5) 0.060(3) 0.072(3) 0.015(3) 0.020(4) 0.010(4)
C156 0.100(6) 0.072(6) 0.082(5) 0.027(5) 0.010(5) 0.005(5)
C157 0.085(3) 0.063(5) 0.096(4) 0.036(4) 0.025(3) 0.031(4)
C158 0.080(4) 0.063(5) 0.073(4) 0.029(4) 0.033(3) 0.026(4)
P3B 0.066(5) 0.056(5) 0.063(5) 0.011(5) 0.034(5) 0.021(5)
C159 0.065(2) 0.058(3) 0.069(3) 0.011(2) 0.036(2) 0.023(2)
C160 0.073(8) 0.063(8) 0.067(8) 0.013(7) 0.034(7) 0.017(7)
C161 0.073(9) 0.064(9) 0.071(10) 0.006(9) 0.033(8) 0.020(7)
C162 0.072(9) 0.060(9) 0.067(10) 0.012(8) 0.039(8) 0.020(7)
C163 0.069(9) 0.061(9) 0.068(9) 0.019(8) 0.031(8) 0.019(8)
C164 0.063(8) 0.062(8) 0.066(8) 0.015(7) 0.033(7) 0.018(7)
C165 0.074(3) 0.061(3) 0.073(3) 0.006(2) 0.031(2) 0.028(2)
C166 0.082(8) 0.076(8) 0.087(8) 0.007(7) 0.044(7) 0.032(7)
C167 0.089(9) 0.084(9) 0.093(9) 0.012(8) 0.047(8) 0.028(8)
C168 0.085(9) 0.077(9) 0.074(9) 0.012(7) 0.048(7) 0.032(7)
C169 0.082(8) 0.060(9) 0.061(8) 0.008(7) 0.049(7) 0.035(7)
C170 0.067(7) 0.060(8) 0.065(7) 0.009(7) 0.041(6) 0.030(6)
C171 0.072(3) 0.055(3) 0.063(3) 0.021(2) 0.029(2) 0.020(2)
C172 0.086(7) 0.059(7) 0.065(7) 0.013(7) 0.029(7) 0.014(7)
C173 0.103(5) 0.060(3) 0.072(3) 0.015(3) 0.020(4) 0.010(4)
C174 0.090(7) 0.057(7) 0.079(7) 0.014(7) 0.031(7) 0.027(7)
C175 0.085(3) 0.063(5) 0.096(4) 0.036(4) 0.025(3) 0.031(4)
C176 0.083(7) 0.055(7) 0.076(7) 0.024(7) 0.025(6) 0.031(6)
P4A 0.0820(10) 0.0620(10) 0.0605(10) 0.0229(8) 0.0262(8) 0.0343(8)
C177 0.100(4) 0.062(3) 0.062(3) 0.011(2) 0.040(3) 0.030(3)
C178 0.097(4) 0.106(5) 0.091(5) 0.036(4) 0.043(4) 0.029(4)
C179 0.104(5) 0.135(6) 0.106(5) 0.038(5) 0.044(4) 0.015(5)
C180 0.122(6) 0.125(6) 0.094(5) 0.010(5) 0.059(4) -0.008(5)
C181 0.137(6) 0.079(4) 0.094(5) 0.001(4) 0.065(4) 0.006(4)
C182 0.123(5) 0.065(4) 0.096(5) 0.010(3) 0.054(4) 0.025(4)
C183 0.089(3) 0.068(3) 0.070(3) 0.015(2) 0.025(3) 0.034(3)
C184 0.104(4) 0.093(4) 0.063(3) 0.020(3) 0.029(3) 0.049(4)
C185 0.122(5) 0.116(5) 0.075(4) 0.007(4) 0.028(4) 0.050(4)
C186 0.125(5) 0.116(5) 0.083(5) 0.003(4) 0.012(4) 0.049(5)
C187 0.111(5) 0.108(5) 0.096(5) 0.014(4) 0.019(4) 0.036(4)
C188 0.105(5) 0.094(5) 0.084(4) 0.025(4) 0.022(4) 0.027(4)
C189 0.089(3) 0.076(3) 0.065(3) 0.020(3) 0.027(3) 0.038(3)
C190 0.106(4) 0.080(4) 0.070(4) 0.019(3) 0.028(3) 0.051(3)
C191 0.111(5) 0.093(4) 0.084(4) 0.016(4) 0.026(4) 0.059(4)
C192 0.118(5) 0.104(5) 0.097(5) 0.013(4) 0.041(4) 0.060(4)
C193 0.113(5) 0.102(5) 0.083(4) 0.023(4) 0.051(4) 0.041(4)
C194 0.098(4) 0.088(4) 0.074(4) 0.020(3) 0.038(3) 0.039(4)
P4B 0.0820(10) 0.0620(10) 0.0605(10) 0.0229(8) 0.0262(8) 0.0343(8)
C195 0.100(4) 0.062(3) 0.062(3) 0.011(2) 0.040(3) 0.030(3)
C196 0.105(10) 0.064(9) 0.067(9) 0.010(9) 0.039(9) 0.019(9)
C197 0.109(12) 0.061(11) 0.069(11) 0.011(11) 0.040(11) 0.010(11)
C198 0.113(13) 0.060(12) 0.072(12) 0.014(11) 0.037(12) 0.010(12)
C199 0.114(12) 0.061(12) 0.072(11) 0.011(11) 0.035(11) 0.016(11)
C200 0.109(10) 0.065(10) 0.068(9) 0.010(9) 0.037(9) 0.022(9)
C201 0.089(3) 0.068(3) 0.070(3) 0.015(2) 0.025(3) 0.034(3)
C202 0.090(10) 0.077(9) 0.071(10) 0.016(9) 0.021(9) 0.029(9)
C203 0.092(12) 0.082(11) 0.074(12) 0.015(11) 0.020(11) 0.022(11)
C204 0.094(12) 0.085(12) 0.078(12) 0.012(11) 0.021(12) 0.020(12)
C205 0.094(12) 0.083(11) 0.081(11) 0.009(11) 0.020(11) 0.023(11)
C206 0.094(9) 0.078(9) 0.078(9) 0.014(9) 0.023(9) 0.027(9)
C207 0.089(3) 0.076(3) 0.065(3) 0.020(3) 0.027(3) 0.038(3)
C208 0.097(10) 0.086(10) 0.075(9) 0.014(9) 0.019(9) 0.034(9)
C209 0.101(12) 0.093(12) 0.079(11) 0.010(11) 0.016(11) 0.030(11)
C210 0.101(12) 0.094(12) 0.079(12) 0.006(12) 0.017(12) 0.029(12)
C211 0.099(12) 0.091(12) 0.074(12) 0.007(11) 0.020(11) 0.033(11)
C212 0.094(10) 0.084(10) 0.071(10) 0.011(9) 0.024(9) 0.038(9)

loop_
_atom_type_symbol
_atom_type_description
_atom_type_scat_dispersion_real
_atom_type_scat_dispersion_imag
_atom_type_scat_source
C C 0.0181 0.0091 'International Tables Vol C Tables 4.2.6.8 and 6.1.1.4'
H H 0.0000 0.0000 'International Tables Vol C Tables 4.2.6.8 and 6.1.1.4'
Cl Cl 0.3639 0.7018 'International Tables Vol C Tables 4.2.6.8 and 6.1.1.4'
Cu Cu -1.9646 0.5888 'International Tables Vol C Tables 4.2.6.8 and 6.1.1.4'
O O 0.0492 0.0322 'International Tables Vol C Tables 4.2.6.8 and 6.1.1.4'
P P 0.2955 0.4335 'International Tables Vol C Tables 4.2.6.8 and 6.1.1.4'
S S 0.3331 0.5567 'International Tables Vol C Tables 4.2.6.8 and 6.1.1.4'

loop_
_geom_angle_atom_site_label_1
_geom_angle_atom_site_label_2
_geom_angle_atom_site_label_3
_geom_angle
_geom_angle_site_symmetry_1
_geom_angle_site_symmetry_3
_geom_angle_publ_flag
Cu5 Cu1 Cu9 119.15(3) . . ?
Cu5 Cu1 Cu7 119.77(3) . . ?
Cu9 Cu1 Cu7 120.06(3) . . ?
Cu5 Cu1 Cu8 173.18(4) . . ?
Cu9 Cu1 Cu8 59.91(2) . . ?
Cu7 Cu1 Cu8 60.26(3) . . ?
Cu5 Cu1 Cu4 122.58(3) . . ?
Cu9 Cu1 Cu4 65.15(3) . . ?
Cu7 Cu1 Cu4 91.67(3) . . ?
Cu8 Cu1 Cu4 63.76(3) . . ?
Cu5 Cu1 Cu2 65.35(3) . . ?
Cu9 Cu1 Cu2 91.67(3) . . ?
Cu7 Cu1 Cu2 122.03(3) . . ?
Cu8 Cu1 Cu2 120.92(3) . . ?
Cu4 Cu1 Cu2 57.23(2) . . ?
Cu5 Cu1 Cu3 92.29(3) . . ?
Cu9 Cu1 Cu3 122.38(3) . . ?
Cu7 Cu1 Cu3 64.74(3) . . ?
Cu8 Cu1 Cu3 93.64(3) . . ?
Cu4 Cu1 Cu3 57.24(2) . . ?
Cu2 Cu1 Cu3 57.29(3) . . ?
Cu5 Cu1 Cu13 116.54(3) . . ?
Cu9 Cu1 Cu13 57.11(2) . . ?
Cu7 Cu1 Cu13 87.37(3) . . ?
Cu8 Cu1 Cu13 56.88(3) . . ?
Cu4 Cu1 Cu13 111.18(3) . . ?
Cu2 Cu1 Cu13 146.44(3) . . ?
Cu3 Cu1 Cu13 147.79(3) . . ?
Cu5 Cu1 Cu6 60.36(3) . . ?
Cu9 Cu1 Cu6 174.58(4) . . ?
Cu7 Cu1 Cu6 59.63(3) . . ?
Cu8 Cu1 Cu6 119.85(3) . . ?
Cu4 Cu1 Cu6 119.99(3) . . ?
Cu2 Cu1 Cu6 92.82(3) . . ?
Cu3 Cu1 Cu6 62.81(3) . . ?
Cu13 Cu1 Cu6 117.81(3) . . ?
Cu5 Cu1 Cu10 59.77(3) . . ?
Cu9 Cu1 Cu10 59.53(2) . . ?
Cu7 Cu1 Cu10 173.82(4) . . ?
Cu8 Cu1 Cu10 119.35(3) . . ?
Cu4 Cu1 Cu10 93.48(3) . . ?
Cu2 Cu1 Cu10 63.86(3) . . ?
Cu3 Cu1 Cu10 121.09(3) . . ?
Cu13 Cu1 Cu10 87.58(3) . . ?
Cu6 Cu1 Cu10 120.11(3) . . ?
Cu5 Cu1 Cu12 86.09(3) . . ?
Cu9 Cu1 Cu12 118.81(3) . . ?
Cu7 Cu1 Cu12 56.54(3) . . ?
Cu8 Cu1 Cu12 88.74(3) . . ?
Cu4 Cu1 Cu12 146.46(4) . . ?
Cu2 Cu1 Cu12 146.34(4) . . ?
Cu3 Cu1 Cu12 109.61(3) . . ?
Cu13 Cu1 Cu12 61.73(3) . . ?
Cu6 Cu1 Cu12 56.08(3) . . ?
Cu10 Cu1 Cu12 117.71(3) . . ?
Cu5 Cu1 Cu11 56.30(3) . . ?
Cu9 Cu1 Cu11 86.52(3) . . ?
Cu7 Cu1 Cu11 118.00(3) . . ?
Cu8 Cu1 Cu11 117.17(3) . . ?
Cu4 Cu1 Cu11 147.11(3) . . ?
Cu2 Cu1 Cu11 110.47(3) . . ?
Cu3 Cu1 Cu11 146.52(4) . . ?
Cu13 Cu1 Cu11 60.29(3) . . ?
Cu6 Cu1 Cu11 89.05(3) . . ?
Cu10 Cu1 Cu11 56.17(3) . . ?
Cu12 Cu1 Cu11 61.54(3) . . ?
S1 Cu2 Cu4 146.24(4) . . ?
S1 Cu2 Cu3 143.57(5) . . ?
Cu4 Cu2 Cu3 59.97(3) . . ?
S1 Cu2 Cu19 54.80(4) . . ?
Cu4 Cu2 Cu19 98.85(3) . . ?
Cu3 Cu2 Cu19 158.81(4) . . ?
S1 Cu2 Cu14 54.42(4) . . ?
Cu4 Cu2 Cu14 156.04(4) . . ?
Cu3 Cu2 Cu14 96.08(3) . . ?
Cu19 Cu2 Cu14 105.08(3) . . ?
S1 Cu2 Cu1 142.70(4) . . ?
Cu4 Cu2 Cu1 61.35(3) . . ?
Cu3 Cu2 Cu1 61.39(3) . . ?
Cu19 Cu2 Cu1 111.06(3) . . ?
Cu14 Cu2 Cu1 109.67(3) . . ?
S1 Cu2 Cu10 89.66(4) . . ?
Cu4 Cu2 Cu10 92.48(3) . . ?
Cu3 Cu2 Cu10 119.56(3) . . ?
Cu19 Cu2 Cu10 57.86(3) . . ?
Cu14 Cu2 Cu10 101.09(3) . . ?
Cu1 Cu2 Cu10 58.23(2) . . ?
S1 Cu2 Cu5 90.68(4) . . ?
Cu4 Cu2 Cu5 117.90(3) . . ?
Cu3 Cu2 Cu5 89.44(3) . . ?
Cu19 Cu2 Cu5 102.67(3) . . ?
Cu14 Cu2 Cu5 57.91(3) . . ?
Cu1 Cu2 Cu5 56.55(2) . . ?
Cu10 Cu2 Cu5 55.38(2) . . ?
S2 Cu3 Cu4 142.43(5) . . ?
S2 Cu3 Cu2 145.96(5) . . ?
Cu4 Cu3 Cu2 59.94(3) . . ?
S2 Cu3 Cu15 54.64(4) . . ?
Cu4 Cu3 Cu15 159.27(4) . . ?
Cu2 Cu3 Cu15 99.43(3) . . ?
S2 Cu3 Cu16 54.03(4) . . ?
Cu4 Cu3 Cu16 96.11(3) . . ?
Cu2 Cu3 Cu16 156.03(4) . . ?
Cu15 Cu3 Cu16 104.45(3) . . ?
S2 Cu3 Cu1 144.14(5) . . ?
Cu4 Cu3 Cu1 61.32(3) . . ?
Cu2 Cu3 Cu1 61.32(3) . . ?
Cu15 Cu3 Cu1 112.46(3) . . ?
Cu16 Cu3 Cu1 110.07(3) . . ?
S2 Cu3 Cu6 90.76(4) . . ?
Cu4 Cu3 Cu6 119.99(3) . . ?
Cu2 Cu3 Cu6 92.72(3) . . ?
Cu15 Cu3 Cu6 58.71(3) . . ?
Cu16 Cu3 Cu6 101.34(3) . . ?
Cu1 Cu3 Cu6 58.73(2) . . ?
S2 Cu3 Cu7 91.09(4) . . ?
Cu4 Cu3 Cu7 89.60(3) . . ?
Cu2 Cu3 Cu7 118.60(3) . . ?
Cu15 Cu3 Cu7 103.49(3) . . ?
Cu16 Cu3 Cu7 57.57(3) . . ?
Cu1 Cu3 Cu7 57.28(2) . . ?
Cu6 Cu3 Cu7 56.06(2) . . ?
S3 Cu4 Cu2 141.12(4) . . ?
S3 Cu4 Cu3 146.26(4) . . ?
Cu2 Cu4 Cu3 60.09(3) . . ?
S3 Cu4 Cu17 54.35(3) . . ?
Cu2 Cu4 Cu17 161.75(4) . . ?
Cu3 Cu4 Cu17 101.67(3) . . ?
S3 Cu4 Cu18 54.08(3) . . ?
Cu2 Cu4 Cu18 94.96(3) . . ?
Cu3 Cu4 Cu18 155.00(4) . . ?
Cu17 Cu4 Cu18 103.26(3) . . ?
S3 Cu4 Cu1 144.79(4) . . ?
Cu2 Cu4 Cu1 61.41(3) . . ?
Cu3 Cu4 Cu1 61.44(3) . . ?
Cu17 Cu4 Cu1 112.11(3) . . ?
Cu18 Cu4 Cu1 109.83(3) . . ?
S3 Cu4 Cu8 92.41(4) . . ?
Cu2 Cu4 Cu8 119.32(3) . . ?
Cu3 Cu4 Cu8 92.60(3) . . ?
Cu17 Cu4 Cu8 58.10(3) . . ?
Cu18 Cu4 Cu8 102.07(3) . . ?
Cu1 Cu4 Cu8 57.98(2) . . ?
S3 Cu4 Cu9 91.74(4) . . ?
Cu2 Cu4 Cu9 89.16(3) . . ?
Cu3 Cu4 Cu9 118.27(3) . . ?
Cu17 Cu4 Cu9 101.30(3) . . ?
Cu18 Cu4 Cu9 58.10(2) . . ?
Cu1 Cu4 Cu9 56.83(2) . . ?
Cu8 Cu4 Cu9 55.58(2) . . ?
S5 Cu6 Cu12 135.69(5) . . ?
S5 Cu6 Cu7 141.96(5) . . ?
Cu12 Cu6 Cu7 58.49(3) . . ?
S5 Cu6 Cu15 55.15(4) . . ?
Cu12 Cu6 Cu15 166.65(4) . . ?
Cu7 Cu6 Cu15 108.24(3) . . ?
S5 Cu6 Cu5 98.84(4) . . ?
Cu12 Cu6 Cu5 88.65(3) . . ?
Cu7 Cu6 Cu5 118.24(3) . . ?
Cu15 Cu6 Cu5 97.55(3) . . ?
S5 Cu6 Cu1 154.09(5) . . ?
Cu12 Cu6 Cu1 62.22(3) . . ?
Cu7 Cu6 Cu1 59.66(3) . . ?
Cu15 Cu6 Cu1 111.16(3) . . ?
Cu5 Cu6 Cu1 58.79(3) . . ?
S5 Cu6 Cu20 56.08(4) . . ?
Cu12 Cu6 Cu20 92.30(4) . . ?
Cu7 Cu6 Cu20 150.36(4) . . ?
Cu15 Cu6 Cu20 101.05(4) . . ?
Cu5 Cu6 Cu20 60.71(3) . . ?
Cu1 Cu6 Cu20 113.63(4) . . ?
S5 Cu6 Cu3 112.69(4) . . ?
Cu12 Cu6 Cu3 111.07(3) . . ?
Cu7 Cu6 Cu3 63.14(3) . . ?
Cu15 Cu6 Cu3 57.54(3) . . ?
Cu5 Cu6 Cu3 88.83(3) . . ?
Cu1 Cu6 Cu3 58.46(2) . . ?
Cu20 Cu6 Cu3 141.58(4) . . ?
S6 Cu7 Cu12 137.98(5) . . ?
S6 Cu7 Cu16 54.79(4) . . ?
Cu12 Cu7 Cu16 163.02(4) . . ?
S6 Cu7 Cu6 139.87(4) . . ?
Cu12 Cu7 Cu6 58.28(3) . . ?
Cu16 Cu7 Cu6 104.75(3) . . ?
S6 Cu7 Cu1 153.30(5) . . ?
Cu12 Cu7 Cu1 62.55(3) . . ?
Cu16 Cu7 Cu1 110.30(3) . . ?
Cu6 Cu7 Cu1 60.71(3) . . ?
S6 Cu7 Cu8 97.50(4) . . ?
Cu12 Cu7 Cu8 92.11(3) . . ?
Cu16 Cu7 Cu8 97.14(3) . . ?
Cu6 Cu7 Cu8 120.70(3) . . ?
Cu1 Cu7 Cu8 60.04(2) . . ?
S6 Cu7 Cu21 56.43(4) . . ?
Cu12 Cu7 Cu21 95.04(4) . . ?
Cu16 Cu7 Cu21 101.91(3) . . ?
Cu6 Cu7 Cu21 152.74(4) . . ?
Cu1 Cu7 Cu21 114.50(3) . . ?
Cu8 Cu7 Cu21 60.58(3) . . ?
S6 Cu7 Cu3 111.91(4) . . ?
Cu12 Cu7 Cu3 108.95(3) . . ?
Cu16 Cu7 Cu3 57.13(3) . . ?
Cu6 Cu7 Cu3 60.79(3) . . ?
Cu1 Cu7 Cu3 57.97(2) . . ?
Cu8 Cu7 Cu3 89.57(3) . . ?
Cu21 Cu7 Cu3 142.64(4) . . ?
S11 Cu12 Cu6 138.46(4) . . ?
S11 Cu12 Cu7 136.40(4) . . ?
Cu6 Cu12 Cu7 63.23(3) . . ?
S11 Cu12 Cu23 57.27(3) . . ?
Cu6 Cu12 Cu23 96.50(4) . . ?
Cu7 Cu12 Cu23 159.53(4) . . ?
S11 Cu12 Cu24 57.07(3) . . ?
Cu6 Cu12 Cu24 155.30(4) . . ?
Cu7 Cu12 Cu24 92.49(4) . . ?
Cu23 Cu12 Cu24 107.43(4) . . ?
S11 Cu12 Cu1 154.37(4) . . ?
Cu6 Cu12 Cu1 61.70(3) . . ?
Cu7 Cu12 Cu1 60.92(3) . . ?
Cu23 Cu12 Cu1 113.51(4) . . ?
Cu24 Cu12 Cu1 111.94(4) . . ?
S11 Cu12 Cu13 98.75(3) . . ?
Cu6 Cu12 Cu13 120.60(3) . . ?
Cu7 Cu12 Cu13 88.17(3) . . ?
Cu23 Cu12 Cu13 105.92(4) . . ?
Cu24 Cu12 Cu13 58.96(3) . . ?
Cu1 Cu12 Cu13 58.90(2) . . ?
S11 Cu12 Cu11 99.14(3) . . ?
Cu6 Cu12 Cu11 91.17(3) . . ?
Cu7 Cu12 Cu11 120.51(3) . . ?
Cu23 Cu12 Cu11 59.09(3) . . ?
Cu24 Cu12 Cu11 106.17(3) . . ?
Cu1 Cu12 Cu11 59.68(3) . . ?
Cu13 Cu12 Cu11 58.77(3) . . ?
S7 Cu8 Cu13 135.82(5) . . ?
S7 Cu8 Cu9 141.69(4) . . ?
Cu13 Cu8 Cu9 58.60(3) . . ?
S7 Cu8 Cu17 55.35(4) . . ?
Cu13 Cu8 Cu17 165.29(4) . . ?
Cu9 Cu8 Cu17 106.70(3) . . ?
S7 Cu8 Cu1 154.43(4) . . ?
Cu13 Cu8 Cu1 61.93(3) . . ?
Cu9 Cu8 Cu1 59.53(2) . . ?
Cu17 Cu8 Cu1 111.87(3) . . ?
S7 Cu8 Cu7 98.04(4) . . ?
Cu13 Cu8 Cu7 89.90(3) . . ?
Cu9 Cu8 Cu7 119.12(3) . . ?
Cu17 Cu8 Cu7 98.15(3) . . ?
Cu1 Cu8 Cu7 59.69(2) . . ?
S7 Cu8 Cu21 55.45(4) . . ?
Cu13 Cu8 Cu21 93.38(3) . . ?
Cu9 Cu8 Cu21 151.54(4) . . ?
Cu17 Cu8 Cu21 101.29(3) . . ?
Cu1 Cu8 Cu21 114.12(3) . . ?
Cu7 Cu8 Cu21 60.51(3) . . ?
S7 Cu8 Cu4 112.86(4) . . ?
Cu13 Cu8 Cu4 110.76(3) . . ?
Cu9 Cu8 Cu4 62.97(2) . . ?
Cu17 Cu8 Cu4 57.57(2) . . ?
Cu1 Cu8 Cu4 58.25(2) . . ?
Cu7 Cu8 Cu4 88.20(3) . . ?
Cu21 Cu8 Cu4 140.80(3) . . ?
S8 Cu9 Cu13 137.03(4) . . ?
S8 Cu9 Cu1 155.35(4) . . ?
Cu13 Cu9 Cu1 62.36(3) . . ?
S8 Cu9 Cu10 98.76(4) . . ?
Cu13 Cu9 Cu10 91.48(3) . . ?
Cu1 Cu9 Cu10 61.11(3) . . ?
S8 Cu9 Cu8 138.12(4) . . ?
Cu13 Cu9 Cu8 58.73(3) . . ?
Cu1 Cu9 Cu8 60.57(2) . . ?
Cu10 Cu9 Cu8 121.58(3) . . ?
S8 Cu9 Cu18 54.83(3) . . ?
Cu13 Cu9 Cu18 164.64(4) . . ?
Cu1 Cu9 Cu18 110.05(3) . . ?
Cu10 Cu9 Cu18 96.07(3) . . ?
Cu8 Cu9 Cu18 106.02(3) . . ?
S8 Cu9 Cu22 56.43(4) . . ?
Cu13 Cu9 Cu22 94.81(3) . . ?
Cu1 Cu9 Cu22 116.02(3) . . ?
Cu10 Cu9 Cu22 60.90(3) . . ?
Cu8 Cu9 Cu22 152.60(4) . . ?
Cu18 Cu9 Cu22 100.54(3) . . ?
S8 Cu9 Cu4 111.93(4) . . ?
Cu13 Cu9 Cu4 109.62(3) . . ?
Cu1 Cu9 Cu4 58.03(2) . . ?
Cu10 Cu9 Cu4 90.24(3) . . ?
Cu8 Cu9 Cu4 61.45(2) . . ?
Cu18 Cu9 Cu4 57.15(2) . . ?
Cu22 Cu9 Cu4 142.97(3) . . ?
S12 Cu13 Cu9 138.58(5) . . ?
S12 Cu13 Cu8 134.53(5) . . ?
Cu9 Cu13 Cu8 62.68(3) . . ?
S12 Cu13 Cu24 56.65(4) . . ?
Cu9 Cu13 Cu24 156.41(4) . . ?
Cu8 Cu13 Cu24 93.85(3) . . ?
S12 Cu13 Cu1 156.41(5) . . ?
Cu9 Cu13 Cu1 60.54(3) . . ?
Cu8 Cu13 Cu1 61.20(3) . . ?
Cu24 Cu13 Cu1 111.80(3) . . ?
S12 Cu13 Cu11 101.16(4) . . ?
Cu9 Cu13 Cu11 88.57(3) . . ?
Cu8 Cu13 Cu11 121.76(3) . . ?
Cu24 Cu13 Cu11 107.33(4) . . ?
Cu1 Cu13 Cu11 60.56(3) . . ?
S12 Cu13 Cu25 58.11(4) . . ?
Cu9 Cu13 Cu25 95.91(3) . . ?
Cu8 Cu13 Cu25 157.88(4) . . ?
Cu24 Cu13 Cu25 107.15(4) . . ?
Cu1 Cu13 Cu25 114.78(4) . . ?
Cu11 Cu13 Cu25 58.95(3) . . ?
S12 Cu13 Cu12 99.55(4) . . ?
Cu9 Cu13 Cu12 119.88(3) . . ?
Cu8 Cu13 Cu12 89.81(3) . . ?
Cu24 Cu13 Cu12 58.33(3) . . ?
Cu1 Cu13 Cu12 59.37(3) . . ?
Cu11 Cu13 Cu12 60.84(3) . . ?
Cu25 Cu13 Cu12 106.91(3) . . ?
S9 Cu10 Cu11 135.75(4) . . ?
S9 Cu10 Cu9 97.72(4) . . ?
Cu11 Cu10 Cu9 90.16(3) . . ?
S9 Cu10 Cu5 142.81(5) . . ?
Cu11 Cu10 Cu5 58.17(3) . . ?
Cu9 Cu10 Cu5 118.29(3) . . ?
S9 Cu10 Cu19 55.66(4) . . ?
Cu11 Cu10 Cu19 166.26(4) . . ?
Cu9 Cu10 Cu19 95.85(3) . . ?
Cu5 Cu10 Cu19 108.20(3) . . ?
S9 Cu10 Cu1 153.62(4) . . ?
Cu11 Cu10 Cu1 62.68(3) . . ?
Cu9 Cu10 Cu1 59.37(2) . . ?
Cu5 Cu10 Cu1 59.07(3) . . ?
Cu19 Cu10 Cu1 110.13(3) . . ?
S9 Cu10 Cu22 53.94(4) . . ?
Cu11 Cu10 Cu22 93.67(3) . . ?
Cu9 Cu10 Cu22 62.54(3) . . ?
Cu5 Cu10 Cu22 151.23(4) . . ?
Cu19 Cu10 Cu22 100.07(3) . . ?
Cu1 Cu10 Cu22 115.93(4) . . ?
S9 Cu10 Cu2 112.82(4) . . ?
Cu11 Cu10 Cu2 110.90(3) . . ?
Cu9 Cu10 Cu2 88.12(3) . . ?
Cu5 Cu10 Cu2 62.86(3) . . ?
Cu19 Cu10 Cu2 57.16(2) . . ?
Cu1 Cu10 Cu2 57.91(2) . . ?
Cu22 Cu10 Cu2 142.08(3) . . ?
S4 Cu5 Cu11 136.11(5) . . ?
S4 Cu5 Cu1 154.43(5) . . ?
Cu11 Cu5 Cu1 63.74(3) . . ?
S4 Cu5 Cu10 138.65(5) . . ?
Cu11 Cu5 Cu10 58.89(3) . . ?
Cu1 Cu5 Cu10 61.16(3) . . ?
S4 Cu5 Cu6 97.55(4) . . ?
Cu11 Cu5 Cu6 93.66(3) . . ?
Cu1 Cu5 Cu6 60.86(3) . . ?
Cu10 Cu5 Cu6 121.99(3) . . ?
S4 Cu5 Cu14 54.99(4) . . ?
Cu11 Cu5 Cu14 164.27(4) . . ?
Cu1 Cu5 Cu14 110.21(3) . . ?
Cu10 Cu5 Cu14 105.38(3) . . ?
Cu6 Cu5 Cu14 95.49(3) . . ?
S4 Cu5 Cu20 55.72(4) . . ?
Cu11 Cu5 Cu20 95.49(4) . . ?
Cu1 Cu5 Cu20 115.20(4) . . ?
Cu10 Cu5 Cu20 153.75(4) . . ?
Cu6 Cu5 Cu20 60.40(3) . . ?
Cu14 Cu5 Cu20 100.15(4) . . ?
S4 Cu5 Cu2 111.92(4) . . ?
Cu11 Cu5 Cu2 110.57(3) . . ?
Cu1 Cu5 Cu2 58.11(2) . . ?
Cu10 Cu5 Cu2 61.76(3) . . ?
Cu6 Cu5 Cu2 89.00(3) . . ?
Cu14 Cu5 Cu2 56.93(3) . . ?
Cu20 Cu5 Cu2 141.32(4) . . ?
S10 Cu11 Cu5 137.76(5) . . ?
S10 Cu11 Cu10 138.96(5) . . ?
Cu5 Cu11 Cu10 62.94(3) . . ?
S10 Cu11 Cu23 57.37(4) . . ?
Cu5 Cu11 Cu23 93.23(4) . . ?
Cu10 Cu11 Cu23 155.92(4) . . ?
S10 Cu11 Cu25 55.37(4) . . ?
Cu5 Cu11 Cu25 159.83(4) . . ?
Cu10 Cu11 Cu25 97.22(4) . . ?
Cu23 Cu11 Cu25 106.26(4) . . ?
S10 Cu11 Cu13 99.32(5) . . ?
Cu5 Cu11 Cu13 119.06(3) . . ?
Cu10 Cu11 Cu13 89.78(3) . . ?
Cu23 Cu11 Cu13 106.07(4) . . ?
Cu25 Cu11 Cu13 60.94(3) . . ?
S10 Cu11 Cu1 153.95(5) . . ?
Cu5 Cu11 Cu1 59.96(3) . . ?
Cu10 Cu11 Cu1 61.15(3) . . ?
Cu23 Cu11 Cu1 111.39(4) . . ?
Cu25 Cu11 Cu1 115.31(4) . . ?
Cu13 Cu11 Cu1 59.15(3) . . ?
S10 Cu11 Cu12 98.94(4) . . ?
Cu5 Cu11 Cu12 86.51(3) . . ?
Cu10 Cu11 Cu12 119.92(3) . . ?
Cu23 Cu11 Cu12 57.65(3) . . ?
Cu25 Cu11 Cu12 108.11(4) . . ?
Cu13 Cu11 Cu12 60.39(3) . . ?
Cu1 Cu11 Cu12 58.77(3) . . ?
S1 Cu19 Cl3 123.17(5) . . ?
S1 Cu19 S9 127.27(5) . . ?
Cl3 Cu19 S9 107.19(5) . . ?
S1 Cu19 Cu2 56.24(4) . . ?
Cl3 Cu19 Cu2 110.27(4) . . ?
S9 Cu19 Cu2 121.46(4) . . ?
S1 Cu19 Cu10 95.29(4) . . ?
Cl3 Cu19 Cu10 131.34(5) . . ?
S9 Cu19 Cu10 56.49(4) . . ?
Cu2 Cu19 Cu10 64.98(3) . . ?
S1 Cu14 S4 127.66(6) . . ?
S1 Cu14 Cl1 119.66(5) . . ?
S4 Cu14 Cl1 111.23(5) . . ?
S1 Cu14 Cu2 56.04(4) . . ?
S4 Cu14 Cu2 120.65(5) . . ?
Cl1 Cu14 Cu2 106.14(5) . . ?
S1 Cu14 Cu5 96.66(4) . . ?
S4 Cu14 Cu5 55.49(4) . . ?
Cl1 Cu14 Cu5 129.90(5) . . ?
Cu2 Cu14 Cu5 65.16(3) . . ?
S1 Cu14 Cu26 166.61(5) . . ?
S4 Cu14 Cu26 48.92(4) . . ?
Cl1 Cu14 Cu26 62.37(4) . . ?
Cu2 Cu14 Cu26 137.28(4) . . ?
Cu5 Cu14 Cu26 90.30(3) . . ?
S2 Cu15 S5 127.49(6) . . ?
S2 Cu15 Cl1 120.95(6) . . ?
S5 Cu15 Cl1 110.47(6) . . ?
S2 Cu15 Cu3 56.67(4) . . ?
S5 Cu15 Cu3 120.14(5) . . ?
Cl1 Cu15 Cu3 105.25(4) . . ?
S2 Cu15 Cu6 95.41(5) . . ?
S5 Cu15 Cu6 56.40(4) . . ?
Cl1 Cu15 Cu6 128.62(5) . . ?
Cu3 Cu15 Cu6 63.74(3) . . ?
S2 Cu16 S6 130.39(6) . . ?
S2 Cu16 Cl2 121.50(6) . . ?
S6 Cu16 Cl2 106.58(6) . . ?
S2 Cu16 Cu3 56.66(4) . . ?
S6 Cu16 Cu3 121.94(5) . . ?
Cl2 Cu16 Cu3 106.93(4) . . ?
S2 Cu16 Cu7 98.13(5) . . ?
S6 Cu16 Cu7 56.65(4) . . ?
Cl2 Cu16 Cu7 127.21(5) . . ?
Cu3 Cu16 Cu7 65.30(3) . . ?
S2 Cu16 Cu27 167.44(5) . . ?
S6 Cu16 Cu27 49.00(4) . . ?
Cl2 Cu16 Cu27 57.62(4) . . ?
Cu3 Cu16 Cu27 135.76(4) . . ?
Cu7 Cu16 Cu27 90.72(3) . . ?
S3 Cu17 S7 132.73(5) . . ?
S3 Cu17 Cl2 118.29(5) . . ?
S7 Cu17 Cl2 108.44(5) . . ?
S3 Cu17 Cu4 56.22(3) . . ?
S7 Cu17 Cu4 120.48(4) . . ?
Cl2 Cu17 Cu4 103.24(4) . . ?
S3 Cu17 Cu8 98.01(4) . . ?
S7 Cu17 Cu8 56.23(4) . . ?
Cl2 Cu17 Cu8 126.27(5) . . ?
Cu4 Cu17 Cu8 64.33(3) . . ?
S3 Cu17 Cu27 169.47(4) . . ?
S7 Cu17 Cu27 50.15(4) . . ?
Cl2 Cu17 Cu27 58.45(4) . . ?
Cu4 Cu17 Cu27 133.30(4) . . ?
Cu8 Cu17 Cu27 91.30(3) . . ?
S3 Cu18 S8 127.27(5) . . ?
S3 Cu18 Cl3 123.01(5) . . ?
S8 Cu18 Cl3 107.30(5) . . ?
S3 Cu18 Cu4 56.00(3) . . ?
S8 Cu18 Cu4 120.02(4) . . ?
Cl3 Cu18 Cu4 112.00(4) . . ?
S3 Cu18 Cu9 97.62(4) . . ?
S8 Cu18 Cu9 55.32(3) . . ?
Cl3 Cu18 Cu9 129.38(4) . . ?
Cu4 Cu18 Cu9 64.76(3) . . ?
S13C Cu20 S4 125.5(7) . . ?
Cl4C Cu20 S4 128.87(17) . . ?
S13C Cu20 S5 132.4(6) . . ?
Cl4C Cu20 S5 135.61(16) . . ?
S4 Cu20 S5 88.26(5) . . ?
S13C Cu20 Cu6 135.5(6) . . ?
Cl4C Cu20 Cu6 128.68(15) . . ?
S4 Cu20 Cu6 95.44(4) . . ?
S5 Cu20 Cu6 55.06(4) . . ?
S13C Cu20 Cu5 129.4(5) . . ?
Cl4C Cu20 Cu5 123.48(13) . . ?
S4 Cu20 Cu5 54.30(4) . . ?
S5 Cu20 Cu5 96.77(4) . . ?
Cu6 Cu20 Cu5 58.90(3) . . ?
S13C Cu20 Cu23 57.1(4) . . ?
Cl4C Cu20 Cu23 48.84(12) . . ?
S4 Cu20 Cu23 127.34(5) . . ?
S5 Cu20 Cu23 130.97(5) . . ?
Cu6 Cu20 Cu23 85.64(4) . . ?
Cu5 Cu20 Cu23 83.52(4) . . ?
Cl4C Cu23 S11 128.95(16) . . ?
Cl4C Cu23 S10 125.54(18) . . ?
S11 Cu23 S10 93.32(5) . . ?
S11 Cu23 S13C 130.8(5) . . ?
S10 Cu23 S13C 127.4(6) . . ?
Cl4C Cu23 Cu12 128.68(17) . . ?
S11 Cu23 Cu12 56.20(3) . . ?
S10 Cu23 Cu12 101.87(5) . . ?
S13C Cu23 Cu12 124.8(5) . . ?
Cl4C Cu23 Cu11 126.79(14) . . ?
S11 Cu23 Cu11 101.46(4) . . ?
S10 Cu23 Cu11 55.61(4) . . ?
S13C Cu23 Cu11 123.2(4) . . ?
Cu12 Cu23 Cu11 63.26(3) . . ?
S11 Cu23 Cu30 51.8(3) . . ?
S10 Cu23 Cu30 47.2(3) . . ?
Cu12 Cu23 Cu30 92.5(3) . . ?
Cu11 Cu23 Cu30 89.3(3) . . ?
Cl4C Cu23 Cu20 50.11(13) . . ?
S11 Cu23 Cu20 128.23(4) . . ?
S10 Cu23 Cu20 130.88(6) . . ?
S13C Cu23 Cu20 45.2(4) . . ?
Cu12 Cu23 Cu20 85.48(4) . . ?
Cu11 Cu23 Cu20 87.66(4) . . ?
Cu30 Cu23 Cu20 176.9(3) . . ?
S13B Cu21 S7 143.4(5) . . ?
Cl4B Cu21 S7 137.22(10) . . ?
S13B Cu21 S6 117.2(4) . . ?
Cl4B Cu21 S6 127.20(10) . . ?
S7 Cu21 S6 86.99(5) . . ?
S13B Cu21 Cu7 119.7(5) . . ?
Cl4B Cu21 Cu7 123.26(10) . . ?
S7 Cu21 Cu7 96.50(4) . . ?
S6 Cu21 Cu7 54.80(4) . . ?
S13B Cu21 Cu8 139.2(4) . . ?
Cl4B Cu21 Cu8 131.02(9) . . ?
S7 Cu21 Cu8 54.97(4) . . ?
S6 Cu21 Cu8 95.15(4) . . ?
Cu7 Cu21 Cu8 58.90(3) . . ?
S13B Cu21 Cu24 55.4(4) . . ?
Cl4B Cu21 Cu24 50.42(8) . . ?
S7 Cu21 Cu24 130.76(5) . . ?
S6 Cu21 Cu24 128.66(5) . . ?
Cu7 Cu21 Cu24 83.69(3) . . ?
Cu8 Cu21 Cu24 85.43(3) . . ?
Cl4B Cu24 S12 128.59(10) . . ?
Cl4B Cu24 S11 123.77(10) . . ?
S12 Cu24 S11 94.00(5) . . ?
S12 Cu24 S13B 137.8(4) . . ?
S11 Cu24 S13B 119.4(5) . . ?
Cl4B Cu24 Cu12 127.38(10) . . ?
S12 Cu24 Cu12 101.81(5) . . ?
S11 Cu24 Cu12 55.87(3) . . ?
S13B Cu24 Cu12 117.8(3) . . ?
Cl4B Cu24 Cu13 132.27(10) . . ?
S12 Cu24 Cu13 55.18(4) . . ?
S11 Cu24 Cu13 100.66(4) . . ?
S13B Cu24 Cu13 131.5(5) . . ?
Cu12 Cu24 Cu13 62.71(3) . . ?
Cl4B Cu24 Cu21 51.24(9) . . ?
S12 Cu24 Cu21 127.05(5) . . ?
S11 Cu24 Cu21 132.07(4) . . ?
S13B Cu24 Cu21 46.1(4) . . ?
Cu12 Cu24 Cu21 88.76(3) . . ?
Cu13 Cu24 Cu21 87.22(3) . . ?
Cl4A Cu22 S9 136.0(4) . . ?
S13A Cu22 S9 151.63(9) . . ?
S13D Cu22 S9 110.8(4) . . ?
Cl4A Cu22 S8 134.2(4) . . ?
S13A Cu22 S8 117.26(9) . . ?
S13D Cu22 S8 157.7(4) . . ?
S9 Cu22 S8 86.77(5) . . ?
Cl4A Cu22 Cu10 123.1(4) . . ?
S13A Cu22 Cu10 132.24(7) . . ?
S13D Cu22 Cu10 108.6(4) . . ?
S9 Cu22 Cu10 54.73(4) . . ?
S8 Cu22 Cu10 92.64(4) . . ?
Cl4A Cu22 Cu9 122.2(3) . . ?
S13A Cu22 Cu9 112.47(7) . . ?
S13D Cu22 Cu9 135.5(4) . . ?
S9 Cu22 Cu9 93.86(4) . . ?
S8 Cu22 Cu9 52.38(3) . . ?
Cu10 Cu22 Cu9 56.56(3) . . ?
Cl4A Cu22 Cu25 44.5(3) . . ?
S13A Cu22 Cu25 48.01(5) . . ?
S13D Cu22 Cu25 52.0(4) . . ?
S9 Cu22 Cu25 130.04(5) . . ?
S8 Cu22 Cu25 126.52(5) . . ?
Cu10 Cu22 Cu25 84.44(3) . . ?
Cu9 Cu22 Cu25 83.74(3) . . ?
Cl4A Cu25 S10 129.6(5) . . ?
S13A Cu25 S10 146.14(9) . . ?
S10 Cu25 S13D 107.6(4) . . ?
Cl4A Cu25 S12 129.8(4) . . ?
S13A Cu25 S12 114.18(8) . . ?
S10 Cu25 S12 93.93(5) . . ?
S13D Cu25 S12 153.8(4) . . ?
Cl4A Cu25 Cu11 124.8(4) . . ?
S13A Cu25 Cu11 131.52(6) . . ?
S10 Cu25 Cu11 55.97(4) . . ?
S13D Cu25 Cu11 105.9(4) . . ?
S12 Cu25 Cu11 98.41(4) . . ?
Cl4A Cu25 Cu13 125.5(4) . . ?
S13A Cu25 Cu13 112.57(7) . . ?
S10 Cu25 Cu13 99.13(5) . . ?
S13D Cu25 Cu13 133.8(4) . . ?
S12 Cu25 Cu13 53.22(4) . . ?
Cu11 Cu25 Cu13 60.10(3) . . ?
Cl4A Cu25 Cu22 47.4(3) . . ?
S13A Cu25 Cu22 47.34(5) . . ?
S10 Cu25 Cu22 128.29(5) . . ?
S13D Cu25 Cu22 48.3(4) . . ?
S12 Cu25 Cu22 126.69(5) . . ?
Cu11 Cu25 Cu22 84.59(3) . . ?
Cu13 Cu25 Cu22 85.49(3) . . ?
P1B Cu26 S4 127.3(3) . . ?
P1A Cu26 S4 132.9(2) . . ?
P1B Cu26 S5 139.3(3) . . ?
P1A Cu26 S5 135.6(2) . . ?
S4 Cu26 S5 90.04(5) . . ?
P1B Cu26 Cu14 121.5(3) . . ?
P1A Cu26 Cu14 121.1(2) . . ?
S4 Cu26 Cu14 48.21(4) . . ?
S5 Cu26 Cu14 94.50(4) . . ?
P2B Cu27 S6 138.0(4) . . ?
P2A Cu27 S6 138.5(3) . . ?
P2B Cu27 S7 127.9(4) . . ?
P2A Cu27 S7 128.7(3) . . ?
S6 Cu27 S7 88.48(5) . . ?
P2B Cu27 Cl2 99.2(3) . . ?
P2A Cu27 Cl2 97.0(3) . . ?
S6 Cu27 Cl2 95.37(5) . . ?
S7 Cu27 Cl2 97.30(5) . . ?
P2B Cu27 Cu17 122.9(4) . . ?
P2A Cu27 Cu17 121.6(3) . . ?
S6 Cu27 Cu17 95.85(4) . . ?
S7 Cu27 Cu17 49.19(3) . . ?
Cl2 Cu27 Cu17 48.24(3) . . ?
P2B Cu27 Cu16 130.8(3) . . ?
P2A Cu27 Cu16 129.0(3) . . ?
S6 Cu27 Cu16 47.90(4) . . ?
S7 Cu27 Cu16 95.73(4) . . ?
Cl2 Cu27 Cu16 47.50(3) . . ?
Cu17 Cu27 Cu16 66.29(3) . . ?
P3B Cu28 S8 133.6(6) . . ?
P3A Cu28 S8 134.36(19) . . ?
P3B Cu28 S9 132.0(6) . . ?
P3A Cu28 S9 132.33(19) . . ?
S8 Cu28 S9 88.40(5) . . ?
P3B Cu28 Cl3 102.7(5) . . ?
P3A Cu28 Cl3 100.92(16) . . ?
S8 Cu28 Cl3 94.52(4) . . ?
S9 Cu28 Cl3 93.87(4) . . ?
P4A Cu29 S10 130.96(8) . . ?
P4A Cu29 S12 123.65(8) . . ?
S10 Cu29 S12 92.51(6) . . ?
P4A Cu29 S11 121.76(7) . . ?
S10 Cu29 S11 88.55(6) . . ?
S12 Cu29 S11 86.99(4) . . ?
S10 Cu30 P4B 130.8(8) . . ?
S10 Cu30 S11 104.9(6) . . ?
P4B Cu30 S11 119.4(7) . . ?
S10 Cu30 Cu23 57.1(4) . . ?
P4B Cu30 Cu23 136.5(7) . . ?
S11 Cu30 Cu23 55.0(3) . . ?
Cu15 Cl1 Cu14 87.91(5) . . ?
Cu16 Cl2 Cu17 90.32(5) . . ?
Cu16 Cl2 Cu27 74.88(4) . . ?
Cu17 Cl2 Cu27 73.31(4) . . ?
Cu19 Cl3 Cu18 84.78(4) . . ?
Cu19 Cl3 Cu28 75.41(4) . . ?
Cu18 Cl3 Cu28 74.34(4) . . ?
Cu25 Cl4A Cu22 88.1(4) . . ?
Cu24 Cl4B Cu21 78.35(10) . . ?
Cu23 Cl4C Cu20 81.05(18) . . ?
C1 S1 Cu14 110.18(16) . . ?
C1 S1 Cu19 110.21(16) . . ?
Cu14 S1 Cu19 131.14(6) . . ?
C1 S1 Cu2 115.55(16) . . ?
Cu14 S1 Cu2 69.53(4) . . ?
Cu19 S1 Cu2 68.96(4) . . ?
C3 C1 C4 111.6(4) . . ?
C3 C1 C2 111.6(5) . . ?
C4 C1 C2 109.6(4) . . ?
C3 C1 S1 110.9(3) . . ?
C4 C1 S1 106.9(4) . . ?
C2 C1 S1 106.0(3) . . ?
C1 C2 H2A 109.5 . . ?
C1 C2 H2B 109.5 . . ?
H2A C2 H2B 109.5 . . ?
C1 C2 H2C 109.5 . . ?
H2A C2 H2C 109.5 . . ?
H2B C2 H2C 109.5 . . ?
C1 C3 H3A 109.5 . . ?
C1 C3 H3B 109.5 . . ?
H3A C3 H3B 109.5 . . ?
C1 C3 H3C 109.5 . . ?
H3A C3 H3C 109.5 . . ?
H3B C3 H3C 109.5 . . ?
C1 C4 H4A 109.5 . . ?
C1 C4 H4B 109.5 . . ?
H4A C4 H4B 109.5 . . ?
C1 C4 H4C 109.5 . . ?
H4A C4 H4C 109.5 . . ?
H4B C4 H4C 109.5 . . ?
C5 S2 Cu16 108.0(2) . . ?
C5 S2 Cu15 111.8(2) . . ?
Cu16 S2 Cu15 130.52(6) . . ?
C5 S2 Cu3 113.49(18) . . ?
Cu16 S2 Cu3 69.31(4) . . ?
Cu15 S2 Cu3 68.68(4) . . ?
C8 C5 C7 110.1(5) . . ?
C8 C5 C6 111.6(6) . . ?
C7 C5 C6 110.3(5) . . ?
C8 C5 S2 111.2(4) . . ?
C7 C5 S2 106.3(4) . . ?
C6 C5 S2 107.2(5) . . ?
C5 C6 H6A 109.5 . . ?
C5 C6 H6B 109.5 . . ?
H6A C6 H6B 109.5 . . ?
C5 C6 H6C 109.5 . . ?
H6A C6 H6C 109.5 . . ?
H6B C6 H6C 109.5 . . ?
C5 C7 H7A 109.5 . . ?
C5 C7 H7B 109.5 . . ?
H7A C7 H7B 109.5 . . ?
C5 C7 H7C 109.5 . . ?
H7A C7 H7C 109.5 . . ?
H7B C7 H7C 109.5 . . ?
C5 C8 H8A 109.5 . . ?
C5 C8 H8B 109.5 . . ?
H8A C8 H8B 109.5 . . ?
C5 C8 H8C 109.5 . . ?
H8A C8 H8C 109.5 . . ?
H8B C8 H8C 109.5 . . ?
C9 S3 Cu18 110.02(16) . . ?
C9 S3 Cu17 112.29(15) . . ?
Cu18 S3 Cu17 130.00(6) . . ?
C9 S3 Cu4 113.90(16) . . ?
Cu18 S3 Cu4 69.92(4) . . ?
Cu17 S3 Cu4 69.43(4) . . ?
C10 C9 C12 110.7(5) . . ?
C10 C9 C11 110.6(4) . . ?
C12 C9 C11 109.7(4) . . ?
C10 C9 S3 108.0(4) . . ?
C12 C9 S3 111.3(3) . . ?
C11 C9 S3 106.4(3) . . ?
C9 C10 H10A 109.5 . . ?
C9 C10 H10B 109.5 . . ?
H10A C10 H10B 109.5 . . ?
C9 C10 H10C 109.5 . . ?
H10A C10 H10C 109.5 . . ?
H10B C10 H10C 109.5 . . ?
C9 C11 H11A 109.5 . . ?
C9 C11 H11B 109.5 . . ?
H11A C11 H11B 109.5 . . ?
C9 C11 H11C 109.5 . . ?
H11A C11 H11C 109.5 . . ?
H11B C11 H11C 109.5 . . ?
C9 C12 H12A 109.5 . . ?
C9 C12 H12B 109.5 . . ?
H12A C12 H12B 109.5 . . ?
C9 C12 H12C 109.5 . . ?
H12A C12 H12C 109.5 . . ?
H12B C12 H12C 109.5 . . ?
C17 S4 Cu14 112.6(5) . . ?
C13 S4 Cu14 115.5(4) . . ?
C17 S4 Cu5 120.1(5) . . ?
C13 S4 Cu5 115.0(3) . . ?
Cu14 S4 Cu5 69.52(4) . . ?
C17 S4 Cu26 118.0(5) . . ?
C13 S4 Cu26 123.5(3) . . ?
Cu14 S4 Cu26 82.87(5) . . ?
Cu5 S4 Cu26 121.43(6) . . ?
C17 S4 Cu20 123.2(5) . . ?
C13 S4 Cu20 118.5(4) . . ?
Cu14 S4 Cu20 121.98(6) . . ?
Cu5 S4 Cu20 69.98(5) . . ?
Cu26 S4 Cu20 84.59(5) . . ?
C14 C13 C16 111.8(12) . . ?
C14 C13 C15 110.2(9) . . ?
C16 C13 C15 111.2(11) . . ?
C14 C13 S4 105.7(7) . . ?
C16 C13 S4 107.6(8) . . ?
C15 C13 S4 110.1(6) . . ?
C13 C14 H14A 109.5 . . ?
C13 C14 H14B 109.5 . . ?
H14A C14 H14B 109.5 . . ?
C13 C14 H14C 109.5 . . ?
H14A C14 H14C 109.5 . . ?
H14B C14 H14C 109.5 . . ?
C13 C15 H15A 109.5 . . ?
C13 C15 H15B 109.5 . . ?
H15A C15 H15B 109.5 . . ?
C13 C15 H15C 109.5 . . ?
H15A C15 H15C 109.5 . . ?
H15B C15 H15C 109.5 . . ?
C13 C16 H16A 109.5 . . ?
C13 C16 H16B 109.5 . . ?
H16A C16 H16B 109.5 . . ?
C13 C16 H16C 109.5 . . ?
H16A C16 H16C 109.5 . . ?
H16B C16 H16C 109.5 . . ?
C19 C17 C18 121(2) . . ?
C19 C17 C20 107.5(18) . . ?
C18 C17 C20 105.9(17) . . ?
C19 C17 S4 105.7(11) . . ?
C18 C17 S4 106.2(9) . . ?
C20 C17 S4 110.2(10) . . ?
C17 C18 H18A 109.5 . . ?
C17 C18 H18B 109.5 . . ?
H18A C18 H18B 109.5 . . ?
C17 C18 H18C 109.5 . . ?
H18A C18 H18C 109.5 . . ?
H18B C18 H18C 109.5 . . ?
C17 C19 H19A 109.5 . . ?
C17 C19 H19B 109.5 . . ?
H19A C19 H19B 109.5 . . ?
C17 C19 H19C 109.5 . . ?
H19A C19 H19C 109.5 . . ?
H19B C19 H19C 109.5 . . ?
C17 C20 H20A 109.5 . . ?
C17 C20 H20B 109.5 . . ?
H20A C20 H20B 109.5 . . ?
C17 C20 H20C 109.5 . . ?
H20A C20 H20C 109.5 . . ?
H20B C20 H20C 109.5 . . ?
C25 S5 Cu15 117.6(4) . . ?
C21 S5 Cu15 112.9(3) . . ?
C25 S5 Cu26 120.3(4) . . ?
C21 S5 Cu26 120.7(3) . . ?
Cu15 S5 Cu26 83.35(5) . . ?
C25 S5 Cu6 120.4(4) . . ?
C21 S5 Cu6 119.8(3) . . ?
Cu15 S5 Cu6 68.46(4) . . ?
Cu26 S5 Cu6 119.22(6) . . ?
C25 S5 Cu20 118.3(4) . . ?
C21 S5 Cu20 122.8(3) . . ?
Cu15 S5 Cu20 121.19(6) . . ?
Cu26 S5 Cu20 84.02(5) . . ?
Cu6 S5 Cu20 68.86(4) . . ?
C24 C21 C22 110.6(10) . . ?
C24 C21 C23 111.1(11) . . ?
C22 C21 C23 109.2(11) . . ?
C24 C21 S5 107.6(7) . . ?
C22 C21 S5 106.2(7) . . ?
C23 C21 S5 112.1(7) . . ?
C21 C22 H22A 109.5 . . ?
C21 C22 H22B 109.5 . . ?
H22A C22 H22B 109.5 . . ?
C21 C22 H22C 109.5 . . ?
H22A C22 H22C 109.5 . . ?
H22B C22 H22C 109.5 . . ?
C21 C23 H23A 109.5 . . ?
C21 C23 H23B 109.5 . . ?
H23A C23 H23B 109.5 . . ?
C21 C23 H23C 109.5 . . ?
H23A C23 H23C 109.5 . . ?
H23B C23 H23C 109.5 . . ?
C21 C24 H24A 109.5 . . ?
C21 C24 H24B 109.5 . . ?
H24A C24 H24B 109.5 . . ?
C21 C24 H24C 109.5 . . ?
H24A C24 H24C 109.5 . . ?
H24B C24 H24C 109.5 . . ?
C26 C25 C28 113.9(11) . . ?
C26 C25 C27 111.0(11) . . ?
C28 C25 C27 109.6(10) . . ?
C26 C25 S5 108.5(8) . . ?
C28 C25 S5 106.7(7) . . ?
C27 C25 S5 106.8(8) . . ?
C25 C26 H26A 109.5 . . ?
C25 C26 H26B 109.5 . . ?
H26A C26 H26B 109.5 . . ?
C25 C26 H26C 109.5 . . ?
H26A C26 H26C 109.5 . . ?
H26B C26 H26C 109.5 . . ?
C25 C27 H27A 109.5 . . ?
C25 C27 H27B 109.5 . . ?
H27A C27 H27B 109.5 . . ?
C25 C27 H27C 109.5 . . ?
H27A C27 H27C 109.5 . . ?
H27B C27 H27C 109.5 . . ?
C25 C28 H28A 109.5 . . ?
C25 C28 H28B 109.5 . . ?
H28A C28 H28B 109.5 . . ?
C25 C28 H28C 109.5 . . ?
H28A C28 H28C 109.5 . . ?
H28B C28 H28C 109.5 . . ?
C33 S6 Cu16 117.4(5) . . ?
C29 S6 Cu16 110.7(4) . . ?
C33 S6 Cu27 125.7(5) . . ?
C29 S6 Cu27 119.2(3) . . ?
Cu16 S6 Cu27 83.10(5) . . ?
C33 S6 Cu7 114.1(5) . . ?
C29 S6 Cu7 119.8(3) . . ?
Cu16 S6 Cu7 68.56(4) . . ?
Cu27 S6 Cu7 120.21(5) . . ?
C33 S6 Cu21 114.2(5) . . ?
C29 S6 Cu21 123.4(4) . . ?
Cu16 S6 Cu21 122.48(6) . . ?
Cu27 S6 Cu21 86.71(5) . . ?
Cu7 S6 Cu21 68.77(4) . . ?
C32 C29 C31 111.0(13) . . ?
C32 C29 C30 110.3(10) . . ?
C31 C29 C30 109.8(9) . . ?
C32 C29 S6 106.3(8) . . ?
C31 C29 S6 111.0(7) . . ?
C30 C29 S6 108.3(7) . . ?
C29 C30 H30A 109.5 . . ?
C29 C30 H30B 109.5 . . ?
H30A C30 H30B 109.5 . . ?
C29 C30 H30C 109.5 . . ?
H30A C30 H30C 109.5 . . ?
H30B C30 H30C 109.5 . . ?
C29 C31 H31A 109.5 . . ?
C29 C31 H31B 109.5 . . ?
H31A C31 H31B 109.5 . . ?
C29 C31 H31C 109.5 . . ?
H31A C31 H31C 109.5 . . ?
H31B C31 H31C 109.5 . . ?
C29 C32 H32A 109.5 . . ?
C29 C32 H32B 109.5 . . ?
H32A C32 H32B 109.5 . . ?
C29 C32 H32C 109.5 . . ?
H32A C32 H32C 109.5 . . ?
H32B C32 H32C 109.5 . . ?
C35 C33 C34 109.4(15) . . ?
C35 C33 C36 112.9(14) . . ?
C34 C33 C36 114.3(13) . . ?
C35 C33 S6 104.5(11) . . ?
C34 C33 S6 105.6(9) . . ?
C36 C33 S6 109.4(8) . . ?
C33 C34 H34A 109.5 . . ?
C33 C34 H34B 109.5 . . ?
H34A C34 H34B 109.5 . . ?
C33 C34 H34C 109.5 . . ?
H34A C34 H34C 109.5 . . ?
H34B C34 H34C 109.5 . . ?
C33 C35 H35A 109.5 . . ?
C33 C35 H35B 109.5 . . ?
H35A C35 H35B 109.5 . . ?
C33 C35 H35C 109.5 . . ?
H35A C35 H35C 109.5 . . ?
H35B C35 H35C 109.5 . . ?
C33 C36 H36A 109.5 . . ?
C33 C36 H36B 109.5 . . ?
H36A C36 H36B 109.5 . . ?
C33 C36 H36C 109.5 . . ?
H36A C36 H36C 109.5 . . ?
H36B C36 H36C 109.5 . . ?
C37 S7 Cu17 115.5(2) . . ?
C37 S7 Cu8 122.09(19) . . ?
Cu17 S7 Cu8 68.42(4) . . ?
C37 S7 Cu27 118.49(18) . . ?
Cu17 S7 Cu27 80.66(5) . . ?
Cu8 S7 Cu27 119.01(6) . . ?
C37 S7 Cu21 119.5(2) . . ?
Cu17 S7 Cu21 122.56(6) . . ?
Cu8 S7 Cu21 69.58(4) . . ?
Cu27 S7 Cu21 87.27(5) . . ?
C40 C37 C38 112.3(5) . . ?
C40 C37 C39 113.9(6) . . ?
C38 C37 C39 109.1(5) . . ?
C40 C37 S7 108.6(4) . . ?
C38 C37 S7 106.8(4) . . ?
C39 C37 S7 105.6(4) . . ?
C37 C38 H38A 109.5 . . ?
C37 C38 H38B 109.5 . . ?
H38A C38 H38B 109.5 . . ?
C37 C38 H38C 109.5 . . ?
H38A C38 H38C 109.5 . . ?
H38B C38 H38C 109.5 . . ?
C37 C39 H39A 109.5 . . ?
C37 C39 H39B 109.5 . . ?
H39A C39 H39B 109.5 . . ?
C37 C39 H39C 109.5 . . ?
H39A C39 H39C 109.5 . . ?
H39B C39 H39C 109.5 . . ?
C37 C40 H40A 109.5 . . ?
C37 C40 H40B 109.5 . . ?
H40A C40 H40B 109.5 . . ?
C37 C40 H40C 109.5 . . ?
H40A C40 H40C 109.5 . . ?
H40B C40 H40C 109.5 . . ?
C41 S8 Cu18 109.66(17) . . ?
C41 S8 Cu9 116.61(16) . . ?
Cu18 S8 Cu9 69.85(4) . . ?
C41 S8 Cu28 120.55(15) . . ?
Cu18 S8 Cu28 83.81(4) . . ?
Cu9 S8 Cu28 122.21(5) . . ?
C41 S8 Cu22 124.63(17) . . ?
Cu18 S8 Cu22 122.90(5) . . ?
Cu9 S8 Cu22 71.19(4) . . ?
Cu28 S8 Cu22 83.34(5) . . ?
C44 C41 C43 111.7(5) . . ?
C44 C41 C42 109.7(5) . . ?
C43 C41 C42 111.6(4) . . ?
C44 C41 S8 108.9(3) . . ?
C43 C41 S8 107.4(4) . . ?
C42 C41 S8 107.5(4) . . ?
C41 C42 H42A 109.5 . . ?
C41 C42 H42B 109.5 . . ?
H42A C42 H42B 109.5 . . ?
C41 C42 H42C 109.5 . . ?
H42A C42 H42C 109.5 . . ?
H42B C42 H42C 109.5 . . ?
C41 C43 H43A 109.5 . . ?
C41 C43 H43B 109.5 . . ?
H43A C43 H43B 109.5 . . ?
C41 C43 H43C 109.5 . . ?
H43A C43 H43C 109.5 . . ?
H43B C43 H43C 109.5 . . ?
C41 C44 H44A 109.5 . . ?
C41 C44 H44B 109.5 . . ?
H44A C44 H44B 109.5 . . ?
C41 C44 H44C 109.5 . . ?
H44A C44 H44C 109.5 . . ?
H44B C44 H44C 109.5 . . ?
C45 S9 Cu22 120.2(2) . . ?
C45 S9 Cu19 113.0(2) . . ?
Cu22 S9 Cu19 123.07(6) . . ?
C45 S9 Cu10 116.96(18) . . ?
Cu22 S9 Cu10 71.33(4) . . ?
Cu19 S9 Cu10 67.85(4) . . ?
C45 S9 Cu28 121.71(18) . . ?
Cu22 S9 Cu28 85.12(5) . . ?
Cu19 S9 Cu28 83.51(5) . . ?
Cu10 S9 Cu28 120.91(5) . . ?
C47 C45 C48 111.7(5) . . ?
C47 C45 C46 110.2(5) . . ?
C48 C45 C46 110.7(5) . . ?
C47 C45 S9 107.6(4) . . ?
C48 C45 S9 107.2(4) . . ?
C46 C45 S9 109.2(4) . . ?
C45 C46 H46A 109.5 . . ?
C45 C46 H46B 109.5 . . ?
H46A C46 H46B 109.5 . . ?
C45 C46 H46C 109.5 . . ?
H46A C46 H46C 109.5 . . ?
H46B C46 H46C 109.5 . . ?
C45 C47 H47A 109.5 . . ?
C45 C47 H47B 109.5 . . ?
H47A C47 H47B 109.5 . . ?
C45 C47 H47C 109.5 . . ?
H47A C47 H47C 109.5 . . ?
H47B C47 H47C 109.5 . . ?
C45 C48 H48A 109.5 . . ?
C45 C48 H48B 109.5 . . ?
H48A C48 H48B 109.5 . . ?
C45 C48 H48C 109.5 . . ?
H48A C48 H48C 109.5 . . ?
H48B C48 H48C 109.5 . . ?
C49 S10 Cu30 118.0(4) . . ?
C49 S10 Cu25 116.2(2) . . ?
Cu30 S10 Cu25 98.5(5) . . ?
C49 S10 Cu11 123.1(2) . . ?
Cu30 S10 Cu11 116.8(4) . . ?
Cu25 S10 Cu11 68.66(4) . . ?
C49 S10 Cu29 121.1(2) . . ?
Cu25 S10 Cu29 84.01(6) . . ?
Cu11 S10 Cu29 115.83(6) . . ?
C49 S10 Cu23 113.6(2) . . ?
Cu30 S10 Cu23 75.7(5) . . ?
Cu25 S10 Cu23 125.71(6) . . ?
Cu11 S10 Cu23 67.02(5) . . ?
Cu29 S10 Cu23 88.33(6) . . ?
C52 C49 C50 114.1(9) . . ?
C52 C49 C51 112.3(8) . . ?
C50 C49 C51 107.1(7) . . ?
C52 C49 S10 109.0(6) . . ?
C50 C49 S10 107.2(5) . . ?
C51 C49 S10 106.8(5) . . ?
C49 C50 H50A 109.5 . . ?
C49 C50 H50B 109.5 . . ?
H50A C50 H50B 109.5 . . ?
C49 C50 H50C 109.5 . . ?
H50A C50 H50C 109.5 . . ?
H50B C50 H50C 109.5 . . ?
C49 C51 H51A 109.5 . . ?
C49 C51 H51B 109.5 . . ?
H51A C51 H51B 109.5 . . ?
C49 C51 H51C 109.5 . . ?
H51A C51 H51C 109.5 . . ?
H51B C51 H51C 109.5 . . ?
C49 C52 H52A 109.5 . . ?
C49 C52 H52B 109.5 . . ?
H52A C52 H52B 109.5 . . ?
C49 C52 H52C 109.5 . . ?
H52A C52 H52C 109.5 . . ?
H52B C52 H52C 109.5 . . ?
C57 S11 Cu30 119.7(6) . . ?
C57 S11 Cu12 119.8(5) . . ?
C53 S11 Cu12 118.6(4) . . ?
Cu30 S11 Cu12 114.0(3) . . ?
C57 S11 Cu23 104.9(6) . . ?
C53 S11 Cu23 119.7(4) . . ?
Cu30 S11 Cu23 73.2(4) . . ?
Cu12 S11 Cu23 66.53(3) . . ?
C57 S11 Cu24 125.2(6) . . ?
C53 S11 Cu24 109.5(4) . . ?
Cu30 S11 Cu24 98.9(4) . . ?
Cu12 S11 Cu24 67.07(3) . . ?
Cu23 S11 Cu24 123.70(3) . . ?
C53 S11 Cu29 127.7(4) . . ?
Cu12 S11 Cu29 113.52(3) . . ?
Cu23 S11 Cu29 84.99(4) . . ?
Cu24 S11 Cu29 85.74(4) . . ?
C56 C53 C54 111.3(12) . . ?
C56 C53 C55 109.1(14) . . ?
C54 C53 C55 111.5(10) . . ?
C56 C53 S11 106.6(9) . . ?
C54 C53 S11 111.5(7) . . ?
C55 C53 S11 106.6(7) . . ?
C53 C54 H54A 109.5 . . ?
C53 C54 H54B 109.5 . . ?
H54A C54 H54B 109.5 . . ?
C53 C54 H54C 109.5 . . ?
H54A C54 H54C 109.5 . . ?
H54B C54 H54C 109.5 . . ?
C53 C55 H55A 109.5 . . ?
C53 C55 H55B 109.5 . . ?
H55A C55 H55B 109.5 . . ?
C53 C55 H55C 109.5 . . ?
H55A C55 H55C 109.5 . . ?
H55B C55 H55C 109.5 . . ?
C53 C56 H56A 109.5 . . ?
C53 C56 H56B 109.5 . . ?
H56A C56 H56B 109.5 . . ?
C53 C56 H56C 109.5 . . ?
H56A C56 H56C 109.5 . . ?
H56B C56 H56C 109.5 . . ?
C59 C57 C58 113.3(18) . . ?
C59 C57 C60 110(2) . . ?
C58 C57 C60 107.8(14) . . ?
C59 C57 S11 108.5(12) . . ?
C58 C57 S11 107.3(9) . . ?
C60 C57 S11 109.7(10) . . ?
C57 C58 H58A 109.5 . . ?
C57 C58 H58B 109.5 . . ?
H58A C58 H58B 109.5 . . ?
C57 C58 H58C 109.5 . . ?
H58A C58 H58C 109.5 . . ?
H58B C58 H58C 109.5 . . ?
C57 C59 H59A 109.5 . . ?
C57 C59 H59B 109.5 . . ?
H59A C59 H59B 109.5 . . ?
C57 C59 H59C 109.5 . . ?
H59A C59 H59C 109.5 . . ?
H59B C59 H59C 109.5 . . ?
C57 C60 H60A 109.5 . . ?
C57 C60 H60B 109.5 . . ?
H60A C60 H60B 109.5 . . ?
C57 C60 H60C 109.5 . . ?
H60A C60 H60C 109.5 . . ?
H60B C60 H60C 109.5 . . ?
C61 S12 Cu13 117.83(18) . . ?
C61 S12 Cu24 116.34(18) . . ?
Cu13 S12 Cu24 68.17(4) . . ?
C61 S12 Cu29 127.19(18) . . ?
Cu13 S12 Cu29 114.53(7) . . ?
Cu24 S12 Cu29 88.71(6) . . ?
C61 S12 Cu25 112.66(17) . . ?
Cu13 S12 Cu25 68.68(4) . . ?
Cu24 S12 Cu25 125.34(6) . . ?
Cu29 S12 Cu25 80.20(5) . . ?
C64 C61 C62 111.6(5) . . ?
C64 C61 C63 109.7(5) . . ?
C62 C61 C63 110.5(5) . . ?
C64 C61 S12 107.6(4) . . ?
C62 C61 S12 109.2(4) . . ?
C63 C61 S12 108.2(4) . . ?
C61 C62 H62A 109.5 . . ?
C61 C62 H62B 109.5 . . ?
H62A C62 H62B 109.5 . . ?
C61 C62 H62C 109.5 . . ?
H62A C62 H62C 109.5 . . ?
H62B C62 H62C 109.5 . . ?
C61 C63 H63A 109.5 . . ?
C61 C63 H63B 109.5 . . ?
H63A C63 H63B 109.5 . . ?
C61 C63 H63C 109.5 . . ?
H63A C63 H63C 109.5 . . ?
H63B C63 H63C 109.5 . . ?
C61 C64 H64A 109.5 . . ?
C61 C64 H64B 109.5 . . ?
H64A C64 H64B 109.5 . . ?
C61 C64 H64C 109.5 . . ?
H64A C64 H64C 109.5 . . ?
H64B C64 H64C 109.5 . . ?
C65A S13A Cu22 115.0(2) . . ?
C65A S13A Cu25 123.8(3) . . ?
Cu22 S13A Cu25 84.65(7) . . ?
C66A C65A C67A 110.6(6) . . ?
C66A C65A C68A 110.6(6) . . ?
C67A C65A C68A 110.6(6) . . ?
C66A C65A S13A 111.4(5) . . ?
C67A C65A S13A 106.8(5) . . ?
C68A C65A S13A 106.8(5) . . ?
C65A C66A H66A 109.5 . . ?
C65A C66A H66B 109.5 . . ?
H66A C66A H66B 109.5 . . ?
C65A C66A H66C 109.5 . . ?
H66A C66A H66C 109.5 . . ?
H66B C66A H66C 109.5 . . ?
C65A C67A H67A 109.5 . . ?
C65A C67A H67B 109.5 . . ?
H67A C67A H67B 109.5 . . ?
C65A C67A H67C 109.5 . . ?
H67A C67A H67C 109.5 . . ?
H67B C67A H67C 109.5 . . ?
C65A C68A H68A 109.5 . . ?
C65A C68A H68B 109.5 . . ?
H68A C68A H68B 109.5 . . ?
C65A C68A H68C 109.5 . . ?
H68A C68A H68C 109.5 . . ?
H68B C68A H68C 109.5 . . ?
C65B S13B Cu21 122.0(11) . . ?
C65B S13B Cu24 132.0(9) . . ?
Cu21 S13B Cu24 78.5(5) . . ?
C68B C65B C66B 110.2(12) . . ?
C68B C65B C67B 109.8(12) . . ?
C66B C65B C67B 108.8(12) . . ?
C68B C65B S13B 108.3(11) . . ?
C66B C65B S13B 110.3(11) . . ?
C67B C65B S13B 109.5(11) . . ?
C65B C66B H66D 109.5 . . ?
C65B C66B H66E 109.5 . . ?
H66D C66B H66E 109.5 . . ?
C65B C66B H66F 109.5 . . ?
H66D C66B H66F 109.5 . . ?
H66E C66B H66F 109.5 . . ?
C65B C67B H67D 109.5 . . ?
C65B C67B H67E 109.5 . . ?
H67D C67B H67E 109.5 . . ?
C65B C67B H67F 109.5 . . ?
H67D C67B H67F 109.5 . . ?
H67E C67B H67F 109.5 . . ?
C65B C68B H68D 109.5 . . ?
C65B C68B H68E 109.5 . . ?
H68D C68B H68E 109.5 . . ?
C65B C68B H68F 109.5 . . ?
H68D C68B H68F 109.5 . . ?
H68E C68B H68F 109.5 . . ?
C65C S13C Cu20 135.8(12) . . ?
C65C S13C Cu23 127.8(10) . . ?
Cu20 S13C Cu23 77.7(6) . . ?
C67C C65C C68C 106.6(12) . . ?
C67C C65C C66C 111.7(12) . . ?
C68C C65C C66C 109.1(12) . . ?
C67C C65C S13C 110.5(12) . . ?
C68C C65C S13C 109.3(12) . . ?
C66C C65C S13C 109.6(11) . . ?
C65C C66C H66G 109.5 . . ?
C65C C66C H66H 109.5 . . ?
H66G C66C H66H 109.5 . . ?
C65C C66C H66I 109.5 . . ?
H66G C66C H66I 109.5 . . ?
H66H C66C H66I 109.5 . . ?
C65C C67C H67G 109.5 . . ?
C65C C67C H67H 109.5 . . ?
H67G C67C H67H 109.5 . . ?
C65C C67C H67I 109.5 . . ?
H67G C67C H67I 109.5 . . ?
H67H C67C H67I 109.5 . . ?
C65C C68C H68G 109.5 . . ?
C65C C68C H68H 109.5 . . ?
H68G C68C H68H 109.5 . . ?
C65C C68C H68I 109.5 . . ?
H68G C68C H68I 109.5 . . ?
H68H C68C H68I 109.5 . . ?
C65D S13D Cu22 117.4(14) . . ?
C65D S13D Cu25 114.6(13) . . ?
Cu22 S13D Cu25 79.7(5) . . ?
C67D C65D C68D 109.7(13) . . ?
C67D C65D C66D 109.6(13) . . ?
C68D C65D C66D 109.2(13) . . ?
C67D C65D S13D 109.1(12) . . ?
C68D C65D S13D 109.6(12) . . ?
C66D C65D S13D 109.6(12) . . ?
C65D C66D H66J 109.5 . . ?
C65D C66D H66K 109.5 . . ?
H66J C66D H66K 109.5 . . ?
C65D C66D H66L 109.5 . . ?
H66J C66D H66L 109.5 . . ?
H66K C66D H66L 109.5 . . ?
C65D C67D H67J 109.5 . . ?
C65D C67D H67K 109.5 . . ?
H67J C67D H67K 109.5 . . ?
C65D C67D H67L 109.5 . . ?
H67J C67D H67L 109.5 . . ?
H67K C67D H67L 109.5 . . ?
C65D C68D H68J 109.5 . . ?
C65D C68D H68K 109.5 . . ?
H68J C68D H68K 109.5 . . ?
C65D C68D H68L 109.5 . . ?
H68J C68D H68L 109.5 . . ?
H68K C68D H68L 109.5 . . ?
C75 P1A C69 106.9(6) . . ?
C75 P1A C81 102.3(5) . . ?
C69 P1A C81 105.1(5) . . ?
C75 P1A Cu26 113.7(5) . . ?
C69 P1A Cu26 114.3(4) . . ?
C81 P1A Cu26 113.5(5) . . ?
C70 C69 C74 120.0 . . ?
C70 C69 P1A 121.2(5) . . ?
C74 C69 P1A 118.8(5) . . ?
C71 C70 C69 120.0 . . ?
C71 C70 H70 120.0 . . ?
C69 C70 H70 120.0 . . ?
C70 C71 C72 120.0 . . ?
C70 C71 H71 120.0 . . ?
C72 C71 H71 120.0 . . ?
C73 C72 C71 120.0 . . ?
C73 C72 H72 120.0 . . ?
C71 C72 H72 120.0 . . ?
C74 C73 C72 120.0 . . ?
C74 C73 H73 120.0 . . ?
C72 C73 H73 120.0 . . ?
C73 C74 C69 120.0 . . ?
C73 C74 H74 120.0 . . ?
C69 C74 H74 120.0 . . ?
C76 C75 C80 120.0 . . ?
C76 C75 P1A 122.2(5) . . ?
C80 C75 P1A 117.8(5) . . ?
C75 C76 C77 120.0 . . ?
C75 C76 H76 120.0 . . ?
C77 C76 H76 120.0 . . ?
C78 C77 C76 120.0 . . ?
C78 C77 H77 120.0 . . ?
C76 C77 H77 120.0 . . ?
C77 C78 C79 120.0 . . ?
C77 C78 H78 120.0 . . ?
C79 C78 H78 120.0 . . ?
C78 C79 C80 120.0 . . ?
C78 C79 H79 120.0 . . ?
C80 C79 H79 120.0 . . ?
C79 C80 C75 120.0 . . ?
C79 C80 H80 120.0 . . ?
C75 C80 H80 120.0 . . ?
C82 C81 C86 120.0 . . ?
C82 C81 P1A 120.4(5) . . ?
C86 C81 P1A 119.5(5) . . ?
C81 C82 C83 120.0 . . ?
C81 C82 H82 120.0 . . ?
C83 C82 H82 120.0 . . ?
C84 C83 C82 120.0 . . ?
C84 C83 H83 120.0 . . ?
C82 C83 H83 120.0 . . ?
C85 C84 C83 120.0 . . ?
C85 C84 H84 120.0 . . ?
C83 C84 H84 120.0 . . ?
C84 C85 C86 120.0 . . ?
C84 C85 H85 120.0 . . ?
C86 C85 H85 120.0 . . ?
C85 C86 C81 120.0 . . ?
C85 C86 H86 120.0 . . ?
C81 C86 H86 120.0 . . ?
C93 P1B C87 105.7(7) . . ?
C93 P1B C99 103.2(6) . . ?
C87 P1B C99 105.9(6) . . ?
C93 P1B Cu26 112.6(6) . . ?
C87 P1B Cu26 113.5(5) . . ?
C99 P1B Cu26 114.9(6) . . ?
C88 C87 C92 120.0 . . ?
C88 C87 P1B 122.3(6) . . ?
C92 C87 P1B 117.7(6) . . ?
C89 C88 C87 120.0 . . ?
C89 C88 H88 120.0 . . ?
C87 C88 H88 120.0 . . ?
C90 C89 C88 120.0 . . ?
C90 C89 H89 120.0 . . ?
C88 C89 H89 120.0 . . ?
C89 C90 C91 120.0 . . ?
C89 C90 H90 120.0 . . ?
C91 C90 H90 120.0 . . ?
C90 C91 C92 120.0 . . ?
C90 C91 H91 120.0 . . ?
C92 C91 H91 120.0 . . ?
C91 C92 C87 120.0 . . ?
C91 C92 H92 120.0 . . ?
C87 C92 H92 120.0 . . ?
C94 C93 C98 120.0 . . ?
C94 C93 P1B 122.7(5) . . ?
C98 C93 P1B 117.3(5) . . ?
C95 C94 C93 120.0 . . ?
C95 C94 H94 120.0 . . ?
C93 C94 H94 120.0 . . ?
C94 C95 C96 120.0 . . ?
C94 C95 H95 120.0 . . ?
C96 C95 H95 120.0 . . ?
C95 C96 C97 120.0 . . ?
C95 C96 H96 120.0 . . ?
C97 C96 H96 120.0 . . ?
C98 C97 C96 120.0 . . ?
C98 C97 H97 120.0 . . ?
C96 C97 H97 120.0 . . ?
C97 C98 C93 120.0 . . ?
C97 C98 H98 120.0 . . ?
C93 C98 H98 120.0 . . ?
C104 C99 C100 120.0 . . ?
C104 C99 P1B 120.8(5) . . ?
C100 C99 P1B 119.2(5) . . ?
C103 C104 C99 120.0 . . ?
C103 C104 H104 120.0 . . ?
C99 C104 H104 120.0 . . ?
C102 C103 C104 120.0 . . ?
C102 C103 H103 120.0 . . ?
C104 C103 H103 120.0 . . ?
C103 C102 C101 120.0 . . ?
C103 C102 H102 120.0 . . ?
C101 C102 H102 120.0 . . ?
C100 C101 C102 120.0 . . ?
C100 C101 H101 120.0 . . ?
C102 C101 H101 120.0 . . ?
C101 C100 C99 120.0 . . ?
C101 C100 H100 120.0 . . ?
C99 C100 H100 120.0 . . ?
C111 P2A C117 107.6(6) . . ?
C111 P2A C105 106.1(6) . . ?
C117 P2A C105 98.6(6) . . ?
C111 P2A Cu27 113.0(5) . . ?
C117 P2A Cu27 118.5(5) . . ?
C105 P2A Cu27 111.6(6) . . ?
C106 C105 C110 120.0 . . ?
C106 C105 P2A 117.1(5) . . ?
C110 C105 P2A 122.9(5) . . ?
C105 C106 C107 120.0 . . ?
C105 C106 H106 120.0 . . ?
C107 C106 H106 120.0 . . ?
C108 C107 C106 120.0 . . ?
C108 C107 H107 120.0 . . ?
C106 C107 H107 120.0 . . ?
C109 C108 C107 120.0 . . ?
C109 C108 H108 120.0 . . ?
C107 C108 H108 120.0 . . ?
C110 C109 C108 120.0 . . ?
C110 C109 H109 120.0 . . ?
C108 C109 H109 120.0 . . ?
C109 C110 C105 120.0 . . ?
C109 C110 H110 120.0 . . ?
C105 C110 H110 120.0 . . ?
C112 C111 C116 120.0 . . ?
C112 C111 P2A 121.6(5) . . ?
C116 C111 P2A 118.4(5) . . ?
C111 C112 C113 120.0 . . ?
C111 C112 H112 120.0 . . ?
C113 C112 H112 120.0 . . ?
C114 C113 C112 120.0 . . ?
C114 C113 H113 120.0 . . ?
C112 C113 H113 120.0 . . ?
C113 C114 C115 120.0 . . ?
C113 C114 H114 120.0 . . ?
C115 C114 H114 120.0 . . ?
C114 C115 C116 120.0 . . ?
C114 C115 H115 120.0 . . ?
C116 C115 H115 120.0 . . ?
C115 C116 C111 120.0 . . ?
C115 C116 H116 120.0 . . ?
C111 C116 H116 120.0 . . ?
C118 C117 C122 120.0 . . ?
C118 C117 P2A 121.6(5) . . ?
C122 C117 P2A 118.4(5) . . ?
C117 C118 C119 120.0 . . ?
C117 C118 H118 120.0 . . ?
C119 C118 H118 120.0 . . ?
C120 C119 C118 120.0 . . ?
C120 C119 H119 120.0 . . ?
C118 C119 H119 120.0 . . ?
C119 C120 C121 120.0 . . ?
C119 C120 H120 120.0 . . ?
C121 C120 H120 120.0 . . ?
C120 C121 C122 120.0 . . ?
C120 C121 H121 120.0 . . ?
C122 C121 H121 120.0 . . ?
C121 C122 C117 120.0 . . ?
C121 C122 H122 120.0 . . ?
C117 C122 H122 120.0 . . ?
C129 P2B C135 104.5(7) . . ?
C129 P2B C123 106.0(7) . . ?
C135 P2B C123 106.9(7) . . ?
C129 P2B Cu27 113.5(6) . . ?
C135 P2B Cu27 111.4(6) . . ?
C123 P2B Cu27 113.8(7) . . ?
C124 C123 C128 120.0 . . ?
C124 C123 P2B 118.2(6) . . ?
C128 C123 P2B 121.8(6) . . ?
C125 C124 C123 120.0 . . ?
C125 C124 H124 120.0 . . ?
C123 C124 H124 120.0 . . ?
C124 C125 C126 120.0 . . ?
C124 C125 H125 120.0 . . ?
C126 C125 H125 120.0 . . ?
C127 C126 C125 120.0 . . ?
C127 C126 H126 120.0 . . ?
C125 C126 H126 120.0 . . ?
C126 C127 C128 120.0 . . ?
C126 C127 H127 120.0 . . ?
C128 C127 H127 120.0 . . ?
C127 C128 C123 120.0 . . ?
C127 C128 H128 120.0 . . ?
C123 C128 H128 120.0 . . ?
C130 C129 C134 120.0 . . ?
C130 C129 P2B 118.2(6) . . ?
C134 C129 P2B 121.8(6) . . ?
C131 C130 C129 120.0 . . ?
C131 C130 H130 120.0 . . ?
C129 C130 H130 120.0 . . ?
C132 C131 C130 120.0 . . ?
C132 C131 H131 120.0 . . ?
C130 C131 H131 120.0 . . ?
C131 C132 C133 120.0 . . ?
C131 C132 H132 120.0 . . ?
C133 C132 H132 120.0 . . ?
C132 C133 C134 120.0 . . ?
C132 C133 H133 120.0 . . ?
C134 C133 H133 120.0 . . ?
C133 C134 C129 120.0 . . ?
C133 C134 H134 120.0 . . ?
C129 C134 H134 120.0 . . ?
C136 C135 C140 120.0 . . ?
C136 C135 P2B 118.3(6) . . ?
C140 C135 P2B 121.7(6) . . ?
C137 C136 C135 120.0 . . ?
C137 C136 H136 120.0 . . ?
C135 C136 H136 120.0 . . ?
C138 C137 C136 120.0 . . ?
C138 C137 H137 120.0 . . ?
C136 C137 H137 120.0 . . ?
C137 C138 C139 120.0 . . ?
C137 C138 H138 120.0 . . ?
C139 C138 H138 120.0 . . ?
C138 C139 C140 120.0 . . ?
C138 C139 H139 120.0 . . ?
C140 C139 H139 120.0 . . ?
C139 C140 C135 120.0 . . ?
C139 C140 H140 120.0 . . ?
C135 C140 H140 120.0 . . ?
C147 P3A C141 106.4(4) . . ?
C147 P3A C153 106.6(4) . . ?
C141 P3A C153 103.2(4) . . ?
C147 P3A Cu28 108.6(4) . . ?
C141 P3A Cu28 114.7(3) . . ?
C153 P3A Cu28 116.5(4) . . ?
C142 C141 C146 120.0 . . ?
C142 C141 P3A 117.6(3) . . ?
C146 C141 P3A 122.2(3) . . ?
C141 C142 C143 120.0 . . ?
C141 C142 H142 120.0 . . ?
C143 C142 H142 120.0 . . ?
C144 C143 C142 120.0 . . ?
C144 C143 H143 120.0 . . ?
C142 C143 H143 120.0 . . ?
C143 C144 C145 120.0 . . ?
C143 C144 H144 120.0 . . ?
C145 C144 H144 120.0 . . ?
C146 C145 C144 120.0 . . ?
C146 C145 H145 120.0 . . ?
C144 C145 H145 120.0 . . ?
C145 C146 C141 120.0 . . ?
C145 C146 H146 120.0 . . ?
C141 C146 H146 120.0 . . ?
C148 C147 C152 120.0 . . ?
C148 C147 P3A 123.2(4) . . ?
C152 C147 P3A 116.7(4) . . ?
C149 C148 C147 120.0 . . ?
C149 C148 H148 120.0 . . ?
C147 C148 H148 120.0 . . ?
C150 C149 C148 120.0 . . ?
C150 C149 H149 120.0 . . ?
C148 C149 H149 120.0 . . ?
C149 C150 C151 120.0 . . ?
C149 C150 H150 120.0 . . ?
C151 C150 H150 120.0 . . ?
C152 C151 C150 120.0 . . ?
C152 C151 H151 120.0 . . ?
C150 C151 H151 120.0 . . ?
C151 C152 C147 120.0 . . ?
C151 C152 H152 120.0 . . ?
C147 C152 H152 120.0 . . ?
C154 C153 C158 120.0 . . ?
C154 C153 P3A 121.7(3) . . ?
C158 C153 P3A 118.2(3) . . ?
C155 C154 C153 120.0 . . ?
C155 C154 H154 120.0 . . ?
C153 C154 H154 120.0 . . ?
C156 C155 C154 120.0 . . ?
C156 C155 H155 120.0 . . ?
C154 C155 H155 120.0 . . ?
C155 C156 C157 120.0 . . ?
C155 C156 H156 120.0 . . ?
C157 C156 H156 120.0 . . ?
C156 C157 C158 120.0 . . ?
C156 C157 H157 120.0 . . ?
C158 C157 H157 120.0 . . ?
C157 C158 C153 120.0 . . ?
C157 C158 H158 120.0 . . ?
C153 C158 H158 120.0 . . ?
C159 P3B C165 103.0(10) . . ?
C159 P3B C171 101.0(10) . . ?
C165 P3B C171 97.4(10) . . ?
C159 P3B Cu28 118.7(9) . . ?
C165 P3B Cu28 116.6(9) . . ?
C171 P3B Cu28 116.9(10) . . ?
C160 C159 C164 120.0 . . ?
C160 C159 P3B 119.2(7) . . ?
C164 C159 P3B 120.8(7) . . ?
C159 C160 C161 120.0 . . ?
C159 C160 H160 120.0 . . ?
C161 C160 H160 120.0 . . ?
C162 C161 C160 120.0 . . ?
C162 C161 H161 120.0 . . ?
C160 C161 H161 120.0 . . ?
C161 C162 C163 120.0 . . ?
C161 C162 H162 120.0 . . ?
C163 C162 H162 120.0 . . ?
C164 C163 C162 120.0 . . ?
C164 C163 H163 120.0 . . ?
C162 C163 H163 120.0 . . ?
C163 C164 C159 120.0 . . ?
C163 C164 H164 120.0 . . ?
C159 C164 H164 120.0 . . ?
C166 C165 C170 120.0 . . ?
C166 C165 P3B 121.2(7) . . ?
C170 C165 P3B 118.8(7) . . ?
C167 C166 C165 120.0 . . ?
C167 C166 H166 120.0 . . ?
C165 C166 H166 120.0 . . ?
C166 C167 C168 120.0 . . ?
C166 C167 H167 120.0 . . ?
C168 C167 H167 120.0 . . ?
C169 C168 C167 120.0 . . ?
C169 C168 H168 120.0 . . ?
C167 C168 H168 120.0 . . ?
C168 C169 C170 120.0 . . ?
C168 C169 H169 120.0 . . ?
C170 C169 H169 120.0 . . ?
C169 C170 C165 120.0 . . ?
C169 C170 H170 120.0 . . ?
C165 C170 H170 120.0 . . ?
C172 C171 C176 120.0 . . ?
C172 C171 P3B 119.5(7) . . ?
C176 C171 P3B 120.5(7) . . ?
C173 C172 C171 120.0 . . ?
C173 C172 H172 120.0 . . ?
C171 C172 H172 120.0 . . ?
C172 C173 C174 120.0 . . ?
C172 C173 H173 120.0 . . ?
C174 C173 H173 120.0 . . ?
C173 C174 C175 120.0 . . ?
C173 C174 H174 120.0 . . ?
C175 C174 H174 120.0 . . ?
C176 C175 C174 120.0 . . ?
C176 C175 H175 120.0 . . ?
C174 C175 H175 120.0 . . ?
C175 C176 C171 120.0 . . ?
C175 C176 H176 120.0 . . ?
C171 C176 H176 120.0 . . ?
C177 P4A C183 103.0(2) . . ?
C177 P4A C189 104.1(2) . . ?
C183 P4A C189 103.3(2) . . ?
C177 P4A Cu29 113.09(17) . . ?
C183 P4A Cu29 114.41(18) . . ?
C189 P4A Cu29 117.33(15) . . ?
C178 C177 C182 120.0 . . ?
C178 C177 P4A 116.9(3) . . ?
C182 C177 P4A 123.1(3) . . ?
C177 C178 C179 120.0 . . ?
C177 C178 H178 120.0 . . ?
C179 C178 H178 120.0 . . ?
C178 C179 C180 120.0 . . ?
C178 C179 H179 120.0 . . ?
C180 C179 H179 120.0 . . ?
C179 C180 C181 120.0 . . ?
C179 C180 H180 120.0 . . ?
C181 C180 H180 120.0 . . ?
C182 C181 C180 120.0 . . ?
C182 C181 H181 120.0 . . ?
C180 C181 H181 120.0 . . ?
C181 C182 C177 120.0 . . ?
C181 C182 H182 120.0 . . ?
C177 C182 H182 120.0 . . ?
C184 C183 C188 120.0 . . ?
C184 C183 P4A 121.7(3) . . ?
C188 C183 P4A 118.2(3) . . ?
C183 C184 C185 120.0 . . ?
C183 C184 H184 120.0 . . ?
C185 C184 H184 120.0 . . ?
C186 C185 C184 120.0 . . ?
C186 C185 H185 120.0 . . ?
C184 C185 H185 120.0 . . ?
C185 C186 C187 120.0 . . ?
C185 C186 H186 120.0 . . ?
C187 C186 H186 120.0 . . ?
C188 C187 C186 120.0 . . ?
C188 C187 H187 120.0 . . ?
C186 C187 H187 120.0 . . ?
C187 C188 C183 120.0 . . ?
C187 C188 H188 120.0 . . ?
C183 C188 H188 120.0 . . ?
C190 C189 C194 120.0 . . ?
C190 C189 P4A 121.0(2) . . ?
C194 C189 P4A 119.0(2) . . ?
C191 C190 C189 120.0 . . ?
C191 C190 H190 120.0 . . ?
C189 C190 H190 120.0 . . ?
C190 C191 C192 120.0 . . ?
C190 C191 H191 120.0 . . ?
C192 C191 H191 120.0 . . ?
C191 C192 C193 120.0 . . ?
C191 C192 H192 120.0 . . ?
C193 C192 H192 120.0 . . ?
C194 C193 C192 120.0 . . ?
C194 C193 H193 120.0 . . ?
C192 C193 H193 120.0 . . ?
C193 C194 C189 120.0 . . ?
C193 C194 H194 120.0 . . ?
C189 C194 H194 120.0 . . ?
C195 P4B C207 101.1(12) . . ?
C195 P4B C201 105.8(11) . . ?
C207 P4B C201 121.7(12) . . ?
C195 P4B Cu30 106.4(10) . . ?
C207 P4B Cu30 113.6(10) . . ?
C201 P4B Cu30 106.9(8) . . ?
C196 C195 C200 120.0 . . ?
C196 C195 P4B 119.6(7) . . ?
C200 C195 P4B 120.4(7) . . ?
C197 C196 C195 120.0 . . ?
C197 C196 H196 120.0 . . ?
C195 C196 H196 120.0 . . ?
C196 C197 C198 120.0 . . ?
C196 C197 H197 120.0 . . ?
C198 C197 H197 120.0 . . ?
C197 C198 C199 120.0 . . ?
C197 C198 H198 120.0 . . ?
C199 C198 H198 120.0 . . ?
C200 C199 C198 120.0 . . ?
C200 C199 H199 120.0 . . ?
C198 C199 H199 120.0 . . ?
C199 C200 C195 120.0 . . ?
C199 C200 H200 120.0 . . ?
C195 C200 H200 120.0 . . ?
C202 C201 C206 120.0 . . ?
C202 C201 P4B 121.5(7) . . ?
C206 C201 P4B 118.5(7) . . ?
C201 C202 C203 120.0 . . ?
C201 C202 H202 120.0 . . ?
C203 C202 H202 120.0 . . ?
C204 C203 C202 120.0 . . ?
C204 C203 H203 120.0 . . ?
C202 C203 H203 120.0 . . ?
C205 C204 C203 120.0 . . ?
C205 C204 H204 120.0 . . ?
C203 C204 H204 120.0 . . ?
C204 C205 C206 120.0 . . ?
C204 C205 H205 120.0 . . ?
C206 C205 H205 120.0 . . ?
C205 C206 C201 120.0 . . ?
C205 C206 H206 120.0 . . ?
C201 C206 H206 120.0 . . ?
C208 C207 C212 120.0 . . ?
C208 C207 P4B 119.9(7) . . ?
C212 C207 P4B 120.1(7) . . ?
C209 C208 C207 120.0 . . ?
C209 C208 H208 120.0 . . ?
C207 C208 H208 120.0 . . ?
C210 C209 C208 120.0 . . ?
C210 C209 H209 120.0 . . ?
C208 C209 H209 120.0 . . ?
C209 C210 C211 120.0 . . ?
C209 C210 H210 120.0 . . ?
C211 C210 H210 120.0 . . ?
C212 C211 C210 120.0 . . ?
C212 C211 H211 120.0 . . ?
C210 C211 H211 120.0 . . ?
C211 C212 C207 120.0 . . ?
C211 C212 H212 120.0 . . ?
C207 C212 H212 120.0 . . ?
O3 S14 O2 112.9(14) . . ?
O3 S14 O1 108.0(13) . . ?
O2 S14 O1 109.7(13) . . ?
O3 S14 C213 109.6(11) . . ?
O2 S14 C213 110.0(11) . . ?
O1 S14 C213 106.4(10) . . ?
C214 C213 C215 107.7(14) . . ?
C214 C213 C216 112.9(15) . . ?
C215 C213 C216 108.3(14) . . ?
C214 C213 S14 110.8(13) . . ?
C215 C213 S14 109.9(13) . . ?
C216 C213 S14 107.2(12) . . ?
C213 C214 H21A 109.5 . . ?
C213 C214 H21B 109.5 . . ?
H21A C214 H21B 109.5 . . ?
C213 C214 H21C 109.5 . . ?
H21A C214 H21C 109.5 . . ?
H21B C214 H21C 109.5 . . ?
C213 C215 H21D 109.5 . . ?
C213 C215 H21E 109.5 . . ?
H21D C215 H21E 109.5 . . ?
C213 C215 H21F 109.5 . . ?
H21D C215 H21F 109.5 . . ?
H21E C215 H21F 109.5 . . ?
C213 C216 H21G 109.5 . . ?
C213 C216 H21H 109.5 . . ?
H21G C216 H21H 109.5 . . ?
C213 C216 H21I 109.5 . . ?
H21G C216 H21I 109.5 . . ?
H21H C216 H21I 109.5 . . ?
O9 S15 O8 115.9(17) . . ?
O9 S15 O7 110.4(16) . . ?
O8 S15 O7 111.2(17) . . ?
O9 S15 C217 108.6(13) . . ?
O8 S15 C217 106.9(13) . . ?
O7 S15 C217 103.1(12) . . ?
C220 C217 C219 108.7(14) . . ?
C220 C217 C218 107.6(14) . . ?
C219 C217 C218 107.6(14) . . ?
C220 C217 S15 112.1(12) . . ?
C219 C217 S15 111.3(12) . . ?
C218 C217 S15 109.3(12) . . ?
C217 C218 H21J 109.5 . . ?
C217 C218 H21K 109.5 . . ?
H21J C218 H21K 109.5 . . ?
C217 C218 H21L 109.5 . . ?
H21J C218 H21L 109.5 . . ?
H21K C218 H21L 109.5 . . ?
C217 C219 H21M 109.5 . . ?
C217 C219 H21N 109.5 . . ?
H21M C219 H21N 109.5 . . ?
C217 C219 H21O 109.5 . . ?
H21M C219 H21O 109.5 . . ?
H21N C219 H21O 109.5 . . ?
C217 C220 H22D 109.5 . . ?
C217 C220 H22E 109.5 . . ?
H22D C220 H22E 109.5 . . ?
C217 C220 H22F 109.5 . . ?
H22D C220 H22F 109.5 . . ?
H22E C220 H22F 109.5 . . ?
O4 S16 O6 114.6(15) . . ?
O4 S16 O5 113.0(15) . . ?
O6 S16 O5 110.8(15) . . ?
O4 S16 C221 107.8(11) . . ?
O6 S16 C221 105.4(12) . . ?
O5 S16 C221 104.4(12) . . ?
C222 C221 C223 109.0(12) . . ?
C222 C221 C224 111.3(13) . . ?
C223 C221 C224 109.8(13) . . ?
C222 C221 S16 109.7(10) . . ?
C223 C221 S16 108.8(10) . . ?
C224 C221 S16 108.3(10) . . ?
C221 C222 H22G 109.5 . . ?
C221 C222 H22H 109.5 . . ?
H22G C222 H22H 109.5 . . ?
C221 C222 H22I 109.5 . . ?
H22G C222 H22I 109.5 . . ?
H22H C222 H22I 109.5 . . ?
C221 C223 H22J 109.5 . . ?
C221 C223 H22K 109.5 . . ?
H22J C223 H22K 109.5 . . ?
C221 C223 H22L 109.5 . . ?
H22J C223 H22L 109.5 . . ?
H22K C223 H22L 109.5 . . ?
C221 C224 H22M 109.5 . . ?
C221 C224 H22N 109.5 . . ?
H22M C224 H22N 109.5 . . ?
C221 C224 H22O 109.5 . . ?
H22M C224 H22O 109.5 . . ?
H22N C224 H22O 109.5 . . ?

loop_
_geom_bond_atom_site_label_1
_geom_bond_atom_site_label_2
_geom_bond_distance
_geom_bond_site_symmetry_2
_geom_bond_publ_flag
Cu1 Cu5 2.5727(9) . ?
Cu1 Cu9 2.5820(9) . ?
Cu1 Cu7 2.5999(9) . ?
Cu1 Cu8 2.6090(9) . ?
Cu1 Cu4 2.6166(9) . ?
Cu1 Cu2 2.6181(10) . ?
Cu1 Cu3 2.6198(9) . ?
Cu1 Cu13 2.6271(10) . ?
Cu1 Cu6 2.6273(9) . ?
Cu1 Cu10 2.6272(9) . ?
Cu1 Cu12 2.6400(10) . ?
Cu1 Cu11 2.6650(10) . ?
Cu2 S1 2.2913(13) . ?
Cu2 Cu4 2.5072(9) . ?
Cu2 Cu3 2.5110(9) . ?
Cu2 Cu19 2.5725(9) . ?
Cu2 Cu14 2.5880(10) . ?
Cu2 Cu10 2.7743(10) . ?
Cu2 Cu5 2.8024(10) . ?
Cu3 S2 2.3075(13) . ?
Cu3 Cu4 2.5081(9) . ?
Cu3 Cu15 2.5727(10) . ?
Cu3 Cu16 2.5838(10) . ?
Cu3 Cu6 2.7343(10) . ?
Cu3 Cu7 2.7947(10) . ?
Cu4 S3 2.2946(12) . ?
Cu4 Cu17 2.5848(9) . ?
Cu4 Cu18 2.5996(9) . ?
Cu4 Cu8 2.7600(9) . ?
Cu4 Cu9 2.7989(9) . ?
Cu6 S5 2.3331(14) . ?
Cu6 Cu12 2.4763(10) . ?
Cu6 Cu7 2.5990(10) . ?
Cu6 Cu15 2.6055(11) . ?
Cu6 Cu5 2.6143(10) . ?
Cu6 Cu20 2.6547(11) . ?
Cu7 S6 2.3301(13) . ?
Cu7 Cu12 2.4819(10) . ?
Cu7 Cu16 2.5964(10) . ?
Cu7 Cu8 2.6148(9) . ?
Cu7 Cu21 2.6580(11) . ?
Cu12 S11 2.3259(7) . ?
Cu12 Cu23 2.5674(11) . ?
Cu12 Cu24 2.5879(12) . ?
Cu12 Cu13 2.7021(10) . ?
Cu12 Cu11 2.7142(10) . ?
Cu8 S7 2.3241(13) . ?
Cu8 Cu13 2.4936(9) . ?
Cu8 Cu9 2.5919(9) . ?
Cu8 Cu17 2.5998(10) . ?
Cu8 Cu21 2.6599(10) . ?
Cu9 S8 2.3012(12) . ?
Cu9 Cu13 2.4900(9) . ?
Cu9 Cu10 2.5863(10) . ?
Cu9 Cu18 2.6270(9) . ?
Cu9 Cu22 2.7501(11) . ?
Cu13 S12 2.3041(14) . ?
Cu13 Cu24 2.6052(10) . ?
Cu13 Cu11 2.6578(10) . ?
Cu13 Cu25 2.6799(11) . ?
Cu10 S9 2.3339(13) . ?
Cu10 Cu11 2.4917(10) . ?
Cu10 Cu5 2.5915(9) . ?
Cu10 Cu19 2.5926(10) . ?
Cu10 Cu22 2.7082(11) . ?
Cu5 S4 2.3014(14) . ?
Cu5 Cu11 2.4725(10) . ?
Cu5 Cu14 2.6162(11) . ?
Cu5 Cu20 2.6628(11) . ?
Cu11 S10 2.3370(15) . ?
Cu11 Cu23 2.6075(12) . ?
Cu11 Cu25 2.6266(11) . ?
Cu19 S1 2.2522(14) . ?
Cu19 Cl3 2.3108(13) . ?
Cu19 S9 2.3112(13) . ?
Cu14 S1 2.2468(13) . ?
Cu14 S4 2.2873(14) . ?
Cu14 Cl1 2.3105(15) . ?
Cu14 Cu26 3.0438(11) . ?
Cu15 S2 2.2523(15) . ?
Cu15 S5 2.2986(15) . ?
Cu15 Cl1 2.3104(15) . ?
Cu16 S2 2.2355(15) . ?
Cu16 S6 2.2790(15) . ?
Cu16 Cl2 2.3286(15) . ?
Cu16 Cu27 3.0492(11) . ?
Cu17 S3 2.2432(13) . ?
Cu17 S7 2.2999(14) . ?
Cu17 Cl2 2.3348(14) . ?
Cu17 Cu27 2.9982(10) . ?
Cu18 S3 2.2416(13) . ?
Cu18 S8 2.2875(13) . ?
Cu18 Cl3 2.3295(13) . ?
Cu20 S13C 2.089(19) . ?
Cu20 Cl4C 2.235(5) . ?
Cu20 S4 2.3419(16) . ?
Cu20 S5 2.3620(16) . ?
Cu20 Cu23 2.8771(14) . ?
Cu23 Cl4C 2.193(5) . ?
Cu23 S11 2.3545(10) . ?
Cu23 S10 2.3852(16) . ?
Cu23 S13C 2.473(17) . ?
Cu23 Cu30 2.752(16) . ?
Cu21 S13B 2.080(17) . ?
Cu21 Cl4B 2.252(3) . ?
Cu21 S7 2.3377(15) . ?
Cu21 S6 2.3760(15) . ?
Cu21 Cu24 2.8289(13) . ?
Cu24 Cl4B 2.226(3) . ?
Cu24 S12 2.3443(14) . ?
Cu24 S11 2.3585(9) . ?
Cu24 S13B 2.376(15) . ?
Cu22 Cl4A 2.209(11) . ?
Cu22 S13A 2.2151(19) . ?
Cu22 S13D 2.277(16) . ?
Cu22 S9 2.3108(15) . ?
Cu22 S8 2.4208(14) . ?
Cu22 Cu25 2.9990(13) . ?
Cu25 Cl4A 2.103(11) . ?
Cu25 S13A 2.239(2) . ?
Cu25 S10 2.3202(16) . ?
Cu25 S13D 2.401(15) . ?
Cu25 S12 2.4427(15) . ?
Cu26 P1B 2.178(13) . ?
Cu26 P1A 2.226(11) . ?
Cu26 S4 2.3123(15) . ?
Cu26 S5 2.3178(15) . ?
Cu27 P2B 2.167(19) . ?
Cu27 P2A 2.235(15) . ?
Cu27 S6 2.3180(15) . ?
Cu27 S7 2.3327(14) . ?
Cu27 Cl2 2.6674(15) . ?
Cu28 P3B 2.20(2) . ?
Cu28 P3A 2.214(8) . ?
Cu28 S8 2.3163(13) . ?
Cu28 S9 2.3469(14) . ?
Cu28 Cl3 2.7323(13) . ?
Cu29 P4A 2.2281(18) . ?
Cu29 S10 2.3797(19) . ?
Cu29 S12 2.4406(19) . ?
Cu29 S11 2.5548(14) . ?
Cu30 S10 2.085(14) . ?
Cu30 P4B 2.196(19) . ?
Cu30 S11 2.260(15) . ?
S1 C1 1.880(5) . ?
C1 C3 1.512(7) . ?
C1 C4 1.513(7) . ?
C1 C2 1.524(8) . ?
C2 H2A 0.9800 . ?
C2 H2B 0.9800 . ?
C2 H2C 0.9800 . ?
C3 H3A 0.9800 . ?
C3 H3B 0.9800 . ?
C3 H3C 0.9800 . ?
C4 H4A 0.9800 . ?
C4 H4B 0.9800 . ?
C4 H4C 0.9800 . ?
S2 C5 1.881(6) . ?
C5 C8 1.486(8) . ?
C5 C7 1.522(9) . ?
C5 C6 1.528(9) . ?
C6 H6A 0.9800 . ?
C6 H6B 0.9800 . ?
C6 H6C 0.9800 . ?
C7 H7A 0.9800 . ?
C7 H7B 0.9800 . ?
C7 H7C 0.9800 . ?
C8 H8A 0.9800 . ?
C8 H8B 0.9800 . ?
C8 H8C 0.9800 . ?
S3 C9 1.869(5) . ?
C9 C10 1.512(7) . ?
C9 C12 1.515(7) . ?
C9 C11 1.522(7) . ?
C10 H10A 0.9800 . ?
C10 H10B 0.9800 . ?
C10 H10C 0.9800 . ?
C11 H11A 0.9800 . ?
C11 H11B 0.9800 . ?
C11 H11C 0.9800 . ?
C12 H12A 0.9800 . ?
C12 H12B 0.9800 . ?
C12 H12C 0.9800 . ?
S4 C17 1.867(9) . ?
S4 C13 1.870(8) . ?
C13 C14 1.517(9) . ?
C13 C16 1.522(9) . ?
C13 C15 1.523(9) . ?
C14 H14A 0.9800 . ?
C14 H14B 0.9800 . ?
C14 H14C 0.9800 . ?
C15 H15A 0.9800 . ?
C15 H15B 0.9800 . ?
C15 H15C 0.9800 . ?
C16 H16A 0.9800 . ?
C16 H16B 0.9800 . ?
C16 H16C 0.9800 . ?
C17 C19 1.517(10) . ?
C17 C18 1.521(10) . ?
C17 C20 1.521(10) . ?
C18 H18A 0.9800 . ?
C18 H18B 0.9800 . ?
C18 H18C 0.9800 . ?
C19 H19A 0.9800 . ?
C19 H19B 0.9800 . ?
C19 H19C 0.9800 . ?
C20 H20A 0.9800 . ?
C20 H20B 0.9800 . ?
C20 H20C 0.9800 . ?
S5 C25 1.868(9) . ?
S5 C21 1.876(8) . ?
C21 C24 1.526(9) . ?
C21 C22 1.532(9) . ?
C21 C23 1.537(9) . ?
C22 H22A 0.9800 . ?
C22 H22B 0.9800 . ?
C22 H22C 0.9800 . ?
C23 H23A 0.9800 . ?
C23 H23B 0.9800 . ?
C23 H23C 0.9800 . ?
C24 H24A 0.9800 . ?
C24 H24B 0.9800 . ?
C24 H24C 0.9800 . ?
C25 C26 1.521(9) . ?
C25 C28 1.523(9) . ?
C25 C27 1.529(9) . ?
C26 H26A 0.9800 . ?
C26 H26B 0.9800 . ?
C26 H26C 0.9800 . ?
C27 H27A 0.9800 . ?
C27 H27B 0.9800 . ?
C27 H27C 0.9800 . ?
C28 H28A 0.9800 . ?
C28 H28B 0.9800 . ?
C28 H28C 0.9800 . ?
S6 C33 1.870(9) . ?
S6 C29 1.871(8) . ?
C29 C32 1.526(9) . ?
C29 C31 1.527(9) . ?
C29 C30 1.529(9) . ?
C30 H30A 0.9800 . ?
C30 H30B 0.9800 . ?
C30 H30C 0.9800 . ?
C31 H31A 0.9800 . ?
C31 H31B 0.9800 . ?
C31 H31C 0.9800 . ?
C32 H32A 0.9800 . ?
C32 H32B 0.9800 . ?
C32 H32C 0.9800 . ?
C33 C35 1.526(10) . ?
C33 C34 1.527(10) . ?
C33 C36 1.529(10) . ?
C34 H34A 0.9800 . ?
C34 H34B 0.9800 . ?
C34 H34C 0.9800 . ?
C35 H35A 0.9800 . ?
C35 H35B 0.9800 . ?
C35 H35C 0.9800 . ?
C36 H36A 0.9800 . ?
C36 H36B 0.9800 . ?
C36 H36C 0.9800 . ?
S7 C37 1.881(5) . ?
C37 C40 1.502(10) . ?
C37 C38 1.527(8) . ?
C37 C39 1.543(9) . ?
C38 H38A 0.9800 . ?
C38 H38B 0.9800 . ?
C38 H38C 0.9800 . ?
C39 H39A 0.9800 . ?
C39 H39B 0.9800 . ?
C39 H39C 0.9800 . ?
C40 H40A 0.9800 . ?
C40 H40B 0.9800 . ?
C40 H40C 0.9800 . ?
S8 C41 1.876(5) . ?
C41 C44 1.512(8) . ?
C41 C43 1.513(8) . ?
C41 C42 1.527(7) . ?
C42 H42A 0.9800 . ?
C42 H42B 0.9800 . ?
C42 H42C 0.9800 . ?
C43 H43A 0.9800 . ?
C43 H43B 0.9800 . ?
C43 H43C 0.9800 . ?
C44 H44A 0.9800 . ?
C44 H44B 0.9800 . ?
C44 H44C 0.9800 . ?
S9 C45 1.880(5) . ?
C45 C47 1.496(9) . ?
C45 C48 1.518(8) . ?
C45 C46 1.543(10) . ?
C46 H46A 0.9800 . ?
C46 H46B 0.9800 . ?
C46 H46C 0.9800 . ?
C47 H47A 0.9800 . ?
C47 H47B 0.9800 . ?
C47 H47C 0.9800 . ?
C48 H48A 0.9800 . ?
C48 H48B 0.9800 . ?
C48 H48C 0.9800 . ?
S10 C49 1.883(6) . ?
C49 C52 1.459(13) . ?
C49 C50 1.505(11) . ?
C49 C51 1.552(12) . ?
C50 H50A 0.9800 . ?
C50 H50B 0.9800 . ?
C50 H50C 0.9800 . ?
C51 H51A 0.9800 . ?
C51 H51B 0.9800 . ?
C51 H51C 0.9800 . ?
C52 H52A 0.9800 . ?
C52 H52B 0.9800 . ?
C52 H52C 0.9800 . ?
S11 C57 1.869(9) . ?
S11 C53 1.881(8) . ?
C53 C56 1.518(9) . ?
C53 C54 1.526(9) . ?
C53 C55 1.529(9) . ?
C54 H54A 0.9800 . ?
C54 H54B 0.9800 . ?
C54 H54C 0.9800 . ?
C55 H55A 0.9800 . ?
C55 H55B 0.9800 . ?
C55 H55C 0.9800 . ?
C56 H56A 0.9800 . ?
C56 H56B 0.9800 . ?
C56 H56C 0.9800 . ?
C57 C59 1.516(10) . ?
C57 C58 1.517(10) . ?
C57 C60 1.524(10) . ?
C58 H58A 0.9800 . ?
C58 H58B 0.9800 . ?
C58 H58C 0.9800 . ?
C59 H59A 0.9800 . ?
C59 H59B 0.9800 . ?
C59 H59C 0.9800 . ?
C60 H60A 0.9800 . ?
C60 H60B 0.9800 . ?
C60 H60C 0.9800 . ?
S12 C61 1.881(6) . ?
C61 C64 1.523(8) . ?
C61 C62 1.524(8) . ?
C61 C63 1.525(8) . ?
C62 H62A 0.9800 . ?
C62 H62B 0.9800 . ?
C62 H62C 0.9800 . ?
C63 H63A 0.9800 . ?
C63 H63B 0.9800 . ?
C63 H63C 0.9800 . ?
C64 H64A 0.9800 . ?
C64 H64B 0.9800 . ?
C64 H64C 0.9800 . ?
S13A C65A 1.843(6) . ?
C65A C66A 1.513(8) . ?
C65A C67A 1.524(7) . ?
C65A C68A 1.529(7) . ?
C66A H66A 0.9800 . ?
C66A H66B 0.9800 . ?
C66A H66C 0.9800 . ?
C67A H67A 0.9800 . ?
C67A H67B 0.9800 . ?
C67A H67C 0.9800 . ?
C68A H68A 0.9800 . ?
C68A H68B 0.9800 . ?
C68A H68C 0.9800 . ?
S13B C65B 1.867(9) . ?
C65B C68B 1.527(10) . ?
C65B C66B 1.527(10) . ?
C65B C67B 1.530(10) . ?
C66B H66D 0.9800 . ?
C66B H66E 0.9800 . ?
C66B H66F 0.9800 . ?
C67B H67D 0.9800 . ?
C67B H67E 0.9800 . ?
C67B H67F 0.9800 . ?
C68B H68D 0.9800 . ?
C68B H68E 0.9800 . ?
C68B H68F 0.9800 . ?
S13C C65C 1.866(9) . ?
C65C C67C 1.528(10) . ?
C65C C68C 1.533(10) . ?
C65C C66C 1.533(9) . ?
C66C H66G 0.9800 . ?
C66C H66H 0.9800 . ?
C66C H66I 0.9800 . ?
C67C H67G 0.9800 . ?
C67C H67H 0.9800 . ?
C67C H67I 0.9800 . ?
C68C H68G 0.9800 . ?
C68C H68H 0.9800 . ?
C68C H68I 0.9800 . ?
S13D C65D 1.868(10) . ?
C65D C67D 1.530(10) . ?
C65D C68D 1.531(10) . ?
C65D C66D 1.531(10) . ?
C66D H66J 0.9800 . ?
C66D H66K 0.9800 . ?
C66D H66L 0.9800 . ?
C67D H67J 0.9800 . ?
C67D H67K 0.9800 . ?
C67D H67L 0.9800 . ?
C68D H68J 0.9800 . ?
C68D H68K 0.9800 . ?
C68D H68L 0.9800 . ?
P1A C75 1.819(6) . ?
P1A C69 1.826(6) . ?
P1A C81 1.840(6) . ?
C69 C70 1.3900 . ?
C69 C74 1.3900 . ?
C70 C71 1.3900 . ?
C70 H70 0.9500 . ?
C71 C72 1.3900 . ?
C71 H71 0.9500 . ?
C72 C73 1.3900 . ?
C72 H72 0.9500 . ?
C73 C74 1.3900 . ?
C73 H73 0.9500 . ?
C74 H74 0.9500 . ?
C75 C76 1.3900 . ?
C75 C80 1.3900 . ?
C76 C77 1.3900 . ?
C76 H76 0.9500 . ?
C77 C78 1.3900 . ?
C77 H77 0.9500 . ?
C78 C79 1.3900 . ?
C78 H78 0.9500 . ?
C79 C80 1.3900 . ?
C79 H79 0.9500 . ?
C80 H80 0.9500 . ?
C81 C82 1.3900 . ?
C81 C86 1.3900 . ?
C82 C83 1.3900 . ?
C82 H82 0.9500 . ?
C83 C84 1.3900 . ?
C83 H83 0.9500 . ?
C84 C85 1.3900 . ?
C84 H84 0.9500 . ?
C85 C86 1.3900 . ?
C85 H85 0.9500 . ?
C86 H86 0.9500 . ?
P1B C93 1.814(7) . ?
P1B C87 1.820(6) . ?
P1B C99 1.826(7) . ?
C87 C88 1.3900 . ?
C87 C92 1.3900 . ?
C88 C89 1.3900 . ?
C88 H88 0.9500 . ?
C89 C90 1.3900 . ?
C89 H89 0.9500 . ?
C90 C91 1.3900 . ?
C90 H90 0.9500 . ?
C91 C92 1.3900 . ?
C91 H91 0.9500 . ?
C92 H92 0.9500 . ?
C93 C94 1.3900 . ?
C93 C98 1.3900 . ?
C94 C95 1.3900 . ?
C94 H94 0.9500 . ?
C95 C96 1.3900 . ?
C95 H95 0.9500 . ?
C96 C97 1.3900 . ?
C96 H96 0.9500 . ?
C97 C98 1.3900 . ?
C97 H97 0.9500 . ?
C98 H98 0.9500 . ?
C99 C104 1.3900 . ?
C99 C100 1.3900 . ?
C104 C103 1.3900 . ?
C104 H104 0.9500 . ?
C103 C102 1.3900 . ?
C103 H103 0.9500 . ?
C102 C101 1.3900 . ?
C102 H102 0.9500 . ?
C101 C100 1.3900 . ?
C101 H101 0.9500 . ?
C100 H100 0.9500 . ?
P2A C111 1.824(6) . ?
P2A C117 1.831(6) . ?
P2A C105 1.837(6) . ?
C105 C106 1.3900 . ?
C105 C110 1.3900 . ?
C106 C107 1.3900 . ?
C106 H106 0.9500 . ?
C107 C108 1.3900 . ?
C107 H107 0.9500 . ?
C108 C109 1.3900 . ?
C108 H108 0.9500 . ?
C109 C110 1.3900 . ?
C109 H109 0.9500 . ?
C110 H110 0.9500 . ?
C111 C112 1.3900 . ?
C111 C116 1.3900 . ?
C112 C113 1.3900 . ?
C112 H112 0.9500 . ?
C113 C114 1.3900 . ?
C113 H113 0.9500 . ?
C114 C115 1.3900 . ?
C114 H114 0.9500 . ?
C115 C116 1.3900 . ?
C115 H115 0.9500 . ?
C116 H116 0.9500 . ?
C117 C118 1.3900 . ?
C117 C122 1.3900 . ?
C118 C119 1.3900 . ?
C118 H118 0.9500 . ?
C119 C120 1.3900 . ?
C119 H119 0.9500 . ?
C120 C121 1.3900 . ?
C120 H120 0.9500 . ?
C121 C122 1.3900 . ?
C121 H121 0.9500 . ?
C122 H122 0.9500 . ?
P2B C129 1.824(6) . ?
P2B C135 1.829(6) . ?
P2B C123 1.831(7) . ?
C123 C124 1.3900 . ?
C123 C128 1.3900 . ?
C124 C125 1.3900 . ?
C124 H124 0.9500 . ?
C125 C126 1.3900 . ?
C125 H125 0.9500 . ?
C126 C127 1.3900 . ?
C126 H126 0.9500 . ?
C127 C128 1.3900 . ?
C127 H127 0.9500 . ?
C128 H128 0.9500 . ?
C129 C130 1.3900 . ?
C129 C134 1.3900 . ?
C130 C131 1.3900 . ?
C130 H130 0.9500 . ?
C131 C132 1.3900 . ?
C131 H131 0.9500 . ?
C132 C133 1.3900 . ?
C132 H132 0.9500 . ?
C133 C134 1.3900 . ?
C133 H133 0.9500 . ?
C134 H134 0.9500 . ?
C135 C136 1.3900 . ?
C135 C140 1.3900 . ?
C136 C137 1.3900 . ?
C136 H136 0.9500 . ?
C137 C138 1.3900 . ?
C137 H137 0.9500 . ?
C138 C139 1.3900 . ?
C138 H138 0.9500 . ?
C139 C140 1.3900 . ?
C139 H139 0.9500 . ?
C140 H140 0.9500 . ?
P3A C147 1.822(4) . ?
P3A C141 1.830(4) . ?
P3A C153 1.831(4) . ?
C141 C142 1.3900 . ?
C141 C146 1.3900 . ?
C142 C143 1.3900 . ?
C142 H142 0.9500 . ?
C143 C144 1.3900 . ?
C143 H143 0.9500 . ?
C144 C145 1.3900 . ?
C144 H144 0.9500 . ?
C145 C146 1.3900 . ?
C145 H145 0.9500 . ?
C146 H146 0.9500 . ?
C147 C148 1.3900 . ?
C147 C152 1.3900 . ?
C148 C149 1.3900 . ?
C148 H148 0.9500 . ?
C149 C150 1.3900 . ?
C149 H149 0.9500 . ?
C150 C151 1.3900 . ?
C150 H150 0.9500 . ?
C151 C152 1.3900 . ?
C151 H151 0.9500 . ?
C152 H152 0.9500 . ?
C153 C154 1.3900 . ?
C153 C158 1.3900 . ?
C154 C155 1.3900 . ?
C154 H154 0.9500 . ?
C155 C156 1.3900 . ?
C155 H155 0.9500 . ?
C156 C157 1.3900 . ?
C156 H156 0.9500 . ?
C157 C158 1.3900 . ?
C157 H157 0.9500 . ?
C158 H158 0.9500 . ?
P3B C159 1.830(8) . ?
P3B C165 1.830(8) . ?
P3B C171 1.830(8) . ?
C159 C160 1.3900 . ?
C159 C164 1.3900 . ?
C160 C161 1.3900 . ?
C160 H160 0.9500 . ?
C161 C162 1.3900 . ?
C161 H161 0.9500 . ?
C162 C163 1.3900 . ?
C162 H162 0.9500 . ?
C163 C164 1.3900 . ?
C163 H163 0.9500 . ?
C164 H164 0.9500 . ?
C165 C166 1.3900 . ?
C165 C170 1.3900 . ?
C166 C167 1.3900 . ?
C166 H166 0.9500 . ?
C167 C168 1.3900 . ?
C167 H167 0.9500 . ?
C168 C169 1.3900 . ?
C168 H168 0.9500 . ?
C169 C170 1.3900 . ?
C169 H169 0.9500 . ?
C170 H170 0.9500 . ?
C171 C172 1.3900 . ?
C171 C176 1.3900 . ?
C172 C173 1.3900 . ?
C172 H172 0.9500 . ?
C173 C174 1.3900 . ?
C173 H173 0.9500 . ?
C174 C175 1.3900 . ?
C174 H174 0.9500 . ?
C175 C176 1.3900 . ?
C175 H175 0.9500 . ?
C176 H176 0.9500 . ?
P4A C177 1.825(4) . ?
P4A C183 1.840(4) . ?
P4A C189 1.851(3) . ?
C177 C178 1.3900 . ?
C177 C182 1.3900 . ?
C178 C179 1.3900 . ?
C178 H178 0.9500 . ?
C179 C180 1.3900 . ?
C179 H179 0.9500 . ?
C180 C181 1.3900 . ?
C180 H180 0.9500 . ?
C181 C182 1.3900 . ?
C181 H181 0.9500 . ?
C182 H182 0.9500 . ?
C183 C184 1.3900 . ?
C183 C188 1.3900 . ?
C184 C185 1.3900 . ?
C184 H184 0.9500 . ?
C185 C186 1.3900 . ?
C185 H185 0.9500 . ?
C186 C187 1.3900 . ?
C186 H186 0.9500 . ?
C187 C188 1.3900 . ?
C187 H187 0.9500 . ?
C188 H188 0.9500 . ?
C189 C190 1.3900 . ?
C189 C194 1.3900 . ?
C190 C191 1.3900 . ?
C190 H190 0.9500 . ?
C191 C192 1.3900 . ?
C191 H191 0.9500 . ?
C192 C193 1.3900 . ?
C192 H192 0.9500 . ?
C193 C194 1.3900 . ?
C193 H193 0.9500 . ?
C194 H194 0.9500 . ?
P4B C195 1.845(9) . ?
P4B C207 1.847(9) . ?
P4B C201 1.856(8) . ?
C195 C196 1.3900 . ?
C195 C200 1.3900 . ?
C196 C197 1.3900 . ?
C196 H196 0.9500 . ?
C197 C198 1.3900 . ?
C197 H197 0.9500 . ?
C198 C199 1.3900 . ?
C198 H198 0.9500 . ?
C199 C200 1.3900 . ?
C199 H199 0.9500 . ?
C200 H200 0.9500 . ?
C201 C202 1.3900 . ?
C201 C206 1.3900 . ?
C202 C203 1.3900 . ?
C202 H202 0.9500 . ?
C203 C204 1.3900 . ?
C203 H203 0.9500 . ?
C204 C205 1.3900 . ?
C204 H204 0.9500 . ?
C205 C206 1.3900 . ?
C205 H205 0.9500 . ?
C206 H206 0.9500 . ?
C207 C208 1.3900 . ?
C207 C212 1.3900 . ?
C208 C209 1.3900 . ?
C208 H208 0.9500 . ?
C209 C210 1.3900 . ?
C209 H209 0.9500 . ?
C210 C211 1.3900 . ?
C210 H210 0.9500 . ?
C211 C212 1.3900 . ?
C211 H211 0.9500 . ?
C212 H212 0.9500 . ?
S14 O3 1.434(8) . ?
S14 O2 1.435(8) . ?
S14 O1 1.444(8) . ?
S14 C213 1.66(4) . ?
C213 C214 1.525(10) . ?
C213 C215 1.528(10) . ?
C213 C216 1.533(10) . ?
C214 H21A 0.9800 . ?
C214 H21B 0.9800 . ?
C214 H21C 0.9800 . ?
C215 H21D 0.9800 . ?
C215 H21E 0.9800 . ?
C215 H21F 0.9800 . ?
C216 H21G 0.9800 . ?
C216 H21H 0.9800 . ?
C216 H21I 0.9800 . ?
S15 O9 1.393(17) . ?
S15 O8 1.401(17) . ?
S15 O7 1.468(17) . ?
S15 C217 1.768(10) . ?
C217 C220 1.528(10) . ?
C217 C219 1.530(10) . ?
C217 C218 1.542(10) . ?
C218 H21J 0.9800 . ?
C218 H21K 0.9800 . ?
C218 H21L 0.9800 . ?
C219 H21M 0.9800 . ?
C219 H21N 0.9800 . ?
C219 H21O 0.9800 . ?
C220 H22D 0.9800 . ?
C220 H22E 0.9800 . ?
C220 H22F 0.9800 . ?
S16 O4 1.404(15) . ?
S16 O6 1.421(15) . ?
S16 O5 1.437(16) . ?
S16 C221 1.766(10) . ?
C221 C222 1.524(7) . ?
C221 C223 1.529(7) . ?
C221 C224 1.531(7) . ?
C222 H22G 0.9800 . ?
C222 H22H 0.9800 . ?
C222 H22I 0.9800 . ?
C223 H22J 0.9800 . ?
C223 H22K 0.9800 . ?
C223 H22L 0.9800 . ?
C224 H22M 0.9800 . ?
C224 H22N 0.9800 . ?
C224 H22O 0.9800 . ?

loop_
_geom_torsion_atom_site_label_1
_geom_torsion_atom_site_label_2
_geom_torsion_atom_site_label_3
_geom_torsion_atom_site_label_4
_geom_torsion
_geom_torsion_site_symmetry_1
_geom_torsion_site_symmetry_2
_geom_torsion_site_symmetry_3
_geom_torsion_site_symmetry_4
_geom_torsion_publ_flag
Cu14 S1 C1 C3 74.6(4) . . . . ?
Cu19 S1 C1 C3 -77.4(4) . . . . ?
Cu2 S1 C1 C3 -1.7(4) . . . . ?
Cu14 S1 C1 C4 -163.6(3) . . . . ?
Cu19 S1 C1 C4 44.5(4) . . . . ?
Cu2 S1 C1 C4 120.1(3) . . . . ?
Cu14 S1 C1 C2 -46.7(4) . . . . ?
Cu19 S1 C1 C2 161.3(3) . . . . ?
Cu2 S1 C1 C2 -123.0(3) . . . . ?
Cu16 S2 C5 C8 68.3(5) . . . . ?
Cu15 S2 C5 C8 -81.8(5) . . . . ?
Cu3 S2 C5 C8 -6.4(5) . . . . ?
Cu16 S2 C5 C7 -51.5(4) . . . . ?
Cu15 S2 C5 C7 158.4(4) . . . . ?
Cu3 S2 C5 C7 -126.2(4) . . . . ?
Cu16 S2 C5 C6 -169.5(4) . . . . ?
Cu15 S2 C5 C6 40.4(5) . . . . ?
Cu3 S2 C5 C6 115.8(4) . . . . ?
Cu18 S3 C9 C10 -165.3(3) . . . . ?
Cu17 S3 C9 C10 42.0(4) . . . . ?
Cu4 S3 C9 C10 118.5(3) . . . . ?
Cu18 S3 C9 C12 72.9(4) . . . . ?
Cu17 S3 C9 C12 -79.8(4) . . . . ?
Cu4 S3 C9 C12 -3.3(4) . . . . ?
Cu18 S3 C9 C11 -46.6(4) . . . . ?
Cu17 S3 C9 C11 160.7(3) . . . . ?
Cu4 S3 C9 C11 -122.8(3) . . . . ?
Cu14 S4 C13 C14 -128.4(8) . . . . ?
Cu5 S4 C13 C14 153.4(7) . . . . ?
Cu26 S4 C13 C14 -29.8(10) . . . . ?
Cu20 S4 C13 C14 73.5(9) . . . . ?
Cu14 S4 C13 C16 -8.8(11) . . . . ?
Cu5 S4 C13 C16 -87.0(10) . . . . ?
Cu26 S4 C13 C16 89.8(10) . . . . ?
Cu20 S4 C13 C16 -166.9(9) . . . . ?
Cu14 S4 C13 C15 112.5(7) . . . . ?
Cu5 S4 C13 C15 34.3(9) . . . . ?
Cu26 S4 C13 C15 -148.9(6) . . . . ?
Cu20 S4 C13 C15 -45.5(9) . . . . ?
Cu14 S4 C17 C19 -175.2(15) . . . . ?
Cu5 S4 C17 C19 106.1(16) . . . . ?
Cu26 S4 C17 C19 -81.3(17) . . . . ?
Cu20 S4 C17 C19 21.4(18) . . . . ?
Cu14 S4 C17 C18 54.9(15) . . . . ?
Cu5 S4 C17 C18 -23.8(16) . . . . ?
Cu26 S4 C17 C18 148.9(13) . . . . ?
Cu20 S4 C17 C18 -108.4(14) . . . . ?
Cu14 S4 C17 C20 -59.4(15) . . . . ?
Cu5 S4 C17 C20 -138.1(13) . . . . ?
Cu26 S4 C17 C20 34.6(15) . . . . ?
Cu20 S4 C17 C20 137.3(13) . . . . ?
Cu15 S5 C21 C24 -115.0(8) . . . . ?
Cu26 S5 C21 C24 149.0(7) . . . . ?
Cu6 S5 C21 C24 -37.6(9) . . . . ?
Cu20 S5 C21 C24 45.2(9) . . . . ?
Cu15 S5 C21 C22 126.6(9) . . . . ?
Cu26 S5 C21 C22 30.6(10) . . . . ?
Cu6 S5 C21 C22 -156.0(8) . . . . ?
Cu20 S5 C21 C22 -73.2(10) . . . . ?
Cu15 S5 C21 C23 7.4(9) . . . . ?
Cu26 S5 C21 C23 -88.6(9) . . . . ?
Cu6 S5 C21 C23 84.8(9) . . . . ?
Cu20 S5 C21 C23 167.6(7) . . . . ?
Cu15 S5 C25 C26 174.7(8) . . . . ?
Cu26 S5 C25 C26 75.8(10) . . . . ?
Cu6 S5 C25 C26 -105.3(9) . . . . ?
Cu20 S5 C25 C26 -24.4(11) . . . . ?
Cu15 S5 C25 C28 -62.2(9) . . . . ?
Cu26 S5 C25 C28 -161.0(7) . . . . ?
Cu6 S5 C25 C28 17.8(10) . . . . ?
Cu20 S5 C25 C28 98.7(8) . . . . ?
Cu15 S5 C25 C27 55.0(9) . . . . ?
Cu26 S5 C25 C27 -43.9(9) . . . . ?
Cu6 S5 C25 C27 135.0(7) . . . . ?
Cu20 S5 C25 C27 -144.1(7) . . . . ?
Cu16 S6 C29 C32 -177.9(9) . . . . ?
Cu27 S6 C29 C32 -84.2(10) . . . . ?
Cu7 S6 C29 C32 105.7(10) . . . . ?
Cu21 S6 C29 C32 22.7(11) . . . . ?
Cu16 S6 C29 C31 -57.0(9) . . . . ?
Cu27 S6 C29 C31 36.7(10) . . . . ?
Cu7 S6 C29 C31 -133.5(8) . . . . ?
Cu21 S6 C29 C31 143.5(7) . . . . ?
Cu16 S6 C29 C30 63.6(8) . . . . ?
Cu27 S6 C29 C30 157.3(7) . . . . ?
Cu7 S6 C29 C30 -12.8(9) . . . . ?
Cu21 S6 C29 C30 -95.8(8) . . . . ?
Cu16 S6 C33 C35 -132.7(11) . . . . ?
Cu27 S6 C33 C35 -30.8(14) . . . . ?
Cu7 S6 C33 C35 149.9(11) . . . . ?
Cu21 S6 C33 C35 73.4(13) . . . . ?
Cu16 S6 C33 C34 -17.4(12) . . . . ?
Cu27 S6 C33 C34 84.6(11) . . . . ?
Cu7 S6 C33 C34 -94.7(11) . . . . ?
Cu21 S6 C33 C34 -171.2(9) . . . . ?
Cu16 S6 C33 C36 106.1(10) . . . . ?
Cu27 S6 C33 C36 -152.0(8) . . . . ?
Cu7 S6 C33 C36 28.8(12) . . . . ?
Cu21 S6 C33 C36 -47.7(12) . . . . ?
Cu17 S7 C37 C40 8.5(5) . . . . ?
Cu8 S7 C37 C40 88.0(4) . . . . ?
Cu27 S7 C37 C40 -84.6(5) . . . . ?
Cu21 S7 C37 C40 171.2(4) . . . . ?
Cu17 S7 C37 C38 -112.9(4) . . . . ?
Cu8 S7 C37 C38 -33.4(5) . . . . ?
Cu27 S7 C37 C38 154.0(4) . . . . ?
Cu21 S7 C37 C38 49.8(5) . . . . ?
Cu17 S7 C37 C39 131.0(5) . . . . ?
Cu8 S7 C37 C39 -149.5(4) . . . . ?
Cu27 S7 C37 C39 37.9(5) . . . . ?
Cu21 S7 C37 C39 -66.3(5) . . . . ?
Cu18 S8 C41 C44 64.0(4) . . . . ?
Cu9 S8 C41 C44 -12.7(4) . . . . ?
Cu28 S8 C41 C44 158.5(3) . . . . ?
Cu22 S8 C41 C44 -97.4(4) . . . . ?
Cu18 S8 C41 C43 -174.9(3) . . . . ?
Cu9 S8 C41 C43 108.4(4) . . . . ?
Cu28 S8 C41 C43 -80.4(4) . . . . ?
Cu22 S8 C41 C43 23.7(4) . . . . ?
Cu18 S8 C41 C42 -54.8(4) . . . . ?
Cu9 S8 C41 C42 -131.4(3) . . . . ?
Cu28 S8 C41 C42 39.7(4) . . . . ?
Cu22 S8 C41 C42 143.8(3) . . . . ?
Cu22 S9 C45 C47 47.3(5) . . . . ?
Cu19 S9 C45 C47 -111.8(4) . . . . ?
Cu10 S9 C45 C47 -35.9(5) . . . . ?
Cu28 S9 C45 C47 151.4(3) . . . . ?
Cu22 S9 C45 C48 -73.0(5) . . . . ?
Cu19 S9 C45 C48 127.9(4) . . . . ?
Cu10 S9 C45 C48 -156.2(4) . . . . ?
Cu28 S9 C45 C48 31.1(5) . . . . ?
Cu22 S9 C45 C46 166.9(4) . . . . ?
Cu19 S9 C45 C46 7.9(5) . . . . ?
Cu10 S9 C45 C46 83.8(4) . . . . ?
Cu28 S9 C45 C46 -88.9(4) . . . . ?
Cu30 S10 C49 C52 176.4(9) . . . . ?
Cu25 S10 C49 C52 -67.1(9) . . . . ?
Cu11 S10 C49 C52 13.5(9) . . . . ?
Cu29 S10 C49 C52 -166.3(8) . . . . ?
Cu23 S10 C49 C52 90.6(8) . . . . ?
Cu30 S10 C49 C50 52.5(9) . . . . ?
Cu25 S10 C49 C50 169.0(5) . . . . ?
Cu11 S10 C49 C50 -110.4(6) . . . . ?
Cu29 S10 C49 C50 69.8(7) . . . . ?
Cu23 S10 C49 C50 -33.3(7) . . . . ?
Cu30 S10 C49 C51 -62.1(8) . . . . ?
Cu25 S10 C49 C51 54.4(6) . . . . ?
Cu11 S10 C49 C51 135.0(5) . . . . ?
Cu29 S10 C49 C51 -44.8(6) . . . . ?
Cu23 S10 C49 C51 -147.9(5) . . . . ?
Cu12 S11 C53 C56 110.1(12) . . . . ?
Cu23 S11 C53 C56 32.3(14) . . . . ?
Cu24 S11 C53 C56 -176.0(12) . . . . ?
Cu29 S11 C53 C56 -76.0(13) . . . . ?
Cu12 S11 C53 C54 -11.5(11) . . . . ?
Cu23 S11 C53 C54 -89.3(9) . . . . ?
Cu24 S11 C53 C54 62.3(10) . . . . ?
Cu29 S11 C53 C54 162.3(8) . . . . ?
Cu12 S11 C53 C55 -133.4(8) . . . . ?
Cu23 S11 C53 C55 148.8(7) . . . . ?
Cu24 S11 C53 C55 -59.6(9) . . . . ?
Cu29 S11 C53 C55 40.5(10) . . . . ?
Cu30 S11 C57 C59 96.4(19) . . . . ?
Cu12 S11 C57 C59 -113.6(18) . . . . ?
Cu23 S11 C57 C59 175.2(18) . . . . ?
Cu24 S11 C57 C59 -32(2) . . . . ?
Cu30 S11 C57 C58 -140.8(13) . . . . ?
Cu12 S11 C57 C58 9.2(16) . . . . ?
Cu23 S11 C57 C58 -61.9(14) . . . . ?
Cu24 S11 C57 C58 90.8(14) . . . . ?
Cu30 S11 C57 C60 -24.0(16) . . . . ?
Cu12 S11 C57 C60 126.1(11) . . . . ?
Cu23 S11 C57 C60 54.9(13) . . . . ?
Cu24 S11 C57 C60 -152.3(10) . . . . ?
Cu13 S12 C61 C64 -136.2(3) . . . . ?
Cu24 S12 C61 C64 145.8(3) . . . . ?
Cu29 S12 C61 C64 35.6(4) . . . . ?
Cu25 S12 C61 C64 -59.3(4) . . . . ?
Cu13 S12 C61 C62 102.5(4) . . . . ?
Cu24 S12 C61 C62 24.5(5) . . . . ?
Cu29 S12 C61 C62 -85.6(5) . . . . ?
Cu25 S12 C61 C62 179.5(4) . . . . ?
Cu13 S12 C61 C63 -17.8(4) . . . . ?
Cu24 S12 C61 C63 -95.8(4) . . . . ?
Cu29 S12 C61 C63 154.1(3) . . . . ?
Cu25 S12 C61 C63 59.2(4) . . . . ?
Cu22 S13A C65A C66A -46.7(6) . . . . ?
Cu25 S13A C65A C66A 54.2(6) . . . . ?
Cu22 S13A C65A C67A -167.5(4) . . . . ?
Cu25 S13A C65A C67A -66.7(6) . . . . ?
Cu22 S13A C65A C68A 74.2(5) . . . . ?
Cu25 S13A C65A C68A 175.0(4) . . . . ?
Cu21 S13B C65B C68B -158.1(15) . . . . ?
Cu24 S13B C65B C68B -53.9(19) . . . . ?
Cu21 S13B C65B C66B -37.5(18) . . . . ?
Cu24 S13B C65B C66B 67(2) . . . . ?
Cu21 S13B C65B C67B 82.3(16) . . . . ?
Cu24 S13B C65B C67B -173.5(17) . . . . ?
Cu20 S13C C65C C67C 76(2) . . . . ?
Cu23 S13C C65C C67C -170(2) . . . . ?
Cu20 S13C C65C C68C -41(2) . . . . ?
Cu23 S13C C65C C68C 73(2) . . . . ?
Cu20 S13C C65C C66C -160.8(18) . . . . ?
Cu23 S13C C65C C66C -46(2) . . . . ?
Cu22 S13D C65D C67D 146(3) . . . . ?
Cu25 S13D C65D C67D 56(3) . . . . ?
Cu22 S13D C65D C68D 26(3) . . . . ?
Cu25 S13D C65D C68D -65(3) . . . . ?
Cu22 S13D C65D C66D -93(3) . . . . ?
Cu25 S13D C65D C66D 176(2) . . . . ?
C75 P1A C69 C70 -70.7(9) . . . . ?
C81 P1A C69 C70 37.6(9) . . . . ?
Cu26 P1A C69 C70 162.7(7) . . . . ?
C75 P1A C69 C74 109.2(8) . . . . ?
C81 P1A C69 C74 -142.6(7) . . . . ?
Cu26 P1A C69 C74 -17.5(8) . . . . ?
C74 C69 C70 C71 0.0 . . . . ?
P1A C69 C70 C71 179.8(7) . . . . ?
C69 C70 C71 C72 0.0 . . . . ?
C70 C71 C72 C73 0.0 . . . . ?
C71 C72 C73 C74 0.0 . . . . ?
C72 C73 C74 C69 0.0 . . . . ?
C70 C69 C74 C73 0.0 . . . . ?
P1A C69 C74 C73 -179.8(7) . . . . ?
C69 P1A C75 C76 -12.7(7) . . . . ?
C81 P1A C75 C76 -122.8(7) . . . . ?
Cu26 P1A C75 C76 114.4(6) . . . . ?
C69 P1A C75 C80 169.5(6) . . . . ?
C81 P1A C75 C80 59.3(7) . . . . ?
Cu26 P1A C75 C80 -63.5(7) . . . . ?
C80 C75 C76 C77 0.0 . . . . ?
P1A C75 C76 C77 -177.8(7) . . . . ?
C75 C76 C77 C78 0.0 . . . . ?
C76 C77 C78 C79 0.0 . . . . ?
C77 C78 C79 C80 0.0 . . . . ?
C78 C79 C80 C75 0.0 . . . . ?
C76 C75 C80 C79 0.0 . . . . ?
P1A C75 C80 C79 177.9(7) . . . . ?
C75 P1A C81 C82 36.9(7) . . . . ?
C69 P1A C81 C82 -74.7(7) . . . . ?
Cu26 P1A C81 C82 159.8(6) . . . . ?
C75 P1A C81 C86 -145.1(6) . . . . ?
C69 P1A C81 C86 103.4(7) . . . . ?
Cu26 P1A C81 C86 -22.2(7) . . . . ?
C86 C81 C82 C83 0.0 . . . . ?
P1A C81 C82 C83 178.0(7) . . . . ?
C81 C82 C83 C84 0.0 . . . . ?
C82 C83 C84 C85 0.0 . . . . ?
C83 C84 C85 C86 0.0 . . . . ?
C84 C85 C86 C81 0.0 . . . . ?
C82 C81 C86 C85 0.0 . . . . ?
P1A C81 C86 C85 -178.0(7) . . . . ?
C93 P1B C87 C88 -75.2(11) . . . . ?
C99 P1B C87 C88 33.8(11) . . . . ?
Cu26 P1B C87 C88 160.8(9) . . . . ?
C93 P1B C87 C92 105.1(10) . . . . ?
C99 P1B C87 C92 -145.8(9) . . . . ?
Cu26 P1B C87 C92 -18.8(9) . . . . ?
C92 C87 C88 C89 0.0 . . . . ?
P1B C87 C88 C89 -179.6(9) . . . . ?
C87 C88 C89 C90 0.0 . . . . ?
C88 C89 C90 C91 0.0 . . . . ?
C89 C90 C91 C92 0.0 . . . . ?
C90 C91 C92 C87 0.0 . . . . ?
C88 C87 C92 C91 0.0 . . . . ?
P1B C87 C92 C91 179.6(8) . . . . ?
C87 P1B C93 C94 -1.9(9) . . . . ?
C99 P1B C93 C94 -112.9(8) . . . . ?
Cu26 P1B C93 C94 122.6(7) . . . . ?
C87 P1B C93 C98 -179.8(7) . . . . ?
C99 P1B C93 C98 69.2(8) . . . . ?
Cu26 P1B C93 C98 -55.3(8) . . . . ?
C98 C93 C94 C95 0.0 . . . . ?
P1B C93 C94 C95 -177.9(8) . . . . ?
C93 C94 C95 C96 0.0 . . . . ?
C94 C95 C96 C97 0.0 . . . . ?
C95 C96 C97 C98 0.0 . . . . ?
C96 C97 C98 C93 0.0 . . . . ?
C94 C93 C98 C97 0.0 . . . . ?
P1B C93 C98 C97 178.0(8) . . . . ?
C93 P1B C99 C104 38.8(9) . . . . ?
C87 P1B C99 C104 -72.0(9) . . . . ?
Cu26 P1B C99 C104 161.8(7) . . . . ?
C93 P1B C99 C100 -142.1(7) . . . . ?
C87 P1B C99 C100 107.1(8) . . . . ?
Cu26 P1B C99 C100 -19.1(9) . . . . ?
C100 C99 C104 C103 0.0 . . . . ?
P1B C99 C104 C103 179.1(8) . . . . ?
C99 C104 C103 C102 0.0 . . . . ?
C104 C103 C102 C101 0.0 . . . . ?
C103 C102 C101 C100 0.0 . . . . ?
C102 C101 C100 C99 0.0 . . . . ?
C104 C99 C100 C101 0.0 . . . . ?
P1B C99 C100 C101 -179.1(8) . . . . ?
C111 P2A C105 C106 179.9(7) . . . . ?
C117 P2A C105 C106 -68.9(8) . . . . ?
Cu27 P2A C105 C106 56.5(8) . . . . ?
C111 P2A C105 C110 0.8(9) . . . . ?
C117 P2A C105 C110 112.0(8) . . . . ?
Cu27 P2A C105 C110 -122.6(7) . . . . ?
C110 C105 C106 C107 0.0 . . . . ?
P2A C105 C106 C107 -179.1(7) . . . . ?
C105 C106 C107 C108 0.0 . . . . ?
C106 C107 C108 C109 0.0 . . . . ?
C107 C108 C109 C110 0.0 . . . . ?
C108 C109 C110 C105 0.0 . . . . ?
C106 C105 C110 C109 0.0 . . . . ?
P2A C105 C110 C109 179.1(7) . . . . ?
C117 P2A C111 C112 -27.4(8) . . . . ?
C105 P2A C111 C112 77.3(8) . . . . ?
Cu27 P2A C111 C112 -160.2(6) . . . . ?
C117 P2A C111 C116 153.6(8) . . . . ?
C105 P2A C111 C116 -101.7(9) . . . . ?
Cu27 P2A C111 C116 20.8(9) . . . . ?
C116 C111 C112 C113 0.0 . . . . ?
P2A C111 C112 C113 -179.0(7) . . . . ?
C111 C112 C113 C114 0.0 . . . . ?
C112 C113 C114 C115 0.0 . . . . ?
C113 C114 C115 C116 0.0 . . . . ?
C114 C115 C116 C111 0.0 . . . . ?
C112 C111 C116 C115 0.0 . . . . ?
P2A C111 C116 C115 179.0(7) . . . . ?
C111 P2A C117 C118 76.9(8) . . . . ?
C105 P2A C117 C118 -33.0(8) . . . . ?
Cu27 P2A C117 C118 -153.3(6) . . . . ?
C111 P2A C117 C122 -103.3(8) . . . . ?
C105 P2A C117 C122 146.8(7) . . . . ?
Cu27 P2A C117 C122 26.5(8) . . . . ?
C122 C117 C118 C119 0.0 . . . . ?
P2A C117 C118 C119 179.8(7) . . . . ?
C117 C118 C119 C120 0.0 . . . . ?
C118 C119 C120 C121 0.0 . . . . ?
C119 C120 C121 C122 0.0 . . . . ?
C120 C121 C122 C117 0.0 . . . . ?
C118 C117 C122 C121 0.0 . . . . ?
P2A C117 C122 C121 -179.8(7) . . . . ?
C129 P2B C123 C124 -175.3(10) . . . . ?
C135 P2B C123 C124 -64.2(11) . . . . ?
Cu27 P2B C123 C124 59.2(10) . . . . ?
C129 P2B C123 C128 5.7(11) . . . . ?
C135 P2B C123 C128 116.7(11) . . . . ?
Cu27 P2B C123 C128 -119.9(10) . . . . ?
C128 C123 C124 C125 0.0 . . . . ?
P2B C123 C124 C125 -179.1(9) . . . . ?
C123 C124 C125 C126 0.0 . . . . ?
C124 C125 C126 C127 0.0 . . . . ?
C125 C126 C127 C128 0.0 . . . . ?
C126 C127 C128 C123 0.0 . . . . ?
C124 C123 C128 C127 0.0 . . . . ?
P2B C123 C128 C127 179.0(9) . . . . ?
C135 P2B C129 C130 131.3(9) . . . . ?
C123 P2B C129 C130 -116.0(10) . . . . ?
Cu27 P2B C129 C130 9.7(11) . . . . ?
C135 P2B C129 C134 -48.4(9) . . . . ?
C123 P2B C129 C134 64.3(10) . . . . ?
Cu27 P2B C129 C134 -169.9(8) . . . . ?
C134 C129 C130 C131 0.0 . . . . ?
P2B C129 C130 C131 -179.7(8) . . . . ?
C129 C130 C131 C132 0.0 . . . . ?
C130 C131 C132 C133 0.0 . . . . ?
C131 C132 C133 C134 0.0 . . . . ?
C132 C133 C134 C129 0.0 . . . . ?
C130 C129 C134 C133 0.0 . . . . ?
P2B C129 C134 C133 179.7(8) . . . . ?
C129 P2B C135 C136 -94.5(9) . . . . ?
C123 P2B C135 C136 153.4(9) . . . . ?
Cu27 P2B C135 C136 28.5(10) . . . . ?
C129 P2B C135 C140 85.4(10) . . . . ?
C123 P2B C135 C140 -26.8(10) . . . . ?
Cu27 P2B C135 C140 -151.7(8) . . . . ?
C140 C135 C136 C137 0.0 . . . . ?
P2B C135 C136 C137 179.9(8) . . . . ?
C135 C136 C137 C138 0.0 . . . . ?
C136 C137 C138 C139 0.0 . . . . ?
C137 C138 C139 C140 0.0 . . . . ?
C138 C139 C140 C135 0.0 . . . . ?
C136 C135 C140 C139 0.0 . . . . ?
P2B C135 C140 C139 -179.9(9) . . . . ?
C147 P3A C141 C142 93.7(5) . . . . ?
C153 P3A C141 C142 -154.3(5) . . . . ?
Cu28 P3A C141 C142 -26.5(6) . . . . ?
C147 P3A C141 C146 -81.3(5) . . . . ?
C153 P3A C141 C146 30.7(6) . . . . ?
Cu28 P3A C141 C146 158.5(5) . . . . ?
C146 C141 C142 C143 0.0 . . . . ?
P3A C141 C142 C143 -175.1(4) . . . . ?
C141 C142 C143 C144 0.0 . . . . ?
C142 C143 C144 C145 0.0 . . . . ?
C143 C144 C145 C146 0.0 . . . . ?
C144 C145 C146 C141 0.0 . . . . ?
C142 C141 C146 C145 0.0 . . . . ?
P3A C141 C146 C145 174.9(5) . . . . ?
C141 P3A C147 C148 18.2(6) . . . . ?
C153 P3A C147 C148 -91.5(6) . . . . ?
Cu28 P3A C147 C148 142.2(5) . . . . ?
C141 P3A C147 C152 -163.1(4) . . . . ?
C153 P3A C147 C152 87.2(5) . . . . ?
Cu28 P3A C147 C152 -39.1(6) . . . . ?
C152 C147 C148 C149 0.0 . . . . ?
P3A C147 C148 C149 178.6(5) . . . . ?
C147 C148 C149 C150 0.0 . . . . ?
C148 C149 C150 C151 0.0 . . . . ?
C149 C150 C151 C152 0.0 . . . . ?
C150 C151 C152 C147 0.0 . . . . ?
C148 C147 C152 C151 0.0 . . . . ?
P3A C147 C152 C151 -178.7(5) . . . . ?
C147 P3A C153 C154 8.9(6) . . . . ?
C141 P3A C153 C154 -103.0(6) . . . . ?
Cu28 P3A C153 C154 130.3(5) . . . . ?
C147 P3A C153 C158 -169.1(5) . . . . ?
C141 P3A C153 C158 79.0(6) . . . . ?
Cu28 P3A C153 C158 -47.7(6) . . . . ?
C158 C153 C154 C155 0.0 . . . . ?
P3A C153 C154 C155 -177.9(5) . . . . ?
C153 C154 C155 C156 0.0 . . . . ?
C154 C155 C156 C157 0.0 . . . . ?
C155 C156 C157 C158 0.0 . . . . ?
C156 C157 C158 C153 0.0 . . . . ?
C154 C153 C158 C157 0.0 . . . . ?
P3A C153 C158 C157 178.0(5) . . . . ?
C165 P3B C159 C160 94.7(14) . . . . ?
C171 P3B C159 C160 -164.9(14) . . . . ?
Cu28 P3B C159 C160 -35.8(16) . . . . ?
C165 P3B C159 C164 -84.0(14) . . . . ?
C171 P3B C159 C164 16.4(14) . . . . ?
Cu28 P3B C159 C164 145.5(14) . . . . ?
C164 C159 C160 C161 0.0 . . . . ?
P3B C159 C160 C161 -178.7(10) . . . . ?
C159 C160 C161 C162 0.0 . . . . ?
C160 C161 C162 C163 0.0 . . . . ?
C161 C162 C163 C164 0.0 . . . . ?
C162 C163 C164 C159 0.0 . . . . ?
C160 C159 C164 C163 0.0 . . . . ?
P3B C159 C164 C163 178.7(10) . . . . ?
C159 P3B C165 C166 32.8(14) . . . . ?
C171 P3B C165 C166 -70.3(14) . . . . ?
Cu28 P3B C165 C166 164.6(14) . . . . ?
C159 P3B C165 C170 -147.6(12) . . . . ?
C171 P3B C165 C170 109.2(14) . . . . ?
Cu28 P3B C165 C170 -15.9(16) . . . . ?
C170 C165 C166 C167 0.0 . . . . ?
P3B C165 C166 C167 179.5(10) . . . . ?
C165 C166 C167 C168 0.0 . . . . ?
C166 C167 C168 C169 0.0 . . . . ?
C167 C168 C169 C170 0.0 . . . . ?
C168 C169 C170 C165 0.0 . . . . ?
C166 C165 C170 C169 0.0 . . . . ?
P3B C165 C170 C169 -179.5(10) . . . . ?
C159 P3B C171 C172 -88.5(16) . . . . ?
C165 P3B C171 C172 16.3(16) . . . . ?
Cu28 P3B C171 C172 141.2(17) . . . . ?
C159 P3B C171 C176 92.0(17) . . . . ?
C165 P3B C171 C176 -163.1(17) . . . . ?
Cu28 P3B C171 C176 -38.2(19) . . . . ?
C176 C171 C172 C173 0.0 . . . . ?
P3B C171 C172 C173 -179.4(10) . . . . ?
C171 C172 C173 C174 0.0 . . . . ?
C172 C173 C174 C175 0.0 . . . . ?
C173 C174 C175 C176 0.0 . . . . ?
C174 C175 C176 C171 0.0 . . . . ?
C172 C171 C176 C175 0.0 . . . . ?
P3B C171 C176 C175 179.4(10) . . . . ?
C183 P4A C177 C178 -118.5(3) . . . . ?
C189 P4A C177 C178 133.9(3) . . . . ?
Cu29 P4A C177 C178 5.5(3) . . . . ?
C183 P4A C177 C182 59.5(4) . . . . ?
C189 P4A C177 C182 -48.1(4) . . . . ?
Cu29 P4A C177 C182 -176.5(3) . . . . ?
C182 C177 C178 C179 0.0 . . . . ?
P4A C177 C178 C179 178.1(4) . . . . ?
C177 C178 C179 C180 0.0 . . . . ?
C178 C179 C180 C181 0.0 . . . . ?
C179 C180 C181 C182 0.0 . . . . ?
C180 C181 C182 C177 0.0 . . . . ?
C178 C177 C182 C181 0.0 . . . . ?
P4A C177 C182 C181 -177.9(4) . . . . ?
C177 P4A C183 C184 25.1(4) . . . . ?
C189 P4A C183 C184 133.2(3) . . . . ?
Cu29 P4A C183 C184 -98.0(3) . . . . ?
C177 P4A C183 C188 -159.3(3) . . . . ?
C189 P4A C183 C188 -51.1(3) . . . . ?
Cu29 P4A C183 C188 77.6(3) . . . . ?
C188 C183 C184 C185 0.0 . . . . ?
P4A C183 C184 C185 175.6(4) . . . . ?
C183 C184 C185 C186 0.0 . . . . ?
C184 C185 C186 C187 0.0 . . . . ?
C185 C186 C187 C188 0.0 . . . . ?
C186 C187 C188 C183 0.0 . . . . ?
C184 C183 C188 C187 0.0 . . . . ?
P4A C183 C188 C187 -175.7(4) . . . . ?
C177 P4A C189 C190 67.4(4) . . . . ?
C183 P4A C189 C190 -39.9(4) . . . . ?
Cu29 P4A C189 C190 -166.8(3) . . . . ?
C177 P4A C189 C194 -110.1(3) . . . . ?
C183 P4A C189 C194 142.6(3) . . . . ?
Cu29 P4A C189 C194 15.7(4) . . . . ?
C194 C189 C190 C191 0.0 . . . . ?
P4A C189 C190 C191 -177.5(4) . . . . ?
C189 C190 C191 C192 0.0 . . . . ?
C190 C191 C192 C193 0.0 . . . . ?
C191 C192 C193 C194 0.0 . . . . ?
C192 C193 C194 C189 0.0 . . . . ?
C190 C189 C194 C193 0.0 . . . . ?
P4A C189 C194 C193 177.5(4) . . . . ?
C207 P4B C195 C196 149(2) . . . . ?
C201 P4B C195 C196 -84(2) . . . . ?
Cu30 P4B C195 C196 30(2) . . . . ?
C207 P4B C195 C200 -32(2) . . . . ?
C201 P4B C195 C200 96(2) . . . . ?
Cu30 P4B C195 C200 -151(2) . . . . ?
C200 C195 C196 C197 0.0 . . . . ?
P4B C195 C196 C197 179.2(11) . . . . ?
C195 C196 C197 C198 0.0 . . . . ?
C196 C197 C198 C199 0.0 . . . . ?
C197 C198 C199 C200 0.0 . . . . ?
C198 C199 C200 C195 0.0 . . . . ?
C196 C195 C200 C199 0.0 . . . . ?
P4B C195 C200 C199 -179.1(11) . . . . ?
C195 P4B C201 C202 -34(2) . . . . ?
C207 P4B C201 C202 80(2) . . . . ?
Cu30 P4B C201 C202 -147(2) . . . . ?
C195 P4B C201 C206 145(2) . . . . ?
C207 P4B C201 C206 -101(2) . . . . ?
Cu30 P4B C201 C206 32(2) . . . . ?
C206 C201 C202 C203 0.0 . . . . ?
P4B C201 C202 C203 178.6(11) . . . . ?
C201 C202 C203 C204 0.0 . . . . ?
C202 C203 C204 C205 0.0 . . . . ?
C203 C204 C205 C206 0.0 . . . . ?
C204 C205 C206 C201 0.0 . . . . ?
C202 C201 C206 C205 0.0 . . . . ?
P4B C201 C206 C205 -178.7(10) . . . . ?
C195 P4B C207 C208 87(2) . . . . ?
C201 P4B C207 C208 -29(3) . . . . ?
Cu30 P4B C207 C208 -159(2) . . . . ?
C195 P4B C207 C212 -93(2) . . . . ?
C201 P4B C207 C212 150(3) . . . . ?
Cu30 P4B C207 C212 20(2) . . . . ?
C212 C207 C208 C209 0.0 . . . . ?
P4B C207 C208 C209 179.6(11) . . . . ?
C207 C208 C209 C210 0.0 . . . . ?
C208 C209 C210 C211 0.0 . . . . ?
C209 C210 C211 C212 0.0 . . . . ?
C210 C211 C212 C207 0.0 . . . . ?
C208 C207 C212 C211 0.0 . . . . ?
P4B C207 C212 C211 -179.6(11) . . . . ?
O3 S14 C213 C214 -70(2) . . . . ?
O2 S14 C213 C214 55(2) . . . . ?
O1 S14 C213 C214 174(2) . . . . ?
O3 S14 C213 C215 172(2) . . . . ?
O2 S14 C213 C215 -64(2) . . . . ?
O1 S14 C213 C215 55(2) . . . . ?
O3 S14 C213 C216 54(2) . . . . ?
O2 S14 C213 C216 179(2) . . . . ?
O1 S14 C213 C216 -63(2) . . . . ?
O9 S15 C217 C220 -93(3) . . . . ?
O8 S15 C217 C220 33(3) . . . . ?
O7 S15 C217 C220 150(3) . . . . ?
O9 S15 C217 C219 29(3) . . . . ?
O8 S15 C217 C219 155(3) . . . . ?
O7 S15 C217 C219 -88(3) . . . . ?
O9 S15 C217 C218 148(3) . . . . ?
O8 S15 C217 C218 -86(3) . . . . ?
O7 S15 C217 C218 31(3) . . . . ?
O4 S16 C221 C222 -60.9(18) . . . . ?
O6 S16 C221 C222 61.9(19) . . . . ?
O5 S16 C221 C222 179(2) . . . . ?
O4 S16 C221 C223 180.0(17) . . . . ?
O6 S16 C221 C223 -57.2(19) . . . . ?
O5 S16 C221 C223 59.6(19) . . . . ?
O4 S16 C221 C224 60.7(19) . . . . ?
O6 S16 C221 C224 -176(2) . . . . ?
O5 S16 C221 C224 -60(2) . . . . ?
